data_1551343
loop_
_publ_author_name
'Soumen De'
'Bo Chi'
'Thierry Granier'
'Ting Qi'
'Victor Maurizot'
'Ivan Huc'

_publ_section_title
;
 Designing cooperatively folded abiotic uni- and multimolecular helix
 bundles
;
_journal_name_full 'Nature Chemistry'
_journal_page_first 51
_journal_page_last 57
_journal_paper_doi 10.1038/nchem.2854
_journal_volume 10
_journal_year 2018
_chemical_formula_moiety 'C121 H114 N20 O22, C1 H1 Cl3'
_chemical_formula_sum 'C488 H460 Cl12 N80 O88'
_chemical_formula_weight 9278.72
_space_group_crystal_system trigonal
_space_group_IT_number 143
_space_group_name_Hall 'P 3'
_space_group_name_H-M_alt 'P 3'
_atom_sites_solution_hydrogens geom
_cell_angle_alpha 90
_cell_angle_beta 90
_cell_angle_gamma 120
_cell_formula_units_Z 3
_cell_length_a 29.331(4)
_cell_length_b 29.331(4)
_cell_length_c 59.183(12)
_cell_measurement_reflns_used 47422
_cell_measurement_temperature 293(2)
_cell_measurement_theta_max 25.17
_cell_measurement_theta_min 2.0
_cell_volume 44094(12)
_computing_structure_refinement 'SHELXL-2014/7 (Sheldrick, 2014)'
_diffrn_ambient_temperature 293(2)
_diffrn_measured_fraction_theta_full 0.992
_diffrn_measured_fraction_theta_max 0.992
_diffrn_measurement_device_type 'PILATUS 6M-F'
_diffrn_radiation_wavelength 0.850
_diffrn_reflns_av_R_equivalents 0.0834
_diffrn_reflns_av_unetI/netI 0.0950
_diffrn_reflns_Laue_measured_fraction_full 0.992
_diffrn_reflns_Laue_measured_fraction_max 0.992
_diffrn_reflns_limit_h_max 29
_diffrn_reflns_limit_h_min -29
_diffrn_reflns_limit_k_max 28
_diffrn_reflns_limit_k_min -29
_diffrn_reflns_limit_l_max 58
_diffrn_reflns_limit_l_min -58
_diffrn_reflns_number 164253
_diffrn_reflns_point_group_measured_fraction_full 0.984
_diffrn_reflns_point_group_measured_fraction_max 0.984
_diffrn_reflns_theta_full 25.176
_diffrn_reflns_theta_max 25.176
_diffrn_reflns_theta_min 0.823
_diffrn_source synchrotron
_exptl_absorpt_coefficient_mu 0.179
_exptl_crystal_colour transparent
_exptl_crystal_density_diffrn 1.006
_exptl_crystal_description needle
_exptl_crystal_F_000 13887
_exptl_crystal_size_max 0.1
_exptl_crystal_size_mid 0.05
_exptl_crystal_size_min 0.05
_refine_diff_density_max 0.497
_refine_diff_density_min -0.464
_refine_diff_density_rms 0.090
_refine_ls_abs_structure_details
;
 Flack x determined using 15857 quotients [(I+)-(I-)]/[(I+)+(I-)]
 (Parsons, Flack and Wagner, Acta Cryst. B69 (2013) 249-259).
;
_refine_ls_abs_structure_Flack 0.43(2)
_refine_ls_extinction_coef .
_refine_ls_extinction_method none
_refine_ls_goodness_of_fit_ref 1.740
_refine_ls_hydrogen_treatment constr
_refine_ls_matrix_type full
_refine_ls_number_parameters 5836
_refine_ls_number_reflns 60877
_refine_ls_number_restraints 13234
_refine_ls_restrained_S_all 1.665
_refine_ls_R_factor_all 0.1421
_refine_ls_R_factor_gt 0.1251
_refine_ls_shift/su_max 0.095
_refine_ls_shift/su_mean 0.001
_refine_ls_structure_factor_coef Fsqd
_refine_ls_weighting_details 'w=1/[\s^2^(Fo^2^)+(0.1000P)^2^+1.0000sin\q/\l] where P=(Fo^2^+2Fc^2^)/3'
_refine_ls_weighting_scheme calc
_refine_ls_wR_factor_gt 0.2917
_refine_ls_wR_factor_ref 0.2986
_reflns_Friedel_coverage 0.985
_reflns_Friedel_fraction_full 0.977
_reflns_Friedel_fraction_max 0.977
_reflns_number_gt 44842
_reflns_number_total 60877
_reflns_threshold_expression 'I > 2\s(I)'
_cod_data_source_file nchem.2854-s9.cif
_cod_data_source_block bo112_squeezed
_cod_original_cell_volume 44094(15)
_cod_database_code 1551343
_shelx_space_group_comment
;
The symmetry employed for this shelxl refinement is uniquely defined
by the following loop, which should always be used as a source of
symmetry information in preference to the above space-group names.
They are only intended as comments.
;

loop_
_space_group_symop_operation_xyz
'x, y, z'
'-y, x-y, z'
'-x+y, -x, z'

loop_
_atom_site_label
_atom_site_type_symbol
_atom_site_fract_x
_atom_site_fract_y
_atom_site_fract_z
_atom_site_U_iso_or_equiv
_atom_site_adp_type
_atom_site_occupancy
_atom_site_site_symmetry_order
_atom_site_calc_flag
_atom_site_refinement_flags_posn
_atom_site_refinement_flags_adp
_atom_site_refinement_flags_occupancy
_atom_site_disorder_assembly
_atom_site_disorder_group
C10_1 C 0.7102(7) 0.1420(5) 0.6524(3) 0.088(5) Uani 1 1 d D U . . .
H10A_1 H 0.7449 0.1465 0.6537 0.132 Uiso 1 1 calc R U . . .
H10B_1 H 0.6922 0.1302 0.6666 0.132 Uiso 1 1 calc R U . . .
H10C_1 H 0.6909 0.1164 0.6409 0.132 Uiso 1 1 calc R U . . .
C_1 C 0.7141(6) 0.1899(5) 0.6466(3) 0.081(4) Uani 1 1 d D U . . .
O_1 O 0.6711(5) 0.1873(5) 0.6446(2) 0.105(4) Uani 1 1 d D U . . .
N_2 N 0.7598(5) 0.2346(4) 0.6430(2) 0.088(4) Uani 1 1 d D U . . .
H0_2 H 0.7887 0.2342 0.6449 0.106 Uiso 1 1 calc R U . . .
C2_2 C 0.7627(5) 0.2832(4) 0.6359(3) 0.082(4) Uani 1 1 d D U . . .
H2A_2 H 0.7439 0.2774 0.6218 0.099 Uiso 1 1 calc R U . . .
H2B_2 H 0.7453 0.2934 0.6471 0.099 Uiso 1 1 calc R U . . .
C7_2 C 0.8146(4) 0.3246(4) 0.6331(2) 0.068(4) Uani 1 1 d D U . . .
C6_2 C 0.8268(5) 0.3765(4) 0.6370(2) 0.068(4) Uani 1 1 d D U . . .
H6_2 H 0.8006 0.3835 0.6415 0.082 Uiso 1 1 calc R U . . .
N11_2 N 0.8529(4) 0.3151(4) 0.62662(17) 0.065(3) Uani 1 1 d D U . . .
C10_2 C 0.9033(4) 0.3537(5) 0.6237(2) 0.066(4) Uani 1 1 d D U . . .
C_2 C 0.9425(5) 0.3414(6) 0.6194(3) 0.078(4) Uani 1 1 d D U . . .
O_2 O 0.9903(4) 0.3731(4) 0.6177(2) 0.080(3) Uani 1 1 d D U . . .
C9_2 C 0.9163(5) 0.4056(5) 0.6273(2) 0.065(4) Uani 1 1 d D U . . .
H9_2 H 0.9508 0.4326 0.6252 0.079 Uiso 1 1 calc R U . . .
C8_2 C 0.8781(5) 0.4176(4) 0.6340(2) 0.066(4) Uani 1 1 d D U . . .
OB_2 O 0.8937(4) 0.4696(4) 0.63694(17) 0.074(3) Uani 1 1 d D U . . .
HB_2 H 0.8684 0.4724 0.6409 0.111 Uiso 1 1 calc R U . . .
N_4 N 0.9246(5) 0.2867(5) 0.61488(19) 0.068(3) Uani 1 1 d D U . . .
H0_4 H 0.8910 0.2668 0.6144 0.082 Uiso 1 1 calc R U . . .
C2_4 C 0.9517(4) 0.2615(5) 0.6113(2) 0.065(3) Uani 1 1 d D U . . .
C3_4 C 1.0063(5) 0.2854(5) 0.6097(2) 0.075(4) Uani 1 1 d D U . . .
H3_4 H 1.0269 0.3217 0.6112 0.090 Uiso 1 1 calc R U . . .
C4_4 C 1.0307(5) 0.2555(5) 0.6060(2) 0.074(4) Uani 1 1 d D U . . .
H4_4 H 1.0670 0.2722 0.6040 0.088 Uiso 1 1 calc R U . . .
C5_4 C 1.0009(5) 0.2011(5) 0.6052(2) 0.081(4) Uani 1 1 d D U . . .
H5_4 H 1.0173 0.1811 0.6038 0.097 Uiso 1 1 calc R U . . .
C6_4 C 0.9459(5) 0.1765(5) 0.6068(2) 0.092(5) Uani 1 1 d D U . . .
C7_4 C 0.9220(5) 0.2070(4) 0.6090(2) 0.072(4) Uani 1 1 d D U . . .
C8_4 C 0.9151(5) 0.1219(5) 0.6053(3) 0.098(5) Uani 1 1 d D U . . .
C9_4 C 0.8607(5) 0.0987(6) 0.6064(2) 0.089(5) Uani 1 1 d D U . . .
H9_4 H 0.8395 0.0623 0.6063 0.106 Uiso 1 1 calc R U . . .
C10_4 C 0.8383(4) 0.1307(5) 0.6074(2) 0.072(4) Uani 1 1 d D U . . .
N11_4 N 0.8688(4) 0.1837(4) 0.6088(2) 0.074(3) Uani 1 1 d D U . . .
C_4 C 0.7833(4) 0.1113(5) 0.6049(3) 0.077(4) Uani 1 1 d D U . . .
OB_4 O 0.9407(5) 0.0949(5) 0.6034(2) 0.111(4) Uani 1 1 d D U . . .
O_4 O 0.7519(5) 0.0638(4) 0.6091(2) 0.096(4) Uani 1 1 d D U . . .
CG_4 C 0.9083(9) 0.0392(6) 0.6063(3) 0.135(7) Uani 1 1 d D U . . .
HG1_4 H 0.8807 0.0326 0.6170 0.162 Uiso 1 1 calc R U . . .
HG2_4 H 0.9296 0.0257 0.6128 0.162 Uiso 1 1 calc R U . . .
CD_4 C 0.8829(9) 0.0085(7) 0.5848(3) 0.163(9) Uani 1 1 d D U . . .
HD_4 H 0.8535 0.0138 0.5807 0.196 Uiso 1 1 calc R U . . .
CE1_4 C 0.9208(11) 0.0240(8) 0.5648(3) 0.150(9) Uani 1 1 d D U . . .
HE1A_4 H 0.9023 0.0032 0.5518 0.225 Uiso 1 1 calc R U . . .
HE1B_4 H 0.9348 0.0606 0.5614 0.225 Uiso 1 1 calc R U . . .
HE1C_4 H 0.9492 0.0179 0.5685 0.225 Uiso 1 1 calc R U . . .
CE2_4 C 0.8613(13) -0.0506(7) 0.5895(4) 0.183(13) Uani 1 1 d D U . . .
HE2A_4 H 0.8451 -0.0705 0.5761 0.274 Uiso 1 1 calc R U . . .
HE2B_4 H 0.8897 -0.0560 0.5940 0.274 Uiso 1 1 calc R U . . .
HE2C_4 H 0.8357 -0.0620 0.6014 0.274 Uiso 1 1 calc R U . . .
N_5 N 0.7662(4) 0.1438(4) 0.5983(2) 0.075(3) Uani 1 1 d D U . . .
H0_5 H 0.7918 0.1755 0.5966 0.091 Uiso 1 1 calc R U . . .
C2_5 C 0.7204(4) 0.1401(4) 0.59355(19) 0.059(3) Uani 1 1 d D U . . .
C3_5 C 0.6740(5) 0.0937(5) 0.5961(2) 0.074(4) Uani 1 1 d D U . . .
H3_5 H 0.6742 0.0636 0.6008 0.088 Uiso 1 1 calc R U . . .
C4_5 C 0.6268(5) 0.0920(5) 0.5917(3) 0.090(5) Uani 1 1 d D U . . .
H4_5 H 0.5952 0.0605 0.5934 0.108 Uiso 1 1 calc R U . . .
C5_5 C 0.6265(5) 0.1373(5) 0.5847(3) 0.086(5) Uani 1 1 d D U . . .
H5_5 H 0.5946 0.1356 0.5816 0.103 Uiso 1 1 calc R U . . .
C6_5 C 0.6731(4) 0.1848(4) 0.5823(2) 0.071(4) Uani 1 1 d D U . . .
C7_5 C 0.7209(4) 0.1857(4) 0.58612(19) 0.060(3) Uani 1 1 d D U . . .
C8_5 C 0.6765(4) 0.2320(4) 0.5753(2) 0.064(4) Uani 1 1 d D U . . .
C9_5 C 0.7265(4) 0.2766(5) 0.5724(2) 0.071(4) Uani 1 1 d D U . . .
H9_5 H 0.7291 0.3082 0.5679 0.085 Uiso 1 1 calc R U . . .
C10_5 C 0.7721(4) 0.2744(4) 0.5763(2) 0.067(4) Uani 1 1 d D U . . .
N11_5 N 0.7684(4) 0.2290(4) 0.58275(19) 0.062(3) Uani 1 1 d D U . . .
C_5 C 0.8233(4) 0.3183(4) 0.5726(2) 0.061(4) Uani 1 1 d D U . . .
OB_5 O 0.6333(4) 0.2361(4) 0.5714(2) 0.095(4) Uani 1 1 d D U . . .
HB_5 H 0.6068 0.2075 0.5736 0.142 Uiso 1 1 calc R U . . .
O_5 O 0.8287(4) 0.3630(4) 0.57362(17) 0.068(3) Uani 1 1 d D U . . .
N_6 N 0.8639(3) 0.3110(4) 0.56855(18) 0.064(3) Uani 1 1 d D U . . .
H0_6 H 0.8554 0.2784 0.5687 0.077 Uiso 1 1 calc R U . . .
C2_6 C 0.9148(4) 0.3431(5) 0.5644(2) 0.067(4) Uani 1 1 d D U . . .
C3_6 C 0.9401(5) 0.3968(5) 0.5654(2) 0.073(4) Uani 1 1 d D U . . .
H3_6 H 0.9211 0.4135 0.5688 0.088 Uiso 1 1 calc R U . . .
C4_6 C 0.9938(5) 0.4265(5) 0.5615(3) 0.081(4) Uani 1 1 d D U . . .
H4_6 H 1.0100 0.4631 0.5618 0.097 Uiso 1 1 calc R U . . .
C5_6 C 1.0241(5) 0.4032(5) 0.5571(3) 0.094(5) Uani 1 1 d D U . . .
H5_6 H 1.0602 0.4235 0.5546 0.112 Uiso 1 1 calc R U . . .
C6_6 C 0.9985(4) 0.3483(5) 0.5565(2) 0.085(5) Uani 1 1 d D U . . .
C7_6 C 0.9444(4) 0.3183(4) 0.5594(2) 0.067(4) Uani 1 1 d D U . . .
C8_6 C 1.0275(4) 0.3237(5) 0.5511(2) 0.082(4) Uani 1 1 d D U . . .
C9_6 C 1.0007(4) 0.2696(5) 0.5489(2) 0.079(4) Uani 1 1 d D U . . .
H9_6 H 1.0187 0.2522 0.5449 0.095 Uiso 1 1 calc R U . . .
C10_6 C 0.9466(4) 0.2410(4) 0.5525(2) 0.067(4) Uani 1 1 d D U . . .
N11_6 N 0.9194(4) 0.2656(4) 0.55719(18) 0.064(3) Uani 1 1 d D U . . .
C_6 C 0.9161(4) 0.1850(4) 0.5499(3) 0.077(4) Uani 1 1 d D U . . .
OB_6 O 1.0795(3) 0.3560(5) 0.5480(2) 0.103(4) Uani 1 1 d D U . . .
O_6 O 0.9382(4) 0.1585(4) 0.54902(16) 0.073(3) Uani 1 1 d D U . . .
CG_6 C 1.1101(4) 0.3310(6) 0.5445(4) 0.122(7) Uani 1 1 d D U . . .
HG1_6 H 1.0985 0.3093 0.5310 0.146 Uiso 1 1 calc R U . . .
HG2_6 H 1.1068 0.3089 0.5573 0.146 Uiso 1 1 calc R U . . .
CD_6 C 1.1676(5) 0.3757(7) 0.5418(3) 0.119(6) Uani 1 1 d D U . . .
HD_6 H 1.1696 0.3996 0.5298 0.143 Uiso 1 1 calc R U . . .
CE1_6 C 1.1885(7) 0.4065(11) 0.5638(4) 0.166(11) Uani 1 1 d D U . . .
HE1A_6 H 1.1674 0.4219 0.5679 0.250 Uiso 1 1 calc R U . . .
HE1B_6 H 1.1868 0.3833 0.5755 0.250 Uiso 1 1 calc R U . . .
HE1C_6 H 1.2243 0.4339 0.5617 0.250 Uiso 1 1 calc R U . . .
CE2_6 C 1.2009(7) 0.3511(9) 0.5352(4) 0.140(9) Uani 1 1 d D U . . .
HE2A_6 H 1.1876 0.3318 0.5214 0.210 Uiso 1 1 calc R U . . .
HE2B_6 H 1.2368 0.3784 0.5330 0.210 Uiso 1 1 calc R U . . .
HE2C_6 H 1.1992 0.3278 0.5469 0.210 Uiso 1 1 calc R U . . .
N_7 N 0.8634(3) 0.1624(4) 0.54714(19) 0.062(3) Uani 1 1 d D U . . .
H0_7 H 0.8532 0.1851 0.5454 0.074 Uiso 1 1 calc R U . . .
C2_7 C 0.8239(4) 0.1132(4) 0.5464(2) 0.070(4) Uani 1 1 d D U . . .
C3_7 C 0.8286(5) 0.0693(5) 0.5496(2) 0.072(4) Uani 1 1 d D U . . .
H3_7 H 0.8620 0.0740 0.5522 0.087 Uiso 1 1 calc R U . . .
C4_7 C 0.7859(5) 0.0181(5) 0.5492(3) 0.093(5) Uani 1 1 d D U . . .
H4_7 H 0.7909 -0.0108 0.5504 0.112 Uiso 1 1 calc R U . . .
C5_7 C 0.7354(5) 0.0112(5) 0.5468(3) 0.096(6) Uani 1 1 d D U . . .
H5_7 H 0.7062 -0.0225 0.5474 0.116 Uiso 1 1 calc R U . . .
C6_7 C 0.7285(4) 0.0544(4) 0.5434(2) 0.061(3) Uani 1 1 d D U . . .
C7_7 C 0.7730(4) 0.1057(4) 0.5427(2) 0.071(4) Uani 1 1 d D U . . .
C8_7 C 0.6784(4) 0.0475(4) 0.5397(2) 0.069(4) Uani 1 1 d D U . . .
C9_7 C 0.6743(4) 0.0917(4) 0.5349(2) 0.052(3) Uani 1 1 d D U . . .
H9_7 H 0.6414 0.0882 0.5323 0.063 Uiso 1 1 calc R U . . .
C10_7 C 0.7196(4) 0.1417(3) 0.53372(18) 0.047(3) Uani 1 1 d D U . . .
N11_7 N 0.7670(4) 0.1474(4) 0.53782(16) 0.051(3) Uani 1 1 d D U . . .
C_7 C 0.7176(4) 0.1876(3) 0.5269(2) 0.046(3) Uani 1 1 d D U . . .
OB_7 O 0.6376(4) -0.0026(3) 0.5400(2) 0.086(3) Uani 1 1 d D U . . .
O_7 O 0.6738(3) 0.1848(3) 0.52442(16) 0.058(2) Uani 1 1 d D U . . .
CG_7 C 0.5858(5) -0.0105(5) 0.5394(4) 0.099(6) Uani 1 1 d D U . . .
HG1_7 H 0.5792 0.0002 0.5248 0.119 Uiso 1 1 calc R U . . .
HG2_7 H 0.5818 0.0107 0.5510 0.119 Uiso 1 1 calc R U . . .
CD_7 C 0.5467(7) -0.0683(7) 0.5435(9) 0.24(2) Uani 1 1 d D U . . .
N_8 N 0.7622(3) 0.2334(3) 0.52372(19) 0.053(3) Uani 1 1 d D U . . .
H0_8 H 0.7917 0.2344 0.5261 0.064 Uiso 1 1 calc R U . . .
C2_8 C 0.7638(4) 0.2818(3) 0.5165(3) 0.056(4) Uani 1 1 d D U . . .
H2A_8 H 0.7457 0.2757 0.5021 0.067 Uiso 1 1 calc R U . . .
H2B_8 H 0.7453 0.2912 0.5275 0.067 Uiso 1 1 calc R U . . .
C7_8 C 0.8163(3) 0.3245(3) 0.5141(2) 0.048(3) Uani 1 1 d D U . . .
C6_8 C 0.8277(4) 0.3761(3) 0.51787(19) 0.037(3) Uani 1 1 d D U . . .
H6_8 H 0.8004 0.3821 0.5217 0.045 Uiso 1 1 calc R U . . .
N11_8 N 0.8556(3) 0.3151(4) 0.50815(19) 0.059(3) Uani 1 1 d D U . . .
C10_8 C 0.9053(4) 0.3554(4) 0.5061(2) 0.063(4) Uani 1 1 d D U . . .
C_8 C 0.9459(4) 0.3431(4) 0.5004(2) 0.057(3) Uani 1 1 d D U . . .
O_8 O 0.9925(3) 0.3788(3) 0.49928(16) 0.063(3) Uani 1 1 d D U . . .
C9_8 C 0.9178(4) 0.4074(4) 0.5100(2) 0.054(4) Uani 1 1 d D U . . .
H9_8 H 0.9524 0.4346 0.5085 0.064 Uiso 1 1 calc R U . . .
C8_8 C 0.8784(4) 0.4188(4) 0.5161(2) 0.056(4) Uani 1 1 d D U . . .
OB_8 O 0.8911(3) 0.4686(3) 0.51984(18) 0.064(3) Uani 1 1 d D U . . .
HB_8 H 0.8650 0.4694 0.5242 0.096 Uiso 1 1 calc R U . . .
N_9 N 0.9318(4) 0.2929(3) 0.49569(19) 0.062(3) Uani 1 1 d D U . . .
H0_9 H 0.8983 0.2728 0.4945 0.074 Uiso 1 1 calc R U . . .
C2_9 C 0.9575(4) 0.2673(4) 0.4924(2) 0.060(4) Uani 1 1 d D U . . .
C3_9 C 1.0123(4) 0.2916(5) 0.4909(3) 0.071(4) Uani 1 1 d D U . . .
H3_9 H 1.0328 0.3281 0.4915 0.086 Uiso 1 1 calc R U . . .
C4_9 C 1.0361(5) 0.2612(5) 0.4886(2) 0.065(4) Uani 1 1 d D U . . .
H4_9 H 1.0724 0.2778 0.4866 0.078 Uiso 1 1 calc R U . . .
C5_9 C 1.0069(4) 0.2064(5) 0.4891(2) 0.063(4) Uani 1 1 d D U . . .
H5_9 H 1.0237 0.1867 0.4885 0.075 Uiso 1 1 calc R U . . .
C6_9 C 0.9521(4) 0.1813(4) 0.4906(2) 0.062(4) Uani 1 1 d D U . . .
C7_9 C 0.9279(4) 0.2126(4) 0.49103(19) 0.052(3) Uani 1 1 d D U . . .
C8_9 C 0.9203(4) 0.1266(4) 0.4919(2) 0.066(4) Uani 1 1 d D U . . .
C9_9 C 0.8649(4) 0.1029(5) 0.4919(2) 0.061(4) Uani 1 1 d D U . . .
H9_9 H 0.8432 0.0666 0.4927 0.074 Uiso 1 1 calc R U . . .
C10_9 C 0.8438(4) 0.1368(4) 0.4907(2) 0.063(4) Uani 1 1 d D U . . .
N11_9 N 0.8749(4) 0.1885(4) 0.49090(18) 0.056(3) Uani 1 1 d D U . . .
C_9 C 0.7889(4) 0.1166(4) 0.4871(2) 0.062(4) Uani 1 1 d D U . . .
OB_9 O 0.9452(4) 0.0984(4) 0.4919(2) 0.092(4) Uani 1 1 d D U . . .
O_9 O 0.7583(4) 0.0682(3) 0.48928(17) 0.067(3) Uani 1 1 d D U . . .
CG_9 C 0.9138(7) 0.0439(5) 0.4960(3) 0.105(5) Uani 1 1 d D U . . .
HG1_9 H 0.8845 0.0379 0.5056 0.126 Uiso 1 1 calc R U . . .
HG2_9 H 0.9346 0.0318 0.5041 0.126 Uiso 1 1 calc R U . . .
CD_9 C 0.8925(6) 0.0119(5) 0.4748(3) 0.091(5) Uani 1 1 d D U . . .
HD_9 H 0.8641 0.0175 0.4693 0.109 Uiso 1 1 calc R U . . .
CE1_9 C 0.9328(6) 0.0283(5) 0.4559(3) 0.092(5) Uani 1 1 d D U . . .
HE1A_9 H 0.9167 0.0065 0.4429 0.139 Uiso 1 1 calc R U . . .
HE1B_9 H 0.9452 0.0644 0.4520 0.139 Uiso 1 1 calc R U . . .
HE1C_9 H 0.9619 0.0245 0.4608 0.139 Uiso 1 1 calc R U . . .
CE2_9 C 0.8676(8) -0.0467(5) 0.4808(4) 0.118(7) Uani 1 1 d D U . . .
HE2A_9 H 0.8539 -0.0676 0.4674 0.177 Uiso 1 1 calc R U . . .
HE2B_9 H 0.8938 -0.0531 0.4874 0.177 Uiso 1 1 calc R U . . .
HE2C_9 H 0.8396 -0.0561 0.4915 0.177 Uiso 1 1 calc R U . . .
N_10 N 0.7711(4) 0.1489(3) 0.48050(18) 0.053(3) Uani 1 1 d D U . . .
H0_10 H 0.7961 0.1811 0.4792 0.064 Uiso 1 1 calc R U . . .
C2_10 C 0.7245(4) 0.1430(4) 0.47559(19) 0.050(3) Uani 1 1 d D U . . .
C3_10 C 0.6770(4) 0.0956(4) 0.4776(2) 0.053(3) Uani 1 1 d D U . . .
H3_10 H 0.6771 0.0651 0.4819 0.064 Uiso 1 1 calc R U . . .
C4_10 C 0.6295(4) 0.0939(4) 0.4732(2) 0.053(3) Uani 1 1 d D U . . .
H4_10 H 0.5978 0.0625 0.4748 0.064 Uiso 1 1 calc R U . . .
C5_10 C 0.6295(5) 0.1398(4) 0.4663(3) 0.078(5) Uani 1 1 d D U . . .
H5_10 H 0.5977 0.1387 0.4638 0.093 Uiso 1 1 calc R U . . .
C6_10 C 0.6769(4) 0.1871(4) 0.4633(2) 0.066(4) Uani 1 1 d D U . . .
C7_10 C 0.7245(4) 0.1883(4) 0.4672(2) 0.069(4) Uani 1 1 d D U . . .
C8_10 C 0.6795(4) 0.2341(4) 0.4565(2) 0.064(4) Uani 1 1 d D U . . .
C9_10 C 0.7283(4) 0.2789(4) 0.4534(2) 0.063(4) Uani 1 1 d D U . . .
H9_10 H 0.7304 0.3102 0.4487 0.076 Uiso 1 1 calc R U . . .
C10_10 C 0.7737(3) 0.2770(4) 0.4572(2) 0.057(4) Uani 1 1 d D U . . .
N11_10 N 0.7720(4) 0.2323(3) 0.46415(18) 0.053(3) Uani 1 1 d D U . . .
C_10 C 0.8254(3) 0.3212(4) 0.4533(2) 0.055(4) Uani 1 1 d D U . . .
OB_10 O 0.6357(3) 0.2363(3) 0.4515(2) 0.083(3) Uani 1 1 d D U . . .
HB_10 H 0.6096 0.2074 0.4538 0.125 Uiso 1 1 calc R U . . .
O_10 O 0.8333(3) 0.3664(3) 0.45307(16) 0.057(2) Uani 1 1 d D U . . .
N_11 N 0.8646(3) 0.3110(3) 0.4490(2) 0.060(3) Uani 1 1 d D U . . .
H0_11 H 0.8545 0.2781 0.4483 0.071 Uiso 1 1 calc R U . . .
C2_11 C 0.9171(3) 0.3432(3) 0.44556(19) 0.043(3) Uani 1 1 d D U . . .
C3_11 C 0.9452(4) 0.3976(4) 0.4469(2) 0.054(4) Uani 1 1 d D U . . .
H3_11 H 0.9279 0.4162 0.4499 0.065 Uiso 1 1 calc R U . . .
C4_11 C 0.9991(4) 0.4240(4) 0.4437(2) 0.060(4) Uani 1 1 d D U . . .
H4_11 H 1.0180 0.4605 0.4450 0.072 Uiso 1 1 calc R U . . .
C5_11 C 1.0258(4) 0.3974(4) 0.4387(2) 0.055(3) Uani 1 1 d D U . . .
H5_11 H 1.0621 0.4160 0.4367 0.067 Uiso 1 1 calc R U . . .
C6_11 C 0.9983(4) 0.3425(4) 0.4367(2) 0.069(4) Uani 1 1 d D U . . .
C7_11 C 0.9436(3) 0.3157(3) 0.44039(19) 0.046(3) Uani 1 1 d D U . . .
C8_11 C 1.0246(4) 0.3148(4) 0.4321(2) 0.056(3) Uani 1 1 d D U . . .
C9_11 C 0.9958(4) 0.2603(4) 0.4317(2) 0.055(3) Uani 1 1 d D U . . .
H9_11 H 1.0124 0.2409 0.4291 0.066 Uiso 1 1 calc R U . . .
C10_11 C 0.9411(3) 0.2348(3) 0.43538(19) 0.048(3) Uani 1 1 d D U . . .
N11_11 N 0.9166(3) 0.2626(3) 0.43915(19) 0.057(3) Uani 1 1 d D U . . .
C_11 C 0.9083(4) 0.1782(3) 0.4346(2) 0.048(3) Uani 1 1 d D U . . .
O_11 O 0.9286(3) 0.1501(3) 0.43610(17) 0.066(3) Uani 1 1 d D U . . .
OB_11 O 1.0776(3) 0.3431(3) 0.4289(2) 0.078(3) Uani 1 1 d D U . . .
CG_11 C 1.1033(4) 0.3172(5) 0.4204(3) 0.078(4) Uani 1 1 d D U . . .
HG1_11 H 1.0860 0.2991 0.4065 0.094 Uiso 1 1 calc R U . . .
HG2_11 H 1.1001 0.2910 0.4312 0.094 Uiso 1 1 calc R U . . .
CD_11 C 1.1605(4) 0.3544(5) 0.4156(3) 0.080(4) Uani 1 1 d D U . . .
HD_11 H 1.1608 0.3746 0.4024 0.096 Uiso 1 1 calc R U . . .
CE1_11 C 1.1902(6) 0.3956(7) 0.4337(4) 0.117(7) Uani 1 1 d D U . . .
HE1A_11 H 1.2263 0.4174 0.4292 0.176 Uiso 1 1 calc R U . . .
HE1B_11 H 1.1743 0.4171 0.4357 0.176 Uiso 1 1 calc R U . . .
HE1C_11 H 1.1889 0.3785 0.4477 0.176 Uiso 1 1 calc R U . . .
CE2_11 C 1.1888(7) 0.3254(7) 0.4079(4) 0.112(7) Uani 1 1 d D U . . .
HE2A_11 H 1.2252 0.3504 0.4051 0.169 Uiso 1 1 calc R U . . .
HE2B_11 H 1.1863 0.3014 0.4195 0.169 Uiso 1 1 calc R U . . .
HE2C_11 H 1.1727 0.3062 0.3943 0.169 Uiso 1 1 calc R U . . .
N_12 N 0.8558(3) 0.1564(4) 0.4329(2) 0.071(3) Uani 1 1 d D U . . .
H0_12 H 0.8461 0.1797 0.4326 0.085 Uiso 1 1 calc R U . . .
C2_12 C 0.8153(4) 0.1079(4) 0.43157(18) 0.047(3) Uani 1 1 d D U . . .
C3_12 C 0.8180(5) 0.0631(4) 0.4367(2) 0.055(3) Uani 1 1 d D U . . .
H3_12 H 0.8503 0.0661 0.4402 0.066 Uiso 1 1 calc R U . . .
C4_12 C 0.7724(5) 0.0134(4) 0.4365(2) 0.064(4) Uani 1 1 d D U . . .
H4_12 H 0.7749 -0.0163 0.4397 0.077 Uiso 1 1 calc R U . . .
C5_12 C 0.7232(5) 0.0080(5) 0.4314(2) 0.062(4) Uani 1 1 d D U . . .
H5_12 H 0.6929 -0.0250 0.4315 0.074 Uiso 1 1 calc R U . . .
C6_12 C 0.7205(4) 0.0533(4) 0.42640(19) 0.056(3) Uani 1 1 d D U . . .
C7_12 C 0.7663(4) 0.1025(4) 0.42591(18) 0.054(3) Uani 1 1 d D U . . .
C8_12 C 0.6725(4) 0.0502(4) 0.4213(2) 0.072(4) Uani 1 1 d D U . . .
C9_12 C 0.6728(5) 0.0960(4) 0.4150(2) 0.068(4) Uani 1 1 d D U . . .
H9_12 H 0.6416 0.0946 0.4106 0.081 Uiso 1 1 calc R U . . .
C10_12 C 0.7197(4) 0.1440(4) 0.4153(2) 0.069(4) Uani 1 1 d D U . . .
N11_12 N 0.7655(4) 0.1465(4) 0.42092(17) 0.056(3) Uani 1 1 d D U . . .
C_12 C 0.7212(6) 0.1905(5) 0.4083(3) 0.075(4) Uani 1 1 d D U . . .
OB_12 O 0.6298(4) 0.0020(4) 0.42121(19) 0.086(3) Uani 1 1 d D U . . .
O_12 O 0.6808(4) 0.1912(4) 0.40277(19) 0.082(3) Uani 1 1 d D U . . .
CG_12 C 0.5800(5) -0.0016(6) 0.4172(4) 0.121(7) Uani 1 1 d D U . . .
HG1_12 H 0.5766 0.0045 0.4013 0.145 Uiso 1 1 calc R U . . .
HG2_12 H 0.5771 0.0246 0.4261 0.145 Uiso 1 1 calc R U . . .
CD_12 C 0.5370(6) -0.0570(6) 0.4241(4) 0.136(7) Uani 1 1 d D U . . .
HD_12 H 0.5025 -0.0618 0.4199 0.163 Uiso 1 1 calc R U . . .
CE1_12 C 0.5465(8) -0.0960(7) 0.4111(4) 0.153(8) Uani 1 1 d D U . . .
HE1A_12 H 0.5200 -0.1312 0.4151 0.230 Uiso 1 1 calc R U . . .
HE1B_12 H 0.5449 -0.0907 0.3952 0.230 Uiso 1 1 calc R U . . .
HE1C_12 H 0.5806 -0.0907 0.4149 0.230 Uiso 1 1 calc R U . . .
CE2_12 C 0.5395(7) -0.0621(7) 0.4499(3) 0.140(8) Uani 1 1 d D U . . .
HE2A_12 H 0.5332 -0.0366 0.4572 0.209 Uiso 1 1 calc R U . . .
HE2B_12 H 0.5132 -0.0968 0.4545 0.209 Uiso 1 1 calc R U . . .
HE2C_12 H 0.5737 -0.0561 0.4540 0.209 Uiso 1 1 calc R U . . .
OT_14 O 0.7668(4) 0.2339(4) 0.40764(19) 0.079(3) Uani 1 1 d D U . . .
CT_14 C 0.7734(7) 0.2838(5) 0.3999(4) 0.113(8) Uani 1 1 d D U . . .
HT1_14 H 0.8099 0.3104 0.4008 0.169 Uiso 1 1 calc R U . . .
HT2_14 H 0.7616 0.2804 0.3846 0.169 Uiso 1 1 calc R U . . .
HT3_14 H 0.7530 0.2937 0.4093 0.169 Uiso 1 1 calc R U . . .
C10_21 C 0.8723(8) 0.1214(6) 0.1470(3) 0.110(6) Uani 1 1 d D U . . .
H10A_21 H 0.8349 0.1030 0.1446 0.166 Uiso 1 1 calc R U . . .
H10B_21 H 0.8810 0.1457 0.1593 0.166 Uiso 1 1 calc R U . . .
H10C_21 H 0.8897 0.1403 0.1335 0.166 Uiso 1 1 calc R U . . .
C_21 C 0.8887(6) 0.0849(6) 0.1522(3) 0.107(5) Uani 1 1 d D U . . .
O_21 O 0.9358(5) 0.1029(5) 0.1556(2) 0.117(4) Uani 1 1 d D U . . .
N_22 N 0.8541(5) 0.0331(5) 0.1537(2) 0.105(5) Uani 1 1 d D U . . .
H0_22 H 0.8214 0.0217 0.1508 0.126 Uiso 1 1 calc R U . . .
C2_22 C 0.8706(6) -0.0042(5) 0.1602(3) 0.112(6) Uani 1 1 d D U . . .
H2A_22 H 0.8951 -0.0038 0.1490 0.134 Uiso 1 1 calc R U . . .
H2B_22 H 0.8887 0.0061 0.1746 0.134 Uiso 1 1 calc R U . . .
C7_22 C 0.8275(5) -0.0551(5) 0.1619(2) 0.080(4) Uani 1 1 d D U . . .
C6_22 C 0.8346(5) -0.0983(5) 0.1602(2) 0.080(4) Uani 1 1 d D U . . .
H6_22 H 0.8683 -0.0937 0.1590 0.096 Uiso 1 1 calc R U . . .
N11_22 N 0.7787(4) -0.0621(5) 0.1637(2) 0.088(4) Uani 1 1 d D U . . .
C10_22 C 0.7353(4) -0.1098(5) 0.1642(2) 0.086(5) Uani 1 1 d D U . . .
C_22 C 0.6846(5) -0.1159(6) 0.1658(3) 0.080(4) Uani 1 1 d D U . . .
O_22 O 0.6447(4) -0.1590(5) 0.16374(19) 0.089(3) Uani 1 1 d D U . . .
C9_22 C 0.7402(5) -0.1548(6) 0.1628(2) 0.081(4) Uani 1 1 d D U . . .
H9_22 H 0.7105 -0.1881 0.1634 0.097 Uiso 1 1 calc R U . . .
C8_22 C 0.7903(5) -0.1488(5) 0.1605(2) 0.086(4) Uani 1 1 d D U . . .
OB_22 O 0.7937(5) -0.1935(5) 0.1590(2) 0.106(4) Uani 1 1 d D U . . .
HB_22 H 0.8245 -0.1855 0.1573 0.159 Uiso 1 1 calc R U . . .
N_24 N 0.6818(5) -0.0727(6) 0.1726(2) 0.087(4) Uani 1 1 d D U . . .
H0_24 H 0.7124 -0.0457 0.1749 0.104 Uiso 1 1 calc R U . . .
C2_24 C 0.6428(5) -0.0621(5) 0.1764(3) 0.089(5) Uani 1 1 d D U . . .
C3_24 C 0.5908(5) -0.1007(6) 0.1760(3) 0.104(6) Uani 1 1 d D U . . .
H3_24 H 0.5822 -0.1355 0.1736 0.125 Uiso 1 1 calc R U . . .
C4_24 C 0.5504(6) -0.0893(6) 0.1791(2) 0.091(5) Uani 1 1 d D U . . .
H4_24 H 0.5155 -0.1162 0.1793 0.109 Uiso 1 1 calc R U . . .
C5_24 C 0.5628(5) -0.0375(6) 0.1819(3) 0.101(5) Uani 1 1 d D U . . .
H5_24 H 0.5362 -0.0292 0.1836 0.121 Uiso 1 1 calc R U . . .
C6_24 C 0.6154(5) 0.0020(5) 0.1822(2) 0.086(4) Uani 1 1 d D U . . .
C7_24 C 0.6558(5) -0.0101(5) 0.1802(3) 0.097(5) Uani 1 1 d D U . . .
C8_24 C 0.6286(5) 0.0545(5) 0.1846(3) 0.123(7) Uani 1 1 d D U . . .
C9_24 C 0.6815(5) 0.0937(6) 0.1864(3) 0.098(5) Uani 1 1 d D U . . .
H9_24 H 0.6912 0.1290 0.1880 0.117 Uiso 1 1 calc R U . . .
C10_24 C 0.7190(4) 0.0779(5) 0.1857(2) 0.094(5) Uani 1 1 d D U . . .
N11_24 N 0.7065(4) 0.0278(4) 0.1823(2) 0.077(3) Uani 1 1 d D U . . .
C_24 C 0.7729(4) 0.1142(5) 0.1901(3) 0.086(5) Uani 1 1 d D U . . .
OB_24 O 0.5883(5) 0.0644(6) 0.1853(3) 0.156(7) Uani 1 1 d D U . . .
O_24 O 0.7883(5) 0.1615(4) 0.1889(2) 0.106(4) Uani 1 1 d D U . . .
CG_24 C 0.6035(10) 0.1186(9) 0.1893(10) 0.28(3) Uani 1 1 d D U . . .
N_25 N 0.8057(4) 0.0968(5) 0.1960(2) 0.077(3) Uani 1 1 d D U . . .
H0_25 H 0.7905 0.0630 0.1954 0.092 Uiso 1 1 calc R U . . .
C2_25 C 0.8553(4) 0.1179(5) 0.2026(2) 0.087(5) Uani 1 1 d D U . . .
C3_25 C 0.8905(5) 0.1715(5) 0.2018(3) 0.092(5) Uani 1 1 d D U . . .
H3_25 H 0.8785 0.1943 0.1978 0.111 Uiso 1 1 calc R U . . .
C4_25 C 0.9433(5) 0.1919(6) 0.2070(3) 0.086(5) Uani 1 1 d D U . . .
H4_25 H 0.9662 0.2281 0.2070 0.103 Uiso 1 1 calc R U . . .
C5_25 C 0.9616(6) 0.1575(5) 0.2120(3) 0.090(5) Uani 1 1 d D U . . .
H5_25 H 0.9973 0.1708 0.2146 0.108 Uiso 1 1 calc R U . . .
C6_25 C 0.9271(4) 0.1033(5) 0.2133(2) 0.076(4) Uani 1 1 d D U . . .
C7_25 C 0.8734(4) 0.0835(4) 0.2088(2) 0.072(4) Uani 1 1 d D U . . .
C8_25 C 0.9443(4) 0.0682(5) 0.2194(2) 0.072(4) Uani 1 1 d D U . . .
C9_25 C 0.9066(4) 0.0149(5) 0.2207(2) 0.070(4) Uani 1 1 d D U . . .
H9_25 H 0.9169 -0.0095 0.2241 0.083 Uiso 1 1 calc R U . . .
C10_25 C 0.8542(4) -0.0018(4) 0.2168(2) 0.064(4) Uani 1 1 d D U . . .
N11_25 N 0.8373(4) 0.0317(4) 0.21074(19) 0.070(3) Uani 1 1 d D U . . .
C_25 C 0.8140(4) -0.0557(4) 0.2196(3) 0.073(4) Uani 1 1 d D U . . .
OB_25 O 0.9947(4) 0.0839(4) 0.2243(2) 0.107(4) Uani 1 1 d D U . . .
HB_25 H 1.0127 0.1159 0.2228 0.161 Uiso 1 1 calc R U . . .
O_25 O 0.8269(4) -0.0897(4) 0.21961(18) 0.084(3) Uani 1 1 d D U . . .
N_26 N 0.7634(3) -0.0687(4) 0.2220(2) 0.078(4) Uani 1 1 d D U . . .
H0_26 H 0.7600 -0.0413 0.2230 0.093 Uiso 1 1 calc R U . . .
C2_26 C 0.7177(4) -0.1125(5) 0.2232(2) 0.076(4) Uani 1 1 d D U . . .
C3_26 C 0.7107(5) -0.1620(5) 0.2195(2) 0.081(4) Uani 1 1 d D U . . .
H3_26 H 0.7397 -0.1655 0.2162 0.097 Uiso 1 1 calc R U . . .
C4_26 C 0.6605(5) -0.2072(5) 0.2205(3) 0.098(6) Uani 1 1 d D U . . .
H4_26 H 0.6560 -0.2407 0.2188 0.118 Uiso 1 1 calc R U . . .
C5_26 C 0.6172(6) -0.1996(6) 0.2242(3) 0.119(7) Uani 1 1 d D U . . .
H5_26 H 0.5834 -0.2288 0.2241 0.142 Uiso 1 1 calc R U . . .
C6_26 C 0.6234(4) -0.1502(5) 0.2279(2) 0.097(5) Uani 1 1 d D U . . .
C7_26 C 0.6738(4) -0.1068(5) 0.2280(2) 0.074(4) Uani 1 1 d D U . . .
C8_26 C 0.5797(5) -0.1446(5) 0.2325(3) 0.105(5) Uani 1 1 d D U . . .
C9_26 C 0.5886(5) -0.0943(5) 0.2366(3) 0.096(5) Uani 1 1 d D U . . .
H9_26 H 0.5606 -0.0888 0.2395 0.116 Uiso 1 1 calc R U . . .
C10_26 C 0.6396(5) -0.0523(4) 0.2362(3) 0.096(5) Uani 1 1 d D U . . .
N11_26 N 0.6812(4) -0.0589(5) 0.2322(2) 0.081(4) Uani 1 1 d D U . . .
C_26 C 0.6508(5) -0.0001(4) 0.2399(2) 0.077(4) Uani 1 1 d D U . . .
OB_26 O 0.5325(4) -0.1894(5) 0.2318(2) 0.130(5) Uani 1 1 d D U . . .
O_26 O 0.6144(4) 0.0103(4) 0.2396(2) 0.089(3) Uani 1 1 d D U . . .
CG_26 C 0.4869(6) -0.1827(8) 0.2309(4) 0.146(8) Uani 1 1 d D U . . .
HG1_26 H 0.4925 -0.1556 0.2200 0.175 Uiso 1 1 calc R U . . .
HG2_26 H 0.4806 -0.1723 0.2456 0.175 Uiso 1 1 calc R U . . .
CD_26 C 0.4396(6) -0.2358(9) 0.2238(4) 0.162(9) Uani 1 1 d D U . . .
HD_26 H 0.4426 -0.2635 0.2316 0.195 Uiso 1 1 calc R U . . .
CE1_26 C 0.3881(7) -0.2389(13) 0.2316(5) 0.211(14) Uani 1 1 d D U . . .
HE1A_26 H 0.3898 -0.2326 0.2476 0.317 Uiso 1 1 calc R U . . .
HE1B_26 H 0.3834 -0.2129 0.2238 0.317 Uiso 1 1 calc R U . . .
HE1C_26 H 0.3590 -0.2733 0.2284 0.317 Uiso 1 1 calc R U . . .
CE2_26 C 0.4397(8) -0.2456(10) 0.1983(4) 0.152(9) Uani 1 1 d D U . . .
HE2A_26 H 0.4097 -0.2789 0.1945 0.228 Uiso 1 1 calc R U . . .
HE2B_26 H 0.4383 -0.2181 0.1901 0.228 Uiso 1 1 calc R U . . .
HE2C_26 H 0.4714 -0.2458 0.1944 0.228 Uiso 1 1 calc R U . . .
N_27 N 0.7014(4) 0.0383(4) 0.2436(2) 0.073(3) Uani 1 1 d D U . . .
H0_27 H 0.7232 0.0268 0.2443 0.088 Uiso 1 1 calc R U . . .
C2_27 C 0.7238(4) 0.0899(4) 0.2464(2) 0.086(4) Uani 1 1 d D U . . .
C3_27 C 0.6976(6) 0.1178(6) 0.2434(3) 0.092(5) Uani 1 1 d D U . . .
H3_27 H 0.6615 0.1005 0.2410 0.111 Uiso 1 1 calc R U . . .
C4_27 C 0.7276(6) 0.1728(6) 0.2442(3) 0.122(7) Uani 1 1 d D U . . .
H4_27 H 0.7107 0.1921 0.2416 0.147 Uiso 1 1 calc R U . . .
C5_27 C 0.7809(6) 0.1998(7) 0.2487(4) 0.136(8) Uani 1 1 d D U . . .
H5_27 H 0.7993 0.2364 0.2491 0.163 Uiso 1 1 calc R U . . .
C6_27 C 0.8068(5) 0.1716(5) 0.2524(2) 0.089(5) Uani 1 1 d D U . . .
C7_27 C 0.7783(4) 0.1169(5) 0.2515(2) 0.082(4) Uani 1 1 d D U . . .
C8_27 C 0.8610(5) 0.1977(4) 0.2567(2) 0.077(4) Uani 1 1 d D U . . .
C9_27 C 0.8846(6) 0.1665(5) 0.2612(2) 0.086(5) Uani 1 1 d D U . . .
H9_27 H 0.9204 0.1825 0.2643 0.103 Uiso 1 1 calc R U . . .
C10_27 C 0.8540(5) 0.1120(4) 0.2610(2) 0.072(4) Uani 1 1 d D U . . .
N11_27 N 0.8028(4) 0.0894(5) 0.2558(2) 0.074(3) Uani 1 1 d D U . . .
C_27 C 0.8746(5) 0.0788(4) 0.2671(2) 0.064(4) Uani 1 1 d D U . . .
OB_27 O 0.8881(5) 0.2502(4) 0.2558(2) 0.116(4) Uani 1 1 d D U . . .
O_27 O 0.9232(4) 0.0997(4) 0.26993(18) 0.075(3) Uani 1 1 d D U . . .
CG_27 C 0.9434(6) 0.2735(5) 0.2606(4) 0.109(6) Uani 1 1 d D U . . .
HG1_27 H 0.9606 0.2640 0.2490 0.130 Uiso 1 1 calc R U . . .
HG2_27 H 0.9486 0.2613 0.2751 0.130 Uiso 1 1 calc R U . . .
CD_27 C 0.9667(7) 0.3340(6) 0.2610(4) 0.149(8) Uani 1 1 d D U . . .
HD_27 H 0.9503 0.3441 0.2730 0.178 Uiso 1 1 calc R U . . .
CE1_27 C 1.0262(7) 0.3597(7) 0.2647(5) 0.155(9) Uani 1 1 d D U . . .
HE1A_27 H 1.0329 0.3507 0.2794 0.232 Uiso 1 1 calc R U . . .
HE1B_27 H 1.0409 0.3472 0.2534 0.232 Uiso 1 1 calc R U . . .
HE1C_27 H 1.0420 0.3972 0.2635 0.232 Uiso 1 1 calc R U . . .
CE2_27 C 0.9544(11) 0.3474(8) 0.2377(4) 0.164(10) Uani 1 1 d D U . . .
HE2A_27 H 0.9169 0.3309 0.2358 0.246 Uiso 1 1 calc R U . . .
HE2B_27 H 0.9698 0.3849 0.2364 0.246 Uiso 1 1 calc R U . . .
HE2C_27 H 0.9687 0.3349 0.2263 0.246 Uiso 1 1 calc R U . . .
N_28 N 0.8424(4) 0.0273(4) 0.2705(2) 0.067(3) Uani 1 1 d D U . . .
H0_28 H 0.8092 0.0143 0.2685 0.081 Uiso 1 1 calc R U . . .
C2_28 C 0.8620(5) -0.0077(4) 0.2778(3) 0.071(4) Uani 1 1 d D U . . .
H2A_28 H 0.8902 -0.0029 0.2677 0.086 Uiso 1 1 calc R U . . .
H2B_28 H 0.8766 0.0023 0.2929 0.086 Uiso 1 1 calc R U . . .
C7_28 C 0.8228(5) -0.0613(4) 0.2779(2) 0.066(4) Uani 1 1 d D U . . .
C6_28 C 0.8347(5) -0.1007(4) 0.2741(2) 0.068(4) Uani 1 1 d D U . . .
H6_28 H 0.8688 -0.0920 0.2703 0.082 Uiso 1 1 calc R U . . .
N11_28 N 0.7730(4) -0.0744(4) 0.2824(2) 0.074(3) Uani 1 1 d D U . . .
C10_28 C 0.7337(4) -0.1244(5) 0.2833(2) 0.076(4) Uani 1 1 d D U . . .
C_28 C 0.6819(5) -0.1326(5) 0.2863(3) 0.086(5) Uani 1 1 d D U . . .
O_28 O 0.6439(5) -0.1783(5) 0.2857(2) 0.114(4) Uani 1 1 d D U . . .
C9_28 C 0.7444(5) -0.1648(6) 0.2807(2) 0.080(4) Uani 1 1 d D U . . .
H9_28 H 0.7176 -0.1997 0.2820 0.096 Uiso 1 1 calc R U . . .
C8_28 C 0.7956(5) -0.1533(5) 0.2761(2) 0.070(4) Uani 1 1 d D U . . .
OB_28 O 0.8073(4) -0.1919(4) 0.2747(2) 0.108(4) Uani 1 1 d D U . . .
HB_28 H 0.8389 -0.1791 0.2721 0.162 Uiso 1 1 calc R U . . .
N_29 N 0.6752(4) -0.0915(5) 0.2916(2) 0.085(4) Uani 1 1 d D U . . .
H0_29 H 0.7042 -0.0633 0.2948 0.102 Uiso 1 1 calc R U . . .
C2_29 C 0.6332(5) -0.0856(5) 0.2928(2) 0.095(5) Uani 1 1 d D U . . .
C3_29 C 0.5817(5) -0.1271(6) 0.2909(3) 0.109(6) Uani 1 1 d D U . . .
H3_29 H 0.5748 -0.1616 0.2893 0.130 Uiso 1 1 calc R U . . .
C4_29 C 0.5403(6) -0.1159(7) 0.2916(3) 0.120(6) Uani 1 1 d D U . . .
H4_29 H 0.5056 -0.1433 0.2910 0.144 Uiso 1 1 calc R U . . .
C5_29 C 0.5511(6) -0.0639(7) 0.2932(3) 0.142(8) Uani 1 1 d D U . . .
H5_29 H 0.5234 -0.0570 0.2933 0.171 Uiso 1 1 calc R U . . .
C6_29 C 0.6024(5) -0.0223(6) 0.2946(3) 0.116(6) Uani 1 1 d D U . . .
C7_29 C 0.6434(5) -0.0335(5) 0.2950(2) 0.085(4) Uani 1 1 d D U . . .
C8_29 C 0.6131(5) 0.0291(6) 0.2962(3) 0.118(6) Uani 1 1 d D U . . .
C9_29 C 0.6647(5) 0.0701(7) 0.2990(3) 0.116(6) Uani 1 1 d D U . . .
H9_29 H 0.6727 0.1050 0.3000 0.139 Uiso 1 1 calc R U . . .
C10_29 C 0.7041(4) 0.0564(5) 0.3004(2) 0.092(5) Uani 1 1 d D U . . .
N11_29 N 0.6928(4) 0.0064(5) 0.29825(19) 0.084(4) Uani 1 1 d D U . . .
C_29 C 0.7568(4) 0.0936(5) 0.3058(3) 0.083(4) Uani 1 1 d D U . . .
OB_29 O 0.5701(6) 0.0359(8) 0.2966(4) 0.199(8) Uani 1 1 d D U . . .
O_29 O 0.7710(5) 0.1413(5) 0.3053(2) 0.105(4) Uani 1 1 d D U . . .
CG_29 C 0.5825(10) 0.0867(11) 0.2899(8) 0.233(18) Uani 1 1 d D U . . .
N_30 N 0.7910(4) 0.0785(5) 0.3124(2) 0.092(4) Uani 1 1 d D U . . .
H0_30 H 0.7770 0.0448 0.3130 0.110 Uiso 1 1 calc R U . . .
C2_30 C 0.8413(4) 0.1032(4) 0.3183(2) 0.066(4) Uani 1 1 d D U . . .
C3_30 C 0.8751(5) 0.1565(5) 0.3168(3) 0.085(5) Uani 1 1 d D U . . .
H3_30 H 0.8615 0.1779 0.3128 0.103 Uiso 1 1 calc R U . . .
C4_30 C 0.9290(5) 0.1799(5) 0.3209(2) 0.075(4) Uani 1 1 d D U . . .
H4_30 H 0.9507 0.2161 0.3194 0.091 Uiso 1 1 calc R U . . .
C5_30 C 0.9499(5) 0.1485(5) 0.3274(3) 0.083(5) Uani 1 1 d D U . . .
H5_30 H 0.9857 0.1633 0.3303 0.100 Uiso 1 1 calc R U . . .
C6_30 C 0.9158(4) 0.0941(4) 0.32950(19) 0.060(3) Uani 1 1 d D U . . .
C7_30 C 0.8626(4) 0.0713(4) 0.32542(19) 0.057(3) Uani 1 1 d D U . . .
C8_30 C 0.9352(4) 0.0611(4) 0.3361(2) 0.072(4) Uani 1 1 d D U . . .
C9_30 C 0.9004(4) 0.0074(5) 0.3384(2) 0.071(4) Uani 1 1 d D U . . .
H9_30 H 0.9127 -0.0149 0.3428 0.086 Uiso 1 1 calc R U . . .
C10_30 C 0.8467(4) -0.0130(4) 0.3341(2) 0.066(4) Uani 1 1 d D U . . .
N11_30 N 0.8288(4) 0.0194(4) 0.32788(18) 0.066(3) Uani 1 1 d D U . . .
C_30 C 0.8086(4) -0.0670(4) 0.3372(2) 0.064(4) Uani 1 1 d D U . . .
OB_30 O 0.9877(4) 0.0800(4) 0.3397(2) 0.086(3) Uani 1 1 d D U . . .
HB_30 H 1.0039 0.1119 0.3375 0.129 Uiso 1 1 calc R U . . .
O_30 O 0.8231(4) -0.1001(4) 0.33679(17) 0.072(3) Uani 1 1 d D U . . .
N_31 N 0.7575(3) -0.0819(4) 0.3400(2) 0.076(4) Uani 1 1 d D U . . .
H0_31 H 0.7519 -0.0558 0.3410 0.091 Uiso 1 1 calc R U . . .
C2_31 C 0.7139(4) -0.1283(5) 0.3417(3) 0.100(6) Uani 1 1 d D U . . .
C3_31 C 0.7129(5) -0.1755(5) 0.3393(3) 0.081(4) Uani 1 1 d D U . . .
H3_31 H 0.7439 -0.1761 0.3370 0.097 Uiso 1 1 calc R U . . .
C4_31 C 0.6644(5) -0.2228(6) 0.3402(4) 0.139(9) Uani 1 1 d D U . . .
H4_31 H 0.6631 -0.2548 0.3381 0.167 Uiso 1 1 calc R U . . .
C5_31 C 0.6186(6) -0.2214(6) 0.3441(4) 0.126(8) Uani 1 1 d D U . . .
H5_31 H 0.5867 -0.2528 0.3450 0.151 Uiso 1 1 calc R U . . .
C6_31 C 0.6194(4) -0.1741(5) 0.3468(3) 0.107(6) Uani 1 1 d D U . . .
C7_31 C 0.6672(4) -0.1272(5) 0.3458(2) 0.083(5) Uani 1 1 d D U . . .
C8_31 C 0.5727(5) -0.1728(5) 0.3493(3) 0.100(6) Uani 1 1 d D U . . .
C9_31 C 0.5755(5) -0.1248(4) 0.3522(2) 0.075(4) Uani 1 1 d D U . . .
H9_31 H 0.5452 -0.1228 0.3545 0.090 Uiso 1 1 calc R U . . .
C10_31 C 0.6246(5) -0.0797(4) 0.3517(2) 0.085(5) Uani 1 1 d D U . . .
N11_31 N 0.6696(5) -0.0813(5) 0.34845(19) 0.077(3) Uani 1 1 d D U . . .
C_31 C 0.6301(4) -0.0287(4) 0.3538(3) 0.077(4) Uani 1 1 d D U . . .
OB_31 O 0.5272(4) -0.2199(4) 0.3470(3) 0.148(7) Uani 1 1 d D U . . .
O_31 O 0.5886(4) -0.0267(5) 0.3522(2) 0.106(4) Uani 1 1 d D U . . .
N_32 N 0.6763(4) 0.0129(4) 0.3583(2) 0.069(3) Uani 1 1 d D U . . .
H0_32 H 0.6986 0.0037 0.3624 0.083 Uiso 1 1 calc R U . . .
C2_32 C 0.6977(4) 0.0645(4) 0.3582(2) 0.070(4) Uani 1 1 d D U . . .
C3_32 C 0.6705(6) 0.0907(5) 0.3534(3) 0.086(5) Uani 1 1 d D U . . .
H3_32 H 0.6346 0.0718 0.3502 0.103 Uiso 1 1 calc R U . . .
C4_32 C 0.6971(6) 0.1455(6) 0.3534(3) 0.094(5) Uani 1 1 d D U . . .
H4_32 H 0.6784 0.1628 0.3503 0.113 Uiso 1 1 calc R U . . .
C5_32 C 0.7499(6) 0.1747(6) 0.3577(3) 0.090(5) Uani 1 1 d D U . . .
H5_32 H 0.7672 0.2113 0.3570 0.107 Uiso 1 1 calc R U . . .
C6_32 C 0.7778(4) 0.1488(4) 0.3632(2) 0.074(4) Uani 1 1 d D U . . .
C7_32 C 0.7514(4) 0.0942(4) 0.3634(2) 0.066(4) Uani 1 1 d D U . . .
C8_32 C 0.8311(5) 0.1768(4) 0.3690(2) 0.082(4) Uani 1 1 d D U . . .
C9_32 C 0.8565(6) 0.1499(5) 0.3762(2) 0.085(4) Uani 1 1 d D U . . .
H9_32 H 0.8918 0.1680 0.3803 0.102 Uiso 1 1 calc R U . . .
C10_32 C 0.8275(5) 0.0952(5) 0.3769(2) 0.074(4) Uani 1 1 d D U . . .
N11_32 N 0.7772(4) 0.0693(5) 0.3701(2) 0.083(4) Uani 1 1 d D U . . .
C_32 C 0.8518(6) 0.0673(6) 0.3840(3) 0.079(4) Uani 1 1 d D U . . .
OB_32 O 0.8566(5) 0.2297(4) 0.3678(2) 0.096(3) Uani 1 1 d D U . . .
O_32 O 0.8979(4) 0.0850(5) 0.3891(2) 0.095(4) Uani 1 1 d D U . . .
CG_32 C 0.9108(6) 0.2525(7) 0.3730(4) 0.126(7) Uani 1 1 d D U . . .
HG1_32 H 0.9274 0.2386 0.3631 0.151 Uiso 1 1 calc R U . . .
HG2_32 H 0.9154 0.2448 0.3885 0.151 Uiso 1 1 calc R U . . .
CD_32 C 0.9351(15) 0.3119(8) 0.3696(12) 0.33(3) Uani 1 1 d D U . . .
OT_34 O 0.8211(4) 0.0149(5) 0.38484(18) 0.081(3) Uani 1 1 d D U . . .
CT_34 C 0.8413(9) -0.0182(8) 0.3927(3) 0.111(7) Uani 1 1 d D U . . .
HT1_34 H 0.8139 -0.0544 0.3922 0.166 Uiso 1 1 calc R U . . .
HT2_34 H 0.8700 -0.0133 0.3832 0.166 Uiso 1 1 calc R U . . .
HT3_34 H 0.8536 -0.0089 0.4080 0.166 Uiso 1 1 calc R U . . .
C10_41 C 0.1250(8) 0.8757(6) 0.6461(3) 0.118(6) Uani 1 1 d D U . . .
H10A_41 H 0.1623 0.8929 0.6437 0.177 Uiso 1 1 calc R U . . .
H10B_41 H 0.1155 0.8511 0.6584 0.177 Uiso 1 1 calc R U . . .
H10C_41 H 0.1070 0.8572 0.6326 0.177 Uiso 1 1 calc R U . . .
C_41 C 0.1105(6) 0.9134(6) 0.6514(3) 0.120(6) Uani 1 1 d D U . . .
O_41 O 0.0629(5) 0.8966(5) 0.6549(2) 0.118(4) Uani 1 1 d D U . . .
N_42 N 0.1458(5) 0.9644(5) 0.6543(2) 0.106(5) Uani 1 1 d D U . . .
H0_42 H 0.1788 0.9746 0.6529 0.127 Uiso 1 1 calc R U . . .
C2_42 C 0.1303(6) 1.0032(5) 0.6596(3) 0.099(5) Uani 1 1 d D U . . .
H2A_42 H 0.1075 1.0032 0.6477 0.119 Uiso 1 1 calc R U . . .
H2B_42 H 0.1104 0.9934 0.6736 0.119 Uiso 1 1 calc R U . . .
C7_42 C 0.1735(4) 1.0537(5) 0.6618(2) 0.071(4) Uani 1 1 d D U . . .
C6_42 C 0.1662(5) 1.0974(5) 0.6606(3) 0.087(5) Uani 1 1 d D U . . .
H6_42 H 0.1325 1.0924 0.6593 0.104 Uiso 1 1 calc R U . . .
N11_42 N 0.2226(4) 1.0615(5) 0.66336(19) 0.079(4) Uani 1 1 d D U . . .
C10_42 C 0.2645(5) 1.1097(5) 0.6644(3) 0.093(5) Uani 1 1 d D U . . .
C_42 C 0.3153(5) 1.1167(6) 0.6667(3) 0.080(4) Uani 1 1 d D U . . .
O_42 O 0.3560(4) 1.1596(4) 0.6638(2) 0.088(3) Uani 1 1 d D U . . .
C9_42 C 0.2593(5) 1.1546(6) 0.6633(2) 0.078(4) Uani 1 1 d D U . . .
H9_42 H 0.2889 1.1881 0.6638 0.093 Uiso 1 1 calc R U . . .
C8_42 C 0.2096(5) 1.1483(5) 0.6614(2) 0.082(4) Uani 1 1 d D U . . .
OB_42 O 0.2039(5) 1.1916(5) 0.6591(2) 0.109(4) Uani 1 1 d D U . . .
HB_42 H 0.1725 1.1824 0.6587 0.164 Uiso 1 1 calc R U . . .
N_44 N 0.3160(5) 1.0700(5) 0.6730(2) 0.083(4) Uani 1 1 d D U . . .
H0_44 H 0.2855 1.0426 0.6750 0.100 Uiso 1 1 calc R U . . .
C2_44 C 0.3569(5) 1.0627(5) 0.6764(2) 0.092(5) Uani 1 1 d D U . . .
C3_44 C 0.4091(5) 1.1029(6) 0.6761(3) 0.102(5) Uani 1 1 d D U . . .
H3_44 H 0.4174 1.1377 0.6743 0.123 Uiso 1 1 calc R U . . .
C4_44 C 0.4492(6) 1.0908(7) 0.6786(2) 0.093(5) Uani 1 1 d D U . . .
H4_44 H 0.4841 1.1176 0.6779 0.112 Uiso 1 1 calc R U . . .
C5_44 C 0.4375(6) 1.0390(6) 0.6820(2) 0.102(5) Uani 1 1 d D U . . .
H5_44 H 0.4642 1.0311 0.6841 0.122 Uiso 1 1 calc R U . . .
C6_44 C 0.3847(5) 0.9992(5) 0.6824(2) 0.092(4) Uani 1 1 d D U . . .
C7_44 C 0.3445(5) 1.0107(5) 0.6800(2) 0.094(5) Uani 1 1 d D U . . .
C8_44 C 0.3714(6) 0.9470(6) 0.6853(3) 0.134(7) Uani 1 1 d D U . . .
C9_44 C 0.3185(5) 0.9076(6) 0.6870(3) 0.113(6) Uani 1 1 d D U . . .
H9_44 H 0.3091 0.8726 0.6891 0.136 Uiso 1 1 calc R U . . .
C10_44 C 0.2804(4) 0.9226(5) 0.6855(3) 0.111(6) Uani 1 1 d D U . . .
N11_44 N 0.2940(4) 0.9730(5) 0.68206(19) 0.079(4) Uani 1 1 d D U . . .
C_44 C 0.2266(5) 0.8864(5) 0.6900(3) 0.092(5) Uani 1 1 d D U . . .
OB_44 O 0.4117(6) 0.9368(7) 0.6860(3) 0.152(6) Uani 1 1 d D U . . .
O_44 O 0.2103(5) 0.8388(5) 0.6883(3) 0.122(5) Uani 1 1 d D U . . .
CG_44 C 0.4262(16) 0.9380(17) 0.6624(4) 0.221(16) Uani 1 1 d D U . . .
N_45 N 0.1947(4) 0.9045(5) 0.69658(19) 0.078(3) Uani 1 1 d D U . . .
H0_45 H 0.2103 0.9383 0.6972 0.093 Uiso 1 1 calc R U . . .
C2_45 C 0.1442(4) 0.8813(5) 0.7023(2) 0.078(4) Uani 1 1 d D U . . .
C3_45 C 0.1084(6) 0.8281(5) 0.7004(3) 0.111(6) Uani 1 1 d D U . . .
H3_45 H 0.1196 0.8054 0.6953 0.134 Uiso 1 1 calc R U . . .
C4_45 C 0.0560(6) 0.8081(6) 0.7062(3) 0.097(5) Uani 1 1 d D U . . .
H4_45 H 0.0327 0.7721 0.7054 0.117 Uiso 1 1 calc R U . . .
C5_45 C 0.0380(5) 0.8419(5) 0.7130(3) 0.086(5) Uani 1 1 d D U . . .
H5_45 H 0.0028 0.8285 0.7168 0.104 Uiso 1 1 calc R U . . .
C6_45 C 0.0731(4) 0.8956(5) 0.7142(2) 0.070(4) Uani 1 1 d D U . . .
C7_45 C 0.1265(4) 0.9158(4) 0.7090(2) 0.070(4) Uani 1 1 d D U . . .
C8_45 C 0.0558(4) 0.9310(5) 0.7200(2) 0.072(4) Uani 1 1 d D U . . .
C9_45 C 0.0933(4) 0.9845(5) 0.7214(2) 0.063(4) Uani 1 1 d D U . . .
H9_45 H 0.0831 1.0090 0.7249 0.076 Uiso 1 1 calc R U . . .
C10_45 C 0.1458(4) 1.0007(4) 0.7177(2) 0.067(4) Uani 1 1 d D U . . .
N11_45 N 0.1625(4) 0.9677(4) 0.7109(2) 0.075(3) Uani 1 1 d D U . . .
C_45 C 0.1851(4) 1.0546(4) 0.7206(2) 0.073(4) Uani 1 1 d D U . . .
OB_45 O 0.0048(4) 0.9159(4) 0.7236(2) 0.100(4) Uani 1 1 d D U . . .
HB_45 H -0.0132 0.8839 0.7222 0.149 Uiso 1 1 calc R U . . .
O_45 O 0.1736(4) 1.0906(4) 0.71924(17) 0.079(3) Uani 1 1 d D U . . .
N_46 N 0.2360(3) 1.0678(4) 0.72189(19) 0.073(3) Uani 1 1 d D U . . .
H0_46 H 0.2397 1.0405 0.7218 0.088 Uiso 1 1 calc R U . . .
C2_46 C 0.2820(4) 1.1119(5) 0.7232(2) 0.080(4) Uani 1 1 d D U . . .
C3_46 C 0.2890(5) 1.1621(5) 0.7200(2) 0.075(4) Uani 1 1 d D U . . .
H3_46 H 0.2598 1.1656 0.7168 0.090 Uiso 1 1 calc R U . . .
C4_46 C 0.3385(5) 1.2073(6) 0.7214(2) 0.088(5) Uani 1 1 d D U . . .
H4_46 H 0.3426 1.2407 0.7200 0.106 Uiso 1 1 calc R U . . .
C5_46 C 0.3815(6) 1.2004(6) 0.7250(3) 0.097(5) Uani 1 1 d D U . . .
H5_46 H 0.4151 1.2298 0.7251 0.117 Uiso 1 1 calc R U . . .
C6_46 C 0.3759(5) 1.1512(5) 0.7285(2) 0.095(5) Uani 1 1 d D U . . .
C7_46 C 0.3260(4) 1.1072(5) 0.7284(2) 0.074(4) Uani 1 1 d D U . . .
C8_46 C 0.4198(5) 1.1449(5) 0.7318(3) 0.101(5) Uani 1 1 d D U . . .
C9_46 C 0.4113(5) 1.0946(5) 0.7351(3) 0.099(5) Uani 1 1 d D U . . .
H9_46 H 0.4398 1.0895 0.7373 0.118 Uiso 1 1 calc R U . . .
C10_46 C 0.3604(5) 1.0516(4) 0.7351(2) 0.085(4) Uani 1 1 d D U . . .
N11_46 N 0.3189(4) 1.0584(5) 0.73188(19) 0.075(3) Uani 1 1 d D U . . .
C_46 C 0.3500(5) 1.0000(4) 0.7399(3) 0.082(4) Uani 1 1 d D U . . .
OB_46 O 0.4669(4) 1.1901(5) 0.7307(3) 0.135(5) Uani 1 1 d D U . . .
O_46 O 0.3863(4) 0.9896(5) 0.7396(2) 0.101(4) Uani 1 1 d D U . . .
CG_46 C 0.5123(5) 1.1843(7) 0.7301(4) 0.142(8) Uani 1 1 d D U . . .
HG1_46 H 0.5068 1.1564 0.7197 0.171 Uiso 1 1 calc R U . . .
HG2_46 H 0.5192 1.1753 0.7450 0.171 Uiso 1 1 calc R U . . .
CD_46 C 0.5592(6) 1.2371(7) 0.7223(4) 0.144(7) Uani 1 1 d D U . . .
HD_46 H 0.5596 1.2662 0.7306 0.173 Uiso 1 1 calc R U . . .
CE1_46 C 0.6090(7) 1.2343(11) 0.7280(5) 0.193(11) Uani 1 1 d D U . . .
HE1A_46 H 0.6104 1.2295 0.7439 0.289 Uiso 1 1 calc R U . . .
HE1B_46 H 0.6081 1.2052 0.7201 0.289 Uiso 1 1 calc R U . . .
HE1C_46 H 0.6397 1.2664 0.7234 0.289 Uiso 1 1 calc R U . . .
CE2_46 C 0.5558(8) 1.2446(8) 0.6971(3) 0.139(8) Uani 1 1 d D U . . .
HE2A_46 H 0.5853 1.2776 0.6925 0.208 Uiso 1 1 calc R U . . .
HE2B_46 H 0.5563 1.2165 0.6890 0.208 Uiso 1 1 calc R U . . .
HE2C_46 H 0.5237 1.2445 0.6938 0.208 Uiso 1 1 calc R U . . .
N_47 N 0.2997(4) 0.9616(4) 0.7441(2) 0.076(3) Uani 1 1 d D U . . .
H0_47 H 0.2785 0.9737 0.7457 0.092 Uiso 1 1 calc R U . . .
C2_47 C 0.2761(4) 0.9102(4) 0.7462(2) 0.089(5) Uani 1 1 d D U . . .
C3_47 C 0.3026(6) 0.8823(6) 0.7428(3) 0.085(5) Uani 1 1 d D U . . .
H3_47 H 0.3387 0.8996 0.7400 0.102 Uiso 1 1 calc R U . . .
C4_47 C 0.2728(6) 0.8274(6) 0.7436(4) 0.153(10) Uani 1 1 d D U . . .
H4_47 H 0.2897 0.8080 0.7416 0.184 Uiso 1 1 calc R U . . .
C5_47 C 0.2190(6) 0.8010(6) 0.7473(3) 0.116(6) Uani 1 1 d D U . . .
H5_47 H 0.2004 0.7643 0.7472 0.139 Uiso 1 1 calc R U . . .
C6_47 C 0.1924(4) 0.8281(5) 0.7512(2) 0.092(5) Uani 1 1 d D U . . .
C7_47 C 0.2215(4) 0.8834(4) 0.7510(2) 0.083(4) Uani 1 1 d D U . . .
C8_47 C 0.1383(4) 0.8030(4) 0.7553(2) 0.078(4) Uani 1 1 d D U . . .
C9_47 C 0.1151(6) 0.8332(5) 0.7598(3) 0.089(5) Uani 1 1 d D U . . .
H9_47 H 0.0790 0.8169 0.7624 0.106 Uiso 1 1 calc R U . . .
C10_47 C 0.1453(5) 0.8878(4) 0.7605(2) 0.074(4) Uani 1 1 d D U . . .
N11_47 N 0.1966(4) 0.9099(4) 0.75549(19) 0.069(3) Uani 1 1 d D U . . .
C_47 C 0.1246(5) 0.9202(4) 0.7683(2) 0.065(4) Uani 1 1 d D U . . .
O_47 O 0.0758(3) 0.8989(3) 0.77063(18) 0.070(3) Uani 1 1 d D U . . .
OB_47 O 0.1133(11) 0.7498(6) 0.7543(13) 0.15(3) Uani 0.33(4) 1 d D U P A 1
CG_47 C 0.0583(11) 0.7256(11) 0.7589(13) 0.073(18) Uani 0.33(4) 1 d D U P A 1
HG1_47 H 0.0410 0.7337 0.7468 0.088 Uiso 0.33(4) 1 calc R U P A 1
HG2_47 H 0.0528 0.7393 0.7729 0.088 Uiso 0.33(4) 1 calc R U P A 1
CD_47 C 0.0345(11) 0.6660(11) 0.7607(9) 0.105(17) Uani 0.33(4) 1 d D U P A 1
HD_47 H 0.0426 0.6526 0.7470 0.126 Uiso 0.33(4) 1 calc R U P A 1
CE1_47 C 0.0571(16) 0.653(2) 0.7813(12) 0.14(3) Uani 0.33(4) 1 d D U P A 1
HE1A_47 H 0.0420 0.6154 0.7824 0.213 Uiso 0.33(4) 1 calc R U P A 1
HE1B_47 H 0.0946 0.6692 0.7798 0.213 Uiso 0.33(4) 1 calc R U P A 1
HE1C_47 H 0.0488 0.6657 0.7947 0.213 Uiso 0.33(4) 1 calc R U P A 1
CE2_47 C -0.0254(11) 0.6394(15) 0.7637(11) 0.076(14) Uani 0.33(4) 1 d D U P A 1
HE2A_47 H -0.0404 0.6471 0.7508 0.114 Uiso 0.33(4) 1 calc R U P A 1
HE2B_47 H -0.0400 0.6020 0.7648 0.114 Uiso 0.33(4) 1 calc R U P A 1
HE2C_47 H -0.0333 0.6523 0.7771 0.114 Uiso 0.33(4) 1 calc R U P A 1
OB_47 O 0.1116(7) 0.7498(5) 0.7554(4) 0.091(8) Uani 0.67(4) 1 d D U P A 2
CG_47 C 0.0569(9) 0.7295(9) 0.7602(10) 0.126(15) Uani 0.67(4) 1 d D U P A 2
HG1_47 H 0.0419 0.7433 0.7495 0.152 Uiso 0.67(4) 1 calc R U P A 2
HG2_47 H 0.0528 0.7401 0.7753 0.152 Uiso 0.67(4) 1 calc R U P A 2
CD_47 C 0.0283(12) 0.6693(10) 0.7587(7) 0.169(15) Uani 0.67(4) 1 d D U P A 2
HD_47 H 0.0393 0.6546 0.7710 0.203 Uiso 0.67(4) 1 calc R U P A 2
CE1_47 C -0.0316(12) 0.6467(17) 0.7593(12) 0.21(2) Uani 0.67(4) 1 d D U P A 2
HE1A_47 H -0.0413 0.6551 0.7736 0.311 Uiso 0.67(4) 1 calc R U P A 2
HE1B_47 H -0.0417 0.6618 0.7473 0.311 Uiso 0.67(4) 1 calc R U P A 2
HE1C_47 H -0.0492 0.6092 0.7575 0.311 Uiso 0.67(4) 1 calc R U P A 2
CE2_47 C 0.0419(16) 0.6551(13) 0.7357(7) 0.158(15) Uani 0.67(4) 1 d D U P A 2
HE2A_47 H 0.0245 0.6175 0.7342 0.237 Uiso 0.67(4) 1 calc R U P A 2
HE2B_47 H 0.0304 0.6694 0.7239 0.237 Uiso 0.67(4) 1 calc R U P A 2
HE2C_47 H 0.0793 0.6695 0.7347 0.237 Uiso 0.67(4) 1 calc R U P A 2
N_48 N 0.1562(4) 0.9720(4) 0.77096(18) 0.063(3) Uani 1 1 d D U . . .
H0_48 H 0.1893 0.9851 0.7686 0.076 Uiso 1 1 calc R U . . .
C2_48 C 0.1376(5) 1.0074(4) 0.7776(3) 0.082(4) Uani 1 1 d D U . . .
H2A_48 H 0.1102 1.0032 0.7672 0.098 Uiso 1 1 calc R U . . .
H2B_48 H 0.1219 0.9973 0.7925 0.098 Uiso 1 1 calc R U . . .
C7_48 C 0.1767(5) 1.0604(4) 0.77809(19) 0.061(3) Uani 1 1 d D U . . .
C6_48 C 0.1649(5) 1.1003(4) 0.7749(2) 0.065(4) Uani 1 1 d D U . . .
H6_48 H 0.1304 1.0919 0.7720 0.078 Uiso 1 1 calc R U . . .
N11_48 N 0.2264(4) 1.0729(5) 0.7819(2) 0.078(3) Uani 1 1 d D U . . .
C10_48 C 0.2662(4) 1.1235(5) 0.7825(2) 0.076(4) Uani 1 1 d D U . . .
C_48 C 0.3173(5) 1.1318(5) 0.7861(3) 0.095(5) Uani 1 1 d D U . . .
O_48 O 0.3546(5) 1.1782(5) 0.7859(2) 0.111(4) Uani 1 1 d D U . . .
C9_48 C 0.2560(5) 1.1639(6) 0.7799(2) 0.082(4) Uani 1 1 d D U . . .
H9_48 H 0.2832 1.1986 0.7807 0.098 Uiso 1 1 calc R U . . .
C8_48 C 0.2046(5) 1.1529(4) 0.7760(2) 0.069(4) Uani 1 1 d D U . . .
OB_48 O 0.1957(4) 1.1936(4) 0.7736(2) 0.095(4) Uani 1 1 d D U . . .
HB_48 H 0.1641 1.1822 0.7720 0.143 Uiso 1 1 calc R U . . .
N_49 N 0.3245(4) 1.0914(5) 0.7921(2) 0.089(4) Uani 1 1 d D U . . .
H0_49 H 0.2958 1.0634 0.7958 0.107 Uiso 1 1 calc R U . . .
C2_49 C 0.3664(5) 1.0858(6) 0.7936(3) 0.114(6) Uani 1 1 d D U . . .
C3_49 C 0.4183(5) 1.1272(7) 0.7918(3) 0.127(7) Uani 1 1 d D U . . .
H3_49 H 0.4247 1.1613 0.7898 0.152 Uiso 1 1 calc R U . . .
C4_49 C 0.4610(6) 1.1183(8) 0.7930(3) 0.133(7) Uani 1 1 d D U . . .
H4_49 H 0.4954 1.1464 0.7931 0.159 Uiso 1 1 calc R U . . .
C5_49 C 0.4508(6) 1.0665(7) 0.7941(3) 0.133(7) Uani 1 1 d D U . . .
H5_49 H 0.4785 1.0596 0.7939 0.159 Uiso 1 1 calc R U . . .
C6_49 C 0.3993(5) 1.0252(6) 0.7956(3) 0.112(6) Uani 1 1 d D U . . .
C7_49 C 0.3571(5) 1.0346(5) 0.7960(2) 0.096(5) Uani 1 1 d D U . . .
C8_49 C 0.3884(5) 0.9734(6) 0.7972(3) 0.129(7) Uani 1 1 d D U . . .
C9_49 C 0.3372(5) 0.9326(7) 0.7999(3) 0.113(6) Uani 1 1 d D U . . .
H9_49 H 0.3298 0.8979 0.8011 0.136 Uiso 1 1 calc R U . . .
C10_49 C 0.2973(4) 0.9450(5) 0.8006(2) 0.092(4) Uani 1 1 d D U . . .
N11_49 N 0.3081(5) 0.9943(5) 0.7985(2) 0.089(4) Uani 1 1 d D U . . .
C_49 C 0.2445(4) 0.9072(6) 0.8060(3) 0.087(4) Uani 1 1 d D U . . .
OB_49 O 0.4315(6) 0.9679(7) 0.7969(4) 0.192(8) Uani 1 1 d D U . . .
O_49 O 0.2301(5) 0.8597(5) 0.8055(2) 0.116(4) Uani 1 1 d D U . . .
CG_49 C 0.4192(8) 0.9168(9) 0.7894(6) 0.229(14) Uani 1 1 d D U . . .
HG1_49 H 0.3935 0.9051 0.7773 0.274 Uiso 1 1 calc R U . . .
HG2_49 H 0.4045 0.8918 0.8018 0.274 Uiso 1 1 calc R U . . .
CD_49 C 0.4706(11) 0.9204(14) 0.7811(6) 0.249(17) Uani 1 1 d D U . . .
CE1_49 C 0.4802(13) 0.9411(16) 0.7565(7) 0.259(18) Uani 1 1 d D U . . .
HE1A_49 H 0.5121 0.9437 0.7510 0.389 Uiso 1 1 calc R U . . .
HE1B_49 H 0.4512 0.9173 0.7472 0.389 Uiso 1 1 calc R U . . .
HE1C_49 H 0.4832 0.9752 0.7562 0.389 Uiso 1 1 calc R U . . .
N_50 N 0.2105(4) 0.9232(5) 0.8127(2) 0.088(4) Uani 1 1 d D U . . .
H0_50 H 0.2248 0.9568 0.8138 0.106 Uiso 1 1 calc R U . . .
C2_50 C 0.1598(4) 0.8975(4) 0.8179(2) 0.065(4) Uani 1 1 d D U . . .
C3_50 C 0.1268(5) 0.8437(5) 0.8161(2) 0.080(4) Uani 1 1 d D U . . .
H3_50 H 0.1409 0.8229 0.8117 0.097 Uiso 1 1 calc R U . . .
C4_50 C 0.0733(5) 0.8198(5) 0.8207(2) 0.068(4) Uani 1 1 d D U . . .
H4_50 H 0.0517 0.7835 0.8194 0.081 Uiso 1 1 calc R U . . .
C5_50 C 0.0527(5) 0.8513(4) 0.8272(2) 0.074(4) Uani 1 1 d D U . . .
H5_50 H 0.0168 0.8357 0.8300 0.088 Uiso 1 1 calc R U . . .
C6_50 C 0.0841(4) 0.9055(4) 0.8295(2) 0.066(4) Uani 1 1 d D U . . .
C7_50 C 0.1379(4) 0.9285(4) 0.82509(18) 0.056(3) Uani 1 1 d D U . . .
C8_50 C 0.0645(4) 0.9382(4) 0.8359(2) 0.071(4) Uani 1 1 d D U . . .
C9_50 C 0.0989(4) 0.9922(5) 0.8383(2) 0.076(4) Uani 1 1 d D U . . .
H9_50 H 0.0861 1.0143 0.8426 0.091 Uiso 1 1 calc R U . . .
C10_50 C 0.1523(4) 1.0128(4) 0.8343(2) 0.061(3) Uani 1 1 d D U . . .
N11_50 N 0.1697(4) 0.9803(4) 0.82806(19) 0.070(3) Uani 1 1 d D U . . .
C_50 C 0.1911(4) 1.0668(4) 0.8370(2) 0.059(3) Uani 1 1 d D U . . .
OB_50 O 0.0121(3) 0.9196(4) 0.83972(18) 0.076(3) Uani 1 1 d D U . . .
HB_50 H -0.0044 0.8877 0.8378 0.113 Uiso 1 1 calc R U . . .
O_50 O 0.1757(3) 1.0996(3) 0.83647(18) 0.070(3) Uani 1 1 d D U . . .
N_51 N 0.2414(3) 1.0813(4) 0.84058(19) 0.065(3) Uani 1 1 d D U . . .
H0_51 H 0.2463 1.0550 0.8426 0.078 Uiso 1 1 calc R U . . .
C2_51 C 0.2860(4) 1.1278(4) 0.8418(3) 0.088(5) Uani 1 1 d D U . . .
C3_51 C 0.2886(5) 1.1754(5) 0.8393(3) 0.084(5) Uani 1 1 d D U . . .
H3_51 H 0.2574 1.1762 0.8378 0.101 Uiso 1 1 calc R U . . .
C4_51 C 0.3365(5) 1.2230(6) 0.8391(4) 0.129(8) Uani 1 1 d D U . . .
H4_51 H 0.3367 1.2544 0.8365 0.154 Uiso 1 1 calc R U . . .
C5_51 C 0.3837(6) 1.2236(6) 0.8425(4) 0.149(10) Uani 1 1 d D U . . .
H5_51 H 0.4157 1.2551 0.8428 0.178 Uiso 1 1 calc R U . . .
C6_51 C 0.3817(4) 1.1755(5) 0.8455(3) 0.119(7) Uani 1 1 d D U . . .
C7_51 C 0.3338(4) 1.1280(5) 0.8449(2) 0.084(5) Uani 1 1 d D U . . .
C8_51 C 0.4283(4) 1.1743(5) 0.8486(3) 0.106(6) Uani 1 1 d D U . . .
C9_51 C 0.4251(5) 1.1264(4) 0.8520(3) 0.088(5) Uani 1 1 d D U . . .
H9_51 H 0.4555 1.1248 0.8548 0.105 Uiso 1 1 calc R U . . .
C10_51 C 0.3764(4) 1.0804(4) 0.8512(2) 0.081(4) Uani 1 1 d D U . . .
N11_51 N 0.3325(4) 1.0821(5) 0.8476(2) 0.080(4) Uani 1 1 d D U . . .
C_51 C 0.3703(4) 1.0294(4) 0.8550(3) 0.074(4) Uani 1 1 d D U . . .
OB_51 O 0.4733(4) 1.2209(5) 0.8470(3) 0.152(6) Uani 1 1 d D U . . .
O_51 O 0.4112(4) 1.0258(4) 0.8522(3) 0.111(5) Uani 1 1 d D U . . .
CG_51 C 0.5190(6) 1.2179(10) 0.8528(4) 0.198(11) Uani 1 1 d D U . . .
HG1_51 H 0.5494 1.2465 0.8455 0.238 Uiso 1 1 calc R U . . .
HG2_51 H 0.5149 1.1851 0.8471 0.238 Uiso 1 1 calc R U . . .
CD_51 C 0.5289(10) 1.2207(10) 0.8782(5) 0.210(11) Uani 1 1 d D U . . .
HD_51 H 0.5034 1.1872 0.8851 0.252 Uiso 1 1 calc R U . . .
CE1_51 C 0.5847(17) 1.232(3) 0.8835(9) 0.44(3) Uani 1 1 d D U . . .
HE1A_51 H 0.5897 1.2047 0.8769 0.663 Uiso 1 1 calc R U . . .
HE1B_51 H 0.6099 1.2653 0.8773 0.663 Uiso 1 1 calc R U . . .
HE1C_51 H 0.5893 1.2322 0.8995 0.663 Uiso 1 1 calc R U . . .
CE2_51 C 0.5237(10) 1.2650(9) 0.8891(5) 0.215(12) Uani 1 1 d D U . . .
HE2A_51 H 0.5301 1.2658 0.9051 0.322 Uiso 1 1 calc R U . . .
HE2B_51 H 0.5488 1.2981 0.8825 0.322 Uiso 1 1 calc R U . . .
HE2C_51 H 0.4887 1.2590 0.8867 0.322 Uiso 1 1 calc R U . . .
N_52 N 0.3236(4) 0.9877(3) 0.85840(19) 0.062(3) Uani 1 1 d D U . . .
H0_52 H 0.3003 0.9965 0.8611 0.075 Uiso 1 1 calc R U . . .
C2_52 C 0.3027(4) 0.9357(4) 0.8588(2) 0.075(4) Uani 1 1 d D U . . .
C3_52 C 0.3283(6) 0.9082(5) 0.8541(3) 0.099(6) Uani 1 1 d D U . . .
H3_52 H 0.3645 0.9265 0.8517 0.119 Uiso 1 1 calc R U . . .
C4_52 C 0.3007(6) 0.8530(5) 0.8530(3) 0.103(6) Uani 1 1 d D U . . .
H4_52 H 0.3187 0.8356 0.8490 0.123 Uiso 1 1 calc R U . . .
C5_52 C 0.2474(6) 0.8237(6) 0.8576(3) 0.097(5) Uani 1 1 d D U . . .
H5_52 H 0.2297 0.7871 0.8569 0.117 Uiso 1 1 calc R U . . .
C6_52 C 0.2209(4) 0.8507(4) 0.8634(2) 0.071(4) Uani 1 1 d D U . . .
C7_52 C 0.2484(4) 0.9055(4) 0.8639(2) 0.068(4) Uani 1 1 d D U . . .
C8_52 C 0.1678(5) 0.8220(4) 0.8692(2) 0.088(5) Uani 1 1 d D U . . .
C9_52 C 0.1422(6) 0.8497(5) 0.8757(3) 0.097(5) Uani 1 1 d D U . . .
H9_52 H 0.1068 0.8321 0.8797 0.116 Uiso 1 1 calc R U . . .
C10_52 C 0.1718(5) 0.9045(5) 0.8760(2) 0.073(4) Uani 1 1 d D U . . .
N11_52 N 0.2226(4) 0.9306(4) 0.8706(2) 0.077(4) Uani 1 1 d D U . . .
C_52 C 0.1494(6) 0.9341(6) 0.8838(3) 0.081(4) Uani 1 1 d D U . . .
OB_52 O 0.1432(4) 0.7695(4) 0.86814(19) 0.091(3) Uani 1 1 d D U . . .
O_52 O 0.1028(4) 0.9140(5) 0.8896(2) 0.101(4) Uani 1 1 d D U . . .
CG_52 C 0.0881(6) 0.7422(5) 0.8724(3) 0.103(5) Uani 1 1 d D U . . .
HG1_52 H 0.0704 0.7544 0.8622 0.123 Uiso 1 1 calc R U . . .
HG2_52 H 0.0811 0.7481 0.8878 0.123 Uiso 1 1 calc R U . . .
CD_52 C 0.0683(9) 0.6829(6) 0.8684(4) 0.154(8) Uani 1 1 d D U . . .
HD_52 H 0.0931 0.6740 0.8754 0.185 Uiso 1 1 calc R U . . .
CE1_52 C 0.0139(11) 0.6477(9) 0.8783(5) 0.223(16) Uani 1 1 d D U . . .
HE1A_52 H 0.0148 0.6534 0.8943 0.335 Uiso 1 1 calc R U . . .
HE1B_52 H -0.0108 0.6559 0.8714 0.335 Uiso 1 1 calc R U . . .
HE1C_52 H 0.0032 0.6115 0.8754 0.335 Uiso 1 1 calc R U . . .
CE2_52 C 0.0677(11) 0.6745(9) 0.8430(3) 0.160(9) Uani 1 1 d D U . . .
HE2A_52 H 0.1022 0.6970 0.8370 0.240 Uiso 1 1 calc R U . . .
HE2B_52 H 0.0572 0.6385 0.8400 0.240 Uiso 1 1 calc R U . . .
HE2C_52 H 0.0432 0.6828 0.8360 0.240 Uiso 1 1 calc R U . . .
OT_54 O 0.1807(4) 0.9878(5) 0.88546(19) 0.086(3) Uani 1 1 d D U . . .
CT_54 C 0.1552(7) 1.0154(7) 0.8938(3) 0.087(5) Uani 1 1 d D U . . .
HT1_54 H 0.1802 1.0525 0.8943 0.130 Uiso 1 1 calc R U . . .
HT2_54 H 0.1267 1.0092 0.8839 0.130 Uiso 1 1 calc R U . . .
HT3_54 H 0.1418 1.0031 0.9087 0.130 Uiso 1 1 calc R U . . .
C10_61 C 0.2888(6) 0.8585(5) 1.1525(3) 0.087(5) Uani 1 1 d D U . . .
H10A_61 H 0.2536 0.8526 1.1538 0.130 Uiso 1 1 calc R U . . .
H10B_61 H 0.3066 0.8711 1.1667 0.130 Uiso 1 1 calc R U . . .
H10C_61 H 0.3073 0.8842 1.1410 0.130 Uiso 1 1 calc R U . . .
C_61 C 0.2869(5) 0.8111(4) 1.1469(3) 0.078(4) Uani 1 1 d D U . . .
O_61 O 0.3307(4) 0.8139(5) 1.1448(3) 0.115(4) Uani 1 1 d D U . . .
N_62 N 0.2417(4) 0.7657(4) 1.1443(2) 0.081(4) Uani 1 1 d D U . . .
H0_62 H 0.2129 0.7654 1.1473 0.097 Uiso 1 1 calc R U . . .
C2_62 C 0.2379(4) 0.7174(4) 1.1368(3) 0.074(4) Uani 1 1 d D U . . .
H2A_62 H 0.2578 0.7241 1.1228 0.088 Uiso 1 1 calc R U . . .
H2B_62 H 0.2542 0.7060 1.1480 0.088 Uiso 1 1 calc R U . . .
C7_62 C 0.1859(4) 0.6762(4) 1.1330(2) 0.059(3) Uani 1 1 d D U . . .
C6_62 C 0.1740(4) 0.6244(4) 1.1370(2) 0.063(4) Uani 1 1 d D U . . .
H6_62 H 0.2003 0.6175 1.1415 0.076 Uiso 1 1 calc R U . . .
N11_62 N 0.1476(4) 0.6853(4) 1.12615(18) 0.062(3) Uani 1 1 d D U . . .
C10_62 C 0.0971(4) 0.6468(5) 1.1235(2) 0.066(4) Uani 1 1 d D U . . .
C_62 C 0.0584(5) 0.6599(6) 1.1180(2) 0.067(4) Uani 1 1 d D U . . .
O_62 O 0.0101(4) 0.6269(4) 1.11711(18) 0.076(3) Uani 1 1 d D U . . .
C9_62 C 0.0844(5) 0.5954(5) 1.1271(2) 0.064(4) Uani 1 1 d D U . . .
H9_62 H 0.0500 0.5684 1.1247 0.077 Uiso 1 1 calc R U . . .
C8_62 C 0.1225(4) 0.5833(4) 1.13429(19) 0.058(3) Uani 1 1 d D U . . .
OB_62 O 0.1069(4) 0.5320(4) 1.13834(17) 0.073(3) Uani 1 1 d D U . . .
HB_62 H 0.1324 0.5294 1.1422 0.110 Uiso 1 1 calc R U . . .
N_64 N 0.0741(5) 0.7125(5) 1.11485(19) 0.070(3) Uani 1 1 d D U . . .
H0_64 H 0.1076 0.7329 1.1156 0.084 Uiso 1 1 calc R U . . .
C2_64 C 0.0480(5) 0.7383(5) 1.1108(2) 0.070(4) Uani 1 1 d D U . . .
C3_64 C -0.0064(5) 0.7140(5) 1.1093(2) 0.080(4) Uani 1 1 d D U . . .
H3_64 H -0.0268 0.6777 1.1108 0.096 Uiso 1 1 calc R U . . .
C4_64 C -0.0311(5) 0.7436(5) 1.1055(2) 0.079(4) Uani 1 1 d D U . . .
H4_64 H -0.0675 0.7267 1.1041 0.095 Uiso 1 1 calc R U . . .
C5_64 C -0.0016(5) 0.7978(5) 1.1038(2) 0.085(4) Uani 1 1 d D U . . .
H5_64 H -0.0182 0.8175 1.1016 0.102 Uiso 1 1 calc R U . . .
C6_64 C 0.0537(5) 0.8230(5) 1.1053(2) 0.082(4) Uani 1 1 d D U . . .
C7_64 C 0.0784(4) 0.7930(4) 1.1085(2) 0.070(4) Uani 1 1 d D U . . .
C8_64 C 0.0849(5) 0.8777(5) 1.1045(2) 0.093(5) Uani 1 1 d D U . . .
C9_64 C 0.1391(5) 0.9006(6) 1.1058(2) 0.086(4) Uani 1 1 d D U . . .
H9_64 H 0.1604 0.9371 1.1057 0.104 Uiso 1 1 calc R U . . .
C10_64 C 0.1611(4) 0.8684(5) 1.1074(2) 0.076(4) Uani 1 1 d D U . . .
N11_64 N 0.1314(4) 0.8158(4) 1.10885(18) 0.067(3) Uani 1 1 d D U . . .
C_64 C 0.2163(4) 0.8887(5) 1.1051(2) 0.074(4) Uani 1 1 d D U . . .
OB_64 O 0.0601(5) 0.9062(5) 1.1035(2) 0.107(4) Uani 1 1 d D U . . .
O_64 O 0.2478(5) 0.9363(4) 1.1091(2) 0.106(4) Uani 1 1 d D U . . .
CG_64 C 0.0959(9) 0.9614(6) 1.1069(5) 0.168(9) Uani 1 1 d D U . . .
HG1_64 H 0.1191 0.9759 1.0940 0.201 Uiso 1 1 calc R U . . .
HG2_64 H 0.1172 0.9664 1.1202 0.201 Uiso 1 1 calc R U . . .
CD_64 C 0.0649(15) 0.9902(11) 1.1101(6) 0.234(15) Uani 1 1 d D U . . .
CE2_64 C 0.071(3) 1.010(2) 1.1345(7) 0.38(4) Uani 1 1 d D U . . .
HE2A_64 H 0.0519 1.0282 1.1365 0.565 Uiso 1 1 calc R U . . .
HE2B_64 H 0.0581 0.9807 1.1447 0.565 Uiso 1 1 calc R U . . .
HE2C_64 H 0.1079 1.0337 1.1376 0.565 Uiso 1 1 calc R U . . .
N_65 N 0.2347(4) 0.8570(4) 1.09859(19) 0.071(3) Uani 1 1 d D U . . .
H0_65 H 0.2094 0.8251 1.0970 0.085 Uiso 1 1 calc R U . . .
C2_65 C 0.2799(4) 0.8607(4) 1.09393(19) 0.056(3) Uani 1 1 d D U . . .
C3_65 C 0.3264(5) 0.9074(5) 1.0958(2) 0.073(4) Uani 1 1 d D U . . .
H3_65 H 0.3266 0.9380 1.1002 0.087 Uiso 1 1 calc R U . . .
C4_65 C 0.3736(5) 0.9083(5) 1.0911(3) 0.085(5) Uani 1 1 d D U . . .
H4_65 H 0.4054 0.9396 1.0925 0.103 Uiso 1 1 calc R U . . .
C5_65 C 0.3733(5) 0.8626(5) 1.0844(3) 0.093(5) Uani 1 1 d D U . . .
H5_65 H 0.4050 0.8640 1.0813 0.111 Uiso 1 1 calc R U . . .
C6_65 C 0.3264(4) 0.8152(4) 1.0821(2) 0.078(4) Uani 1 1 d D U . . .
C7_65 C 0.2794(4) 0.8151(4) 1.0864(2) 0.067(4) Uani 1 1 d D U . . .
C8_65 C 0.3225(4) 0.7683(4) 1.0751(2) 0.062(3) Uani 1 1 d D U . . .
C9_65 C 0.2730(4) 0.7233(5) 1.0728(2) 0.068(4) Uani 1 1 d D U . . .
H9_65 H 0.2702 0.6914 1.0687 0.082 Uiso 1 1 calc R U . . .
C10_65 C 0.2278(4) 0.7263(4) 1.0768(2) 0.065(4) Uani 1 1 d D U . . .
N11_65 N 0.2316(4) 0.7720(4) 1.08303(19) 0.066(3) Uani 1 1 d D U . . .
C_65 C 0.1770(4) 0.6817(4) 1.0733(2) 0.059(4) Uani 1 1 d D U . . .
OB_65 O 0.3655(3) 0.7636(3) 1.0717(2) 0.083(3) Uani 1 1 d D U . . .
HB_65 H 0.3921 0.7921 1.0739 0.125 Uiso 1 1 calc R U . . .
O_65 O 0.1708(3) 0.6359(3) 1.07406(18) 0.071(3) Uani 1 1 d D U . . .
N_66 N 0.1353(3) 0.6876(4) 1.06926(18) 0.059(3) Uani 1 1 d D U . . .
H0_66 H 0.1432 0.7201 1.0699 0.071 Uiso 1 1 calc R U . . .
C2_66 C 0.0853(4) 0.6560(4) 1.06451(19) 0.060(3) Uani 1 1 d D U . . .
C3_66 C 0.0592(5) 0.6016(5) 1.0654(3) 0.079(4) Uani 1 1 d D U . . .
H3_66 H 0.0780 0.5847 1.0689 0.094 Uiso 1 1 calc R U . . .
C4_66 C 0.0052(5) 0.5717(5) 1.0612(3) 0.084(5) Uani 1 1 d D U . . .
H4_66 H -0.0116 0.5352 1.0613 0.101 Uiso 1 1 calc R U . . .
C5_66 C -0.0230(5) 0.5969(5) 1.0568(3) 0.093(5) Uani 1 1 d D U . . .
H5_66 H -0.0591 0.5772 1.0542 0.111 Uiso 1 1 calc R U . . .
C6_66 C 0.0021(4) 0.6517(5) 1.0563(3) 0.103(6) Uani 1 1 d D U . . .
C7_66 C 0.0564(4) 0.6817(4) 1.0592(2) 0.067(4) Uani 1 1 d D U . . .
C8_66 C -0.0267(4) 0.6771(5) 1.0514(2) 0.081(4) Uani 1 1 d D U . . .
C9_66 C 0.0001(4) 0.7314(5) 1.0490(2) 0.075(4) Uani 1 1 d D U . . .
H9_66 H -0.0181 0.7488 1.0452 0.090 Uiso 1 1 calc R U . . .
C10_66 C 0.0544(4) 0.7596(4) 1.05212(19) 0.061(3) Uani 1 1 d D U . . .
N11_66 N 0.0814(4) 0.7347(4) 1.05695(17) 0.062(3) Uani 1 1 d D U . . .
C_66 C 0.0851(4) 0.8153(4) 1.0490(2) 0.061(3) Uani 1 1 d D U . . .
OB_66 O -0.0788(3) 0.6467(5) 1.0485(2) 0.102(4) Uani 1 1 d D U . . .
O_66 O 0.0628(4) 0.8420(4) 1.04916(17) 0.072(3) Uani 1 1 d D U . . .
CG_66 C -0.1081(5) 0.6728(6) 1.0451(4) 0.124(7) Uani 1 1 d D U . . .
HG1_66 H -0.0974 0.6929 1.0311 0.149 Uiso 1 1 calc R U . . .
HG2_66 H -0.1023 0.6967 1.0575 0.149 Uiso 1 1 calc R U . . .
CD_66 C -0.1659(5) 0.6304(8) 1.0439(5) 0.176(11) Uani 1 1 d D U . . .
HD_66 H -0.1763 0.6212 1.0597 0.211 Uiso 1 1 calc R U . . .
CE1_66 C -0.2030(11) 0.6470(14) 1.0351(9) 0.29(2) Uani 1 1 d D U . . .
HE1A_66 H -0.1964 0.6788 1.0425 0.441 Uiso 1 1 calc R U . . .
HE1B_66 H -0.1980 0.6530 1.0191 0.441 Uiso 1 1 calc R U . . .
HE1C_66 H -0.2386 0.6198 1.0380 0.441 Uiso 1 1 calc R U . . .
CE2_66 C -0.1715(17) 0.5807(15) 1.0337(14) 0.47(4) Uani 1 1 d D U . . .
HE2A_66 H -0.1460 0.5733 1.0404 0.709 Uiso 1 1 calc R U . . .
HE2B_66 H -0.2063 0.5519 1.0366 0.709 Uiso 1 1 calc R U . . .
HE2C_66 H -0.1657 0.5851 1.0177 0.709 Uiso 1 1 calc R U . . .
N_67 N 0.1378(3) 0.8386(4) 1.0472(2) 0.064(3) Uani 1 1 d D U . . .
H0_67 H 0.1483 0.8159 1.0467 0.077 Uiso 1 1 calc R U . . .
C2_67 C 0.1771(4) 0.8872(4) 1.0460(2) 0.069(4) Uani 1 1 d D U . . .
C3_67 C 0.1714(5) 0.9306(5) 1.0489(2) 0.074(4) Uani 1 1 d D U . . .
H3_67 H 0.1376 0.9257 1.0505 0.089 Uiso 1 1 calc R U . . .
C4_67 C 0.2143(5) 0.9817(5) 1.0497(2) 0.078(4) Uani 1 1 d D U . . .
H4_67 H 0.2090 1.0101 1.0518 0.094 Uiso 1 1 calc R U . . .
C5_67 C 0.2653(5) 0.9901(5) 1.0471(3) 0.080(5) Uani 1 1 d D U . . .
H5_67 H 0.2943 1.0239 1.0480 0.096 Uiso 1 1 calc R U . . .
C6_67 C 0.2716(4) 0.9468(4) 1.04334(19) 0.055(3) Uani 1 1 d D U . . .
C7_67 C 0.2284(4) 0.8955(4) 1.0425(2) 0.064(4) Uani 1 1 d D U . . .
C8_67 C 0.3217(4) 0.9531(4) 1.0394(2) 0.062(4) Uani 1 1 d D U . . .
C9_67 C 0.3255(4) 0.9089(3) 1.0349(2) 0.047(3) Uani 1 1 d D U . . .
H9_67 H 0.3587 0.9128 1.0325 0.056 Uiso 1 1 calc R U . . .
C10_67 C 0.2814(3) 0.8586(3) 1.03392(19) 0.042(3) Uani 1 1 d D U . . .
N11_67 N 0.2336(4) 0.8531(4) 1.03811(18) 0.058(3) Uani 1 1 d D U . . .
C_67 C 0.2830(4) 0.8127(3) 1.0268(2) 0.045(3) Uani 1 1 d D U . . .
OB_67 O 0.3631(3) 1.0029(3) 1.0394(2) 0.083(3) Uani 1 1 d D U . . .
O_67 O 0.3259(3) 0.8145(3) 1.02404(17) 0.056(2) Uani 1 1 d D U . . .
CG_67 C 0.4134(5) 1.0071(6) 1.0391(4) 0.097(6) Uani 1 1 d D U . . .
N_68 N 0.2381(3) 0.7670(3) 1.02354(18) 0.049(3) Uani 1 1 d D U . . .
H0_68 H 0.2088 0.7663 1.0259 0.059 Uiso 1 1 calc R U . . .
C2_68 C 0.2361(4) 0.7187(3) 1.0161(3) 0.055(4) Uani 1 1 d D U . . .
H2A_68 H 0.2542 0.7250 1.0018 0.066 Uiso 1 1 calc R U . . .
H2B_68 H 0.2545 0.7090 1.0270 0.066 Uiso 1 1 calc R U . . .
C7_68 C 0.1839(3) 0.6764(3) 1.0137(2) 0.049(3) Uani 1 1 d D U . . .
C6_68 C 0.1731(3) 0.6246(3) 1.01751(19) 0.034(3) Uani 1 1 d D U . . .
H6_68 H 0.2004 0.6186 1.0215 0.040 Uiso 1 1 calc R U . . .
N11_68 N 0.1444(3) 0.6842(3) 1.00768(17) 0.049(3) Uani 1 1 d D U . . .
C10_68 C 0.0943(3) 0.6446(4) 1.0053(2) 0.050(3) Uani 1 1 d D U . . .
C_68 C 0.0544(4) 0.6571(4) 1.0000(2) 0.057(3) Uani 1 1 d D U . . .
O_68 O 0.0078(3) 0.6216(3) 0.9992(2) 0.071(3) Uani 1 1 d D U . . .
C9_68 C 0.0820(4) 0.5929(4) 1.0092(2) 0.046(3) Uani 1 1 d D U . . .
H9_68 H 0.0474 0.5656 1.0077 0.055 Uiso 1 1 calc R U . . .
C8_68 C 0.1220(4) 0.5819(4) 1.0153(2) 0.054(4) Uani 1 1 d D U . . .
OB_68 O 0.1092(3) 0.5322(3) 1.02023(19) 0.071(3) Uani 1 1 d D U . . .
HB_68 H 0.1358 0.5315 1.0240 0.106 Uiso 1 1 calc R U . . .
N_69 N 0.0682(4) 0.7070(3) 0.99515(19) 0.061(3) Uani 1 1 d D U . . .
H0_69 H 0.1017 0.7272 0.9939 0.073 Uiso 1 1 calc R U . . .
C2_69 C 0.0422(4) 0.7324(4) 0.9919(2) 0.058(3) Uani 1 1 d D U . . .
C3_69 C -0.0124(4) 0.7082(5) 0.9905(2) 0.073(4) Uani 1 1 d D U . . .
H3_69 H -0.0326 0.6716 0.9908 0.088 Uiso 1 1 calc R U . . .
C4_69 C -0.0368(5) 0.7382(5) 0.9887(2) 0.068(4) Uani 1 1 d D U . . .
H4_69 H -0.0731 0.7217 0.9870 0.081 Uiso 1 1 calc R U . . .
C5_69 C -0.0070(4) 0.7926(5) 0.9895(2) 0.065(4) Uani 1 1 d D U . . .
H5_69 H -0.0239 0.8123 0.9894 0.078 Uiso 1 1 calc R U . . .
C6_69 C 0.0477(4) 0.8182(4) 0.9906(2) 0.060(3) Uani 1 1 d D U . . .
C7_69 C 0.0722(4) 0.7876(4) 0.9913(2) 0.057(3) Uani 1 1 d D U . . .
C8_69 C 0.0792(4) 0.8730(4) 0.9916(2) 0.063(4) Uani 1 1 d D U . . .
C9_69 C 0.1340(5) 0.8956(5) 0.9916(2) 0.061(4) Uani 1 1 d D U . . .
H9_69 H 0.1555 0.9320 0.9922 0.074 Uiso 1 1 calc R U . . .
C10_69 C 0.1564(4) 0.8630(4) 0.9907(2) 0.063(4) Uani 1 1 d D U . . .
N11_69 N 0.1258(4) 0.8107(4) 0.99101(18) 0.058(3) Uani 1 1 d D U . . .
C_69 C 0.2115(4) 0.8831(4) 0.9876(2) 0.063(4) Uani 1 1 d D U . . .
OB_69 O 0.0544(4) 0.9012(3) 0.9922(2) 0.089(3) Uani 1 1 d D U . . .
O_69 O 0.2421(4) 0.9318(3) 0.98951(17) 0.067(3) Uani 1 1 d D U . . .
CG_69 C 0.0848(6) 0.9558(5) 0.9971(3) 0.104(5) Uani 1 1 d D U . . .
HG1_69 H 0.1129 0.9621 1.0075 0.124 Uiso 1 1 calc R U . . .
HG2_69 H 0.0628 0.9677 1.0042 0.124 Uiso 1 1 calc R U . . .
CD_69 C 0.1080(6) 0.9864(5) 0.9753(3) 0.102(5) Uani 1 1 d D U . . .
CE1_69 C 0.0659(6) 0.9713(5) 0.9569(3) 0.092(5) Uani 1 1 d D U . . .
HE1A_69 H 0.0819 0.9913 0.9435 0.138 Uiso 1 1 calc R U . . .
HE1B_69 H 0.0501 0.9344 0.9536 0.138 Uiso 1 1 calc R U . . .
HE1C_69 H 0.0393 0.9788 0.9621 0.138 Uiso 1 1 calc R U . . .
CE2_69 C 0.1376(17) 1.0457(6) 0.9805(6) 0.31(2) Uani 1 1 d D U . . .
HE2A_69 H 0.1523 1.0652 0.9668 0.458 Uiso 1 1 calc R U . . .
HE2B_69 H 0.1136 1.0555 0.9869 0.458 Uiso 1 1 calc R U . . .
HE2C_69 H 0.1654 1.0536 0.9911 0.458 Uiso 1 1 calc R U . . .
N_70 N 0.2289(3) 0.8510(3) 0.98079(19) 0.054(3) Uani 1 1 d D U . . .
H0_70 H 0.2040 0.8188 0.9798 0.064 Uiso 1 1 calc R U . . .
C2_70 C 0.2757(4) 0.8571(4) 0.97520(19) 0.048(3) Uani 1 1 d D U . . .
C3_70 C 0.3233(4) 0.9040(4) 0.9776(2) 0.048(3) Uani 1 1 d D U . . .
H3_70 H 0.3233 0.9343 0.9822 0.057 Uiso 1 1 calc R U . . .
C4_70 C 0.3704(4) 0.9060(4) 0.9735(2) 0.055(4) Uani 1 1 d D U . . .
H4_70 H 0.4019 0.9374 0.9755 0.066 Uiso 1 1 calc R U . . .
C5_70 C 0.3712(4) 0.8610(4) 0.9662(2) 0.062(4) Uani 1 1 d D U . . .
H5_70 H 0.4032 0.8627 0.9633 0.075 Uiso 1 1 calc R U . . .
C6_70 C 0.3242(4) 0.8135(4) 0.9633(2) 0.062(4) Uani 1 1 d D U . . .
C7_70 C 0.2760(4) 0.8118(4) 0.9673(2) 0.059(4) Uani 1 1 d D U . . .
C8_70 C 0.3217(4) 0.7667(4) 0.9566(2) 0.064(4) Uani 1 1 d D U . . .
C9_70 C 0.2727(4) 0.7215(4) 0.9539(2) 0.060(4) Uani 1 1 d D U . . .
H9_70 H 0.2707 0.6899 0.9498 0.072 Uiso 1 1 calc R U . . .
C10_70 C 0.2273(3) 0.7236(4) 0.9573(2) 0.057(4) Uani 1 1 d D U . . .
N11_70 N 0.2293(4) 0.7680(3) 0.96403(18) 0.053(3) Uani 1 1 d D U . . .
C_70 C 0.1756(3) 0.6801(4) 0.9531(2) 0.052(3) Uani 1 1 d D U . . .
OB_70 O 0.3639(3) 0.7631(3) 0.9504(2) 0.099(4) Uani 1 1 d D U . . .
HB_70 H 0.3906 0.7920 0.9518 0.148 Uiso 1 1 calc R U . . .
O_70 O 0.1682(3) 0.6346(3) 0.95326(16) 0.056(2) Uani 1 1 d D U . . .
N_71 N 0.1356(3) 0.6894(3) 0.94919(19) 0.054(3) Uani 1 1 d D U . . .
H0_71 H 0.1456 0.7224 0.9488 0.065 Uiso 1 1 calc R U . . .
C2_71 C 0.0838(3) 0.6586(3) 0.9458(2) 0.051(3) Uani 1 1 d D U . . .
C3_71 C 0.0556(3) 0.6037(4) 0.9468(2) 0.055(4) Uani 1 1 d D U . . .
H3_71 H 0.0735 0.5855 0.9493 0.066 Uiso 1 1 calc R U . . .
C4_71 C 0.0009(4) 0.5756(4) 0.9443(3) 0.069(5) Uani 1 1 d D U . . .
H4_71 H -0.0174 0.5392 0.9458 0.083 Uiso 1 1 calc R U . . .
C5_71 C -0.0263(4) 0.6025(4) 0.9393(3) 0.071(4) Uani 1 1 d D U . . .
H5_71 H -0.0627 0.5837 0.9375 0.085 Uiso 1 1 calc R U . . .
C6_71 C 0.0012(3) 0.6574(4) 0.9370(2) 0.058(4) Uani 1 1 d D U . . .
C7_71 C 0.0557(3) 0.6845(3) 0.9404(2) 0.049(3) Uani 1 1 d D U . . .
C8_71 C -0.0247(4) 0.6857(4) 0.9325(2) 0.053(3) Uani 1 1 d D U . . .
C9_71 C 0.0049(4) 0.7408(4) 0.9317(2) 0.060(4) Uani 1 1 d D U . . .
H9_71 H -0.0114 0.7604 0.9288 0.072 Uiso 1 1 calc R U . . .
C10_71 C 0.0588(3) 0.7657(3) 0.9354(2) 0.050(3) Uani 1 1 d D U . . .
N11_71 N 0.0831(3) 0.7378(3) 0.9392(2) 0.059(3) Uani 1 1 d D U . . .
C_71 C 0.0917(4) 0.8220(4) 0.9351(2) 0.052(3) Uani 1 1 d D U . . .
OB_71 O -0.0772(3) 0.6571(3) 0.92894(19) 0.071(3) Uani 1 1 d D U . . .
O_71 O 0.0712(3) 0.8505(3) 0.93564(18) 0.067(3) Uani 1 1 d D U . . .
CG_71 C -0.1023(4) 0.6854(5) 0.9211(3) 0.084(5) Uani 1 1 d D U . . .
HG1_71 H -0.0842 0.7057 0.9078 0.100 Uiso 1 1 calc R U . . .
HG2_71 H -0.1003 0.7096 0.9327 0.100 Uiso 1 1 calc R U . . .
CD_71 C -0.1601(5) 0.6468(6) 0.9153(3) 0.090(5) Uani 1 1 d D U . . .
HD_71 H -0.1600 0.6265 0.9022 0.108 Uiso 1 1 calc R U . . .
CE1_71 C -0.1864(7) 0.6079(7) 0.9343(3) 0.117(7) Uani 1 1 d D U . . .
HE1A_71 H -0.1664 0.5910 0.9378 0.176 Uiso 1 1 calc R U . . .
HE1B_71 H -0.1882 0.6261 0.9475 0.176 Uiso 1 1 calc R U . . .
HE1C_71 H -0.2214 0.5819 0.9299 0.176 Uiso 1 1 calc R U . . .
CE2_71 C -0.1876(7) 0.6768(8) 0.9080(4) 0.116(7) Uani 1 1 d D U . . .
HE2A_71 H -0.1681 0.7005 0.8960 0.174 Uiso 1 1 calc R U . . .
HE2B_71 H -0.2225 0.6524 0.9029 0.174 Uiso 1 1 calc R U . . .
HE2C_71 H -0.1894 0.6966 0.9206 0.174 Uiso 1 1 calc R U . . .
N_72 N 0.1437(3) 0.8434(3) 0.9326(2) 0.065(3) Uani 1 1 d D U . . .
H0_72 H 0.1531 0.8201 0.9312 0.078 Uiso 1 1 calc R U . . .
C2_72 C 0.1844(3) 0.8924(4) 0.93162(17) 0.043(3) Uani 1 1 d D U . . .
C3_72 C 0.1814(5) 0.9368(4) 0.9364(2) 0.059(4) Uani 1 1 d D U . . .
H3_72 H 0.1491 0.9340 0.9398 0.071 Uiso 1 1 calc R U . . .
C4_72 C 0.2272(4) 0.9861(5) 0.9361(2) 0.063(4) Uani 1 1 d D U . . .
H4_72 H 0.2248 1.0159 0.9392 0.076 Uiso 1 1 calc R U . . .
C5_72 C 0.2764(5) 0.9918(4) 0.9315(2) 0.060(4) Uani 1 1 d D U . . .
H5_72 H 0.3066 1.0248 0.9318 0.073 Uiso 1 1 calc R U . . .
C6_72 C 0.2790(4) 0.9462(4) 0.92628(19) 0.051(3) Uani 1 1 d D U . . .
C7_72 C 0.2332(4) 0.8974(4) 0.92592(18) 0.051(3) Uani 1 1 d D U . . .
C8_72 C 0.3275(4) 0.9504(4) 0.9209(2) 0.059(3) Uani 1 1 d D U . . .
C9_72 C 0.3276(5) 0.9042(4) 0.9151(2) 0.067(4) Uani 1 1 d D U . . .
H9_72 H 0.3590 0.9054 0.9113 0.080 Uiso 1 1 calc R U . . .
C10_72 C 0.2805(4) 0.8564(4) 0.9149(2) 0.065(4) Uani 1 1 d D U . . .
N11_72 N 0.2350(4) 0.8538(4) 0.92071(18) 0.056(3) Uani 1 1 d D U . . .
C_72 C 0.2800(6) 0.8104(5) 0.9083(3) 0.072(4) Uani 1 1 d D U . . .
OB_72 O 0.3701(4) 0.9984(4) 0.9221(2) 0.087(3) Uani 1 1 d D U . . .
O_72 O 0.3191(5) 0.8078(4) 0.9022(2) 0.088(3) Uani 1 1 d D U . . .
CG_72 C 0.4201(5) 1.0039(8) 0.9174(4) 0.119(7) Uani 1 1 d D U . . .
OT_74 O 0.2353(4) 0.7673(4) 0.9073(2) 0.086(3) Uani 1 1 d D U . . .
CT_74 C 0.2332(10) 0.7205(8) 0.8980(5) 0.150(10) Uani 1 1 d D U . . .
HT1_74 H 0.1976 0.6918 0.8983 0.224 Uiso 1 1 calc R U . . .
HT2_74 H 0.2455 0.7271 0.8826 0.224 Uiso 1 1 calc R U . . .
HT3_74 H 0.2551 0.7116 0.9068 0.224 Uiso 1 1 calc R U . . .
Cl1_92 Cl 0.5366(4) 0.0605(4) 0.36509(17) 0.211(4) Uani 1 1 d D U . . .
Cl2_92 Cl 0.5701(4) 0.1721(4) 0.36178(14) 0.191(3) Uani 1 1 d D U . . .
Cl3_92 Cl 0.5461(3) 0.1204(4) 0.40616(13) 0.175(3) Uani 1 1 d D U . . .
C1_92 C 0.5293(11) 0.1121(6) 0.3767(3) 0.253(11) Uani 1 1 d D U . . .
H1_92 H 0.4925 0.1031 0.3751 0.304 Uiso 1 1 calc R U . . .
Cl1_93 Cl 0.4626(4) 0.9394(4) 0.86552(17) 0.198(4) Uani 1 1 d D U . . .
Cl2_93 Cl 0.4316(4) 0.8269(4) 0.86231(15) 0.198(4) Uani 1 1 d D U . . .
Cl3_93 Cl 0.4534(3) 0.8797(4) 0.90587(13) 0.174(3) Uani 1 1 d D U . . .
C1_93 C 0.4272(8) 0.8761(6) 0.8788(2) 0.157(7) Uani 1 1 d D U . . .
H1_93 H 0.3901 0.8662 0.8802 0.189 Uiso 1 1 calc R U . . .
Cl1_94 Cl -0.05147(18) 0.8324(2) 0.92952(8) 0.0955(14) Uani 1 1 d D U . . .
Cl2_94 Cl -0.0219(2) 0.82289(17) 0.88376(8) 0.0938(14) Uani 1 1 d D U . . .
Cl3_94 Cl -0.00648(17) 0.92342(16) 0.89980(9) 0.0941(15) Uani 1 1 d D U . . .
C1_94 C -0.0060(6) 0.8658(4) 0.90743(19) 0.073(4) Uani 1 1 d D U . . .
H1_94 H 0.0294 0.8754 0.9127 0.088 Uiso 1 1 calc R U . . .
C1_95 C 0.8661(4) -0.1300(5) 0.40761(18) 0.071(4) Uani 1 1 d D U . . .
H1_95 H 0.8754 -0.1561 0.4127 0.085 Uiso 1 1 calc R U . . .
Cl2_95 Cl 0.92330(15) -0.07119(14) 0.39965(9) 0.0944(15) Uani 1 1 d D U . . .
Cl1_95 Cl 0.8322(2) -0.11697(16) 0.42961(9) 0.0992(15) Uani 1 1 d D U . . .
Cl3_95 Cl 0.82264(17) -0.15445(19) 0.38381(8) 0.0983(15) Uani 1 1 d D U . . .

loop_
_atom_site_aniso_label
_atom_site_aniso_U_11
_atom_site_aniso_U_22
_atom_site_aniso_U_33
_atom_site_aniso_U_23
_atom_site_aniso_U_13
_atom_site_aniso_U_12
C10_1 0.090(12) 0.081(9) 0.082(12) -0.013(8) 0.004(9) 0.034(9)
C_1 0.093(9) 0.080(8) 0.062(10) -0.020(7) -0.005(8) 0.037(7)
O_1 0.097(8) 0.083(8) 0.124(10) -0.010(7) -0.003(7) 0.037(7)
N_2 0.098(9) 0.080(7) 0.086(9) -0.014(7) -0.001(7) 0.044(6)
C2_2 0.077(8) 0.087(8) 0.080(11) -0.015(7) 0.006(7) 0.040(7)
C7_2 0.069(7) 0.081(7) 0.059(9) -0.012(6) -0.010(6) 0.042(6)
C6_2 0.070(7) 0.082(7) 0.058(9) -0.017(6) -0.011(7) 0.043(6)
N11_2 0.075(6) 0.089(8) 0.042(7) -0.014(6) -0.011(5) 0.048(6)
C10_2 0.072(7) 0.083(7) 0.053(9) -0.004(7) -0.007(6) 0.048(6)
C_2 0.067(7) 0.075(7) 0.102(12) -0.001(7) 0.000(7) 0.042(6)
O_2 0.060(6) 0.080(7) 0.115(9) -0.008(6) -0.001(6) 0.045(5)
C9_2 0.080(8) 0.086(8) 0.045(8) -0.002(7) -0.018(7) 0.052(7)
C8_2 0.075(7) 0.078(7) 0.049(9) -0.009(6) -0.010(7) 0.042(6)
OB_2 0.049(6) 0.076(6) 0.095(8) -0.010(5) 0.007(5) 0.030(5)
N_4 0.076(8) 0.072(6) 0.069(8) 0.003(6) -0.005(6) 0.046(6)
C2_4 0.083(7) 0.090(7) 0.045(8) -0.013(6) -0.015(6) 0.061(6)
C3_4 0.081(8) 0.077(9) 0.086(11) -0.010(8) -0.004(7) 0.054(7)
C4_4 0.081(9) 0.092(8) 0.076(11) -0.020(8) -0.015(7) 0.065(7)
C5_4 0.103(8) 0.093(8) 0.073(11) -0.025(8) -0.019(8) 0.068(7)
C6_4 0.102(8) 0.102(8) 0.100(13) -0.015(8) -0.005(8) 0.070(7)
C7_4 0.094(7) 0.082(7) 0.060(10) -0.011(6) -0.013(7) 0.058(6)
C8_4 0.121(9) 0.102(8) 0.094(13) -0.011(8) -0.019(9) 0.074(7)
C9_4 0.123(9) 0.100(10) 0.067(11) -0.018(8) -0.027(8) 0.074(8)
C10_4 0.095(7) 0.071(7) 0.060(10) -0.013(7) -0.019(7) 0.050(6)
N11_4 0.092(7) 0.069(6) 0.081(9) -0.012(6) -0.018(6) 0.055(6)
C_4 0.095(8) 0.078(8) 0.069(10) -0.012(7) -0.017(7) 0.051(7)
OB_4 0.126(10) 0.114(8) 0.126(10) -0.021(7) -0.020(8) 0.084(8)
O_4 0.115(9) 0.082(7) 0.097(9) 0.006(6) -0.010(7) 0.054(6)
CG_4 0.173(18) 0.123(10) 0.121(13) -0.007(9) 0.013(12) 0.083(11)
CD_4 0.22(2) 0.129(12) 0.126(13) -0.005(10) 0.009(12) 0.075(14)
CE1_4 0.27(3) 0.113(16) 0.106(13) 0.011(11) 0.017(14) 0.123(17)
CE2_4 0.29(3) 0.126(13) 0.104(16) -0.004(11) 0.058(18) 0.088(15)
N_5 0.083(7) 0.083(8) 0.069(8) 0.003(6) 0.001(6) 0.048(7)
C2_5 0.080(7) 0.059(7) 0.049(8) -0.013(6) -0.002(6) 0.043(6)
C3_5 0.085(8) 0.057(7) 0.087(11) 0.002(7) -0.004(7) 0.041(6)
C4_5 0.078(9) 0.074(9) 0.118(14) 0.003(8) 0.000(8) 0.037(8)
C5_5 0.072(8) 0.060(7) 0.121(14) -0.003(8) -0.012(8) 0.029(6)
C6_5 0.058(7) 0.053(6) 0.104(11) -0.009(6) -0.004(7) 0.029(5)
C7_5 0.062(6) 0.061(6) 0.062(9) -0.012(6) 0.001(6) 0.034(5)
C8_5 0.059(7) 0.048(6) 0.093(10) -0.013(6) 0.011(6) 0.034(5)
C9_5 0.055(6) 0.052(7) 0.113(12) -0.007(7) 0.006(6) 0.033(6)
C10_5 0.053(6) 0.065(7) 0.083(10) -0.008(6) 0.007(6) 0.030(5)
N11_5 0.050(6) 0.055(6) 0.083(8) -0.007(5) -0.003(5) 0.027(5)
C_5 0.045(6) 0.056(7) 0.080(10) -0.002(6) -0.002(6) 0.024(5)
OB_5 0.058(6) 0.035(6) 0.193(12) 0.010(6) 0.008(6) 0.024(5)
O_5 0.056(6) 0.061(6) 0.085(7) -0.005(5) -0.003(5) 0.028(5)
N_6 0.056(6) 0.075(7) 0.069(8) -0.001(6) -0.004(5) 0.038(5)
C2_6 0.047(6) 0.096(7) 0.065(9) -0.002(7) -0.012(6) 0.042(6)
C3_6 0.062(7) 0.095(8) 0.076(10) -0.003(7) -0.019(7) 0.049(6)
C4_6 0.054(7) 0.086(9) 0.098(12) -0.002(8) -0.020(7) 0.031(7)
C5_6 0.055(9) 0.095(8) 0.124(14) -0.013(8) -0.020(8) 0.032(7)
C6_6 0.041(6) 0.094(8) 0.119(14) -0.014(8) -0.005(7) 0.034(6)
C7_6 0.048(6) 0.089(7) 0.071(10) 0.001(7) -0.003(6) 0.039(6)
C8_6 0.045(6) 0.114(8) 0.092(12) -0.013(8) -0.015(6) 0.043(6)
C9_6 0.063(7) 0.113(8) 0.075(11) -0.013(8) -0.008(7) 0.054(6)
C10_6 0.059(7) 0.099(7) 0.051(9) -0.007(6) -0.010(6) 0.046(6)
N11_6 0.040(6) 0.088(7) 0.063(8) -0.008(6) -0.007(5) 0.031(5)
C_6 0.062(7) 0.097(7) 0.092(12) -0.004(7) -0.003(7) 0.054(6)
OB_6 0.045(5) 0.143(9) 0.119(9) -0.034(7) -0.006(5) 0.046(6)
O_6 0.058(6) 0.124(8) 0.068(7) -0.007(6) -0.006(5) 0.070(6)
CG_6 0.032(7) 0.132(13) 0.19(2) -0.039(12) -0.005(8) 0.034(7)
CD_6 0.047(7) 0.137(11) 0.175(12) -0.033(9) -0.007(7) 0.047(7)
CE1_6 0.040(11) 0.22(2) 0.222(18) -0.088(18) -0.016(11) 0.052(13)
CE2_6 0.060(11) 0.19(2) 0.19(2) -0.041(16) -0.012(12) 0.082(13)
N_7 0.056(6) 0.074(6) 0.081(8) -0.001(6) -0.004(5) 0.050(5)
C2_7 0.064(7) 0.076(7) 0.091(11) -0.002(7) -0.001(6) 0.050(6)
C3_7 0.082(9) 0.078(7) 0.078(11) 0.003(7) 0.003(8) 0.056(7)
C4_7 0.086(9) 0.080(9) 0.131(15) 0.012(9) 0.001(9) 0.054(7)
C5_7 0.086(9) 0.078(9) 0.142(16) 0.013(9) -0.005(9) 0.054(8)
C6_7 0.076(7) 0.062(6) 0.055(9) -0.004(6) -0.002(6) 0.040(5)
C7_7 0.065(7) 0.068(7) 0.091(11) 0.000(7) -0.003(6) 0.043(5)
C8_7 0.077(7) 0.051(6) 0.079(10) 0.005(6) -0.001(7) 0.032(5)
C9_7 0.063(7) 0.044(6) 0.049(8) -0.009(5) -0.011(6) 0.026(5)
C10_7 0.056(6) 0.045(6) 0.044(8) -0.005(5) -0.005(6) 0.028(5)
N11_7 0.053(6) 0.051(6) 0.052(7) -0.011(5) -0.012(5) 0.027(5)
C_7 0.043(6) 0.043(6) 0.054(8) -0.005(5) 0.001(5) 0.023(5)
OB_7 0.070(6) 0.053(5) 0.131(10) 0.004(6) -0.010(6) 0.027(5)
O_7 0.042(5) 0.041(5) 0.091(7) -0.011(5) -0.007(4) 0.020(4)
CG_7 0.074(8) 0.064(9) 0.149(17) -0.004(10) -0.006(9) 0.026(7)
CD_7 0.061(12) 0.070(11) 0.58(7) 0.056(18) 0.036(18) 0.031(9)
N_8 0.029(5) 0.038(5) 0.103(9) 0.006(5) -0.006(5) 0.024(4)
C2_8 0.033(6) 0.032(6) 0.105(11) 0.006(6) 0.004(6) 0.019(5)
C7_8 0.032(5) 0.034(5) 0.084(9) 0.001(5) -0.008(5) 0.020(4)
C6_8 0.023(5) 0.030(5) 0.060(8) 0.004(5) -0.007(5) 0.013(4)
N11_8 0.041(5) 0.042(6) 0.099(9) -0.011(5) -0.007(5) 0.025(4)
C10_8 0.042(6) 0.033(6) 0.106(11) -0.013(6) -0.003(6) 0.014(5)
C_8 0.047(6) 0.055(6) 0.076(10) -0.007(6) -0.012(6) 0.029(5)
O_8 0.049(5) 0.049(5) 0.089(7) -0.010(5) -0.010(5) 0.022(4)
C9_8 0.017(6) 0.033(6) 0.104(11) -0.005(6) 0.000(6) 0.007(5)
C8_8 0.024(6) 0.028(5) 0.114(11) 0.000(6) 0.001(6) 0.012(5)
OB_8 0.018(4) 0.026(4) 0.141(9) -0.004(5) 0.000(5) 0.006(4)
N_9 0.058(7) 0.062(6) 0.080(8) -0.008(5) -0.006(6) 0.041(6)
C2_9 0.056(6) 0.065(6) 0.076(10) -0.009(6) -0.008(6) 0.043(5)
C3_9 0.053(7) 0.058(8) 0.116(13) -0.021(7) -0.007(7) 0.037(6)
C4_9 0.059(8) 0.074(7) 0.084(11) -0.016(7) -0.005(7) 0.049(6)
C5_9 0.066(7) 0.074(7) 0.074(10) -0.003(7) 0.001(6) 0.054(6)
C6_9 0.066(6) 0.073(6) 0.077(10) -0.002(6) -0.003(6) 0.057(6)
C7_9 0.059(6) 0.066(6) 0.056(9) -0.008(6) -0.009(6) 0.050(5)
C8_9 0.078(7) 0.069(7) 0.078(10) 0.002(6) 0.002(7) 0.059(6)
C9_9 0.082(7) 0.066(8) 0.068(10) 0.011(7) 0.001(7) 0.061(7)
C10_9 0.074(6) 0.054(6) 0.082(10) -0.003(6) -0.010(6) 0.048(5)
N11_9 0.067(6) 0.056(6) 0.065(8) -0.005(5) -0.005(5) 0.046(5)
C_9 0.083(7) 0.046(6) 0.077(10) -0.006(6) -0.008(6) 0.048(6)
OB_9 0.106(8) 0.068(6) 0.144(10) 0.005(6) 0.001(7) 0.074(6)
O_9 0.073(6) 0.050(5) 0.104(8) 0.004(5) -0.002(5) 0.050(5)
CG_9 0.096(12) 0.080(8) 0.170(13) 0.012(7) -0.005(9) 0.068(8)
CD_9 0.077(10) 0.052(8) 0.157(12) 0.025(7) 0.009(8) 0.042(8)
CE1_9 0.069(10) 0.023(8) 0.165(13) 0.012(8) 0.012(9) 0.007(7)
CE2_9 0.125(15) 0.048(8) 0.178(18) 0.021(9) 0.035(13) 0.041(9)
N_10 0.052(6) 0.033(6) 0.081(8) 0.006(5) -0.003(5) 0.026(5)
C2_10 0.048(6) 0.043(6) 0.061(8) -0.003(5) 0.004(5) 0.024(5)
C3_10 0.056(6) 0.045(7) 0.061(9) -0.001(6) 0.005(6) 0.027(5)
C4_10 0.045(7) 0.027(6) 0.080(10) -0.009(6) 0.006(6) 0.012(6)
C5_10 0.051(7) 0.036(6) 0.137(14) 0.008(7) 0.003(7) 0.015(5)
C6_10 0.047(6) 0.029(6) 0.120(12) 0.002(6) 0.000(6) 0.016(5)
C7_10 0.046(6) 0.042(6) 0.119(12) -0.002(6) -0.007(6) 0.021(5)
C8_10 0.040(6) 0.031(6) 0.122(12) -0.004(6) 0.003(6) 0.020(5)
C9_10 0.048(6) 0.026(6) 0.123(12) -0.001(6) 0.001(6) 0.023(5)
C10_10 0.044(6) 0.034(6) 0.097(10) -0.001(6) 0.003(6) 0.023(5)
N11_10 0.050(6) 0.036(5) 0.082(8) -0.006(5) -0.004(5) 0.029(4)
C_10 0.041(6) 0.035(6) 0.098(11) 0.004(6) 0.004(6) 0.025(5)
OB_10 0.029(5) 0.038(5) 0.178(11) 0.017(6) 0.008(5) 0.013(4)
O_10 0.031(5) 0.038(5) 0.107(7) 0.006(5) -0.003(5) 0.022(4)
N_11 0.025(5) 0.033(6) 0.121(10) -0.004(6) 0.004(5) 0.014(4)
C2_11 0.022(5) 0.030(5) 0.075(9) -0.006(5) -0.009(5) 0.011(4)
C3_11 0.026(5) 0.035(6) 0.106(11) -0.013(6) -0.013(6) 0.019(5)
C4_11 0.024(6) 0.030(6) 0.116(12) -0.003(6) -0.003(6) 0.007(5)
C5_11 0.036(7) 0.044(6) 0.084(10) -0.001(6) 0.001(6) 0.019(5)
C6_11 0.030(6) 0.046(6) 0.126(13) -0.006(6) 0.005(6) 0.015(5)
C7_11 0.028(5) 0.035(5) 0.081(9) 0.001(5) 0.001(5) 0.019(4)
C8_11 0.044(6) 0.052(6) 0.077(10) -0.001(6) -0.002(6) 0.027(5)
C9_11 0.049(6) 0.058(6) 0.065(9) -0.012(6) 0.004(6) 0.033(5)
C10_11 0.047(6) 0.041(5) 0.063(9) 0.002(5) 0.000(5) 0.027(5)
N11_11 0.030(5) 0.037(5) 0.103(9) -0.006(5) -0.003(5) 0.015(4)
C_11 0.055(6) 0.035(6) 0.054(8) 0.003(5) 0.013(6) 0.023(5)
O_11 0.059(6) 0.054(6) 0.089(7) 0.003(5) 0.011(5) 0.032(5)
OB_11 0.039(5) 0.046(5) 0.161(10) 0.008(5) 0.016(5) 0.029(4)
CG_11 0.062(7) 0.064(9) 0.130(13) -0.001(8) 0.004(7) 0.047(7)
CD_11 0.057(7) 0.085(10) 0.129(13) 0.014(8) 0.007(7) 0.059(7)
CE1_11 0.049(9) 0.133(14) 0.199(18) -0.034(12) 0.004(10) 0.067(10)
CE2_11 0.101(13) 0.115(14) 0.175(18) 0.020(12) 0.034(12) 0.094(12)
N_12 0.065(6) 0.043(6) 0.115(10) -0.009(6) 0.002(6) 0.034(5)
C2_12 0.065(6) 0.037(5) 0.039(7) -0.004(5) 0.014(5) 0.024(5)
C3_12 0.076(8) 0.048(6) 0.049(8) 0.001(6) 0.019(6) 0.037(6)
C4_12 0.091(8) 0.042(7) 0.066(9) -0.003(6) 0.017(7) 0.037(6)
C5_12 0.087(8) 0.049(7) 0.049(8) 0.000(6) 0.009(7) 0.033(7)
C6_12 0.067(6) 0.045(6) 0.052(8) -0.003(6) 0.005(6) 0.024(5)
C7_12 0.069(6) 0.040(6) 0.052(8) -0.004(5) 0.011(6) 0.026(5)
C8_12 0.062(7) 0.057(7) 0.091(11) 0.002(7) 0.011(6) 0.026(5)
C9_12 0.059(7) 0.062(6) 0.080(10) -0.005(6) 0.006(7) 0.028(6)
C10_12 0.067(7) 0.048(6) 0.097(11) -0.004(6) -0.001(7) 0.032(5)
N11_12 0.068(6) 0.039(6) 0.065(7) -0.012(5) -0.004(5) 0.030(5)
C_12 0.086(8) 0.062(7) 0.085(11) 0.000(7) 0.002(7) 0.042(6)
OB_12 0.066(6) 0.065(6) 0.107(9) -0.006(6) 0.000(5) 0.018(5)
O_12 0.089(7) 0.060(6) 0.107(8) 0.014(6) 0.005(6) 0.045(6)
CG_12 0.050(8) 0.069(9) 0.213(19) 0.006(10) -0.006(9) 0.008(7)
CD_12 0.057(10) 0.084(10) 0.228(17) 0.014(11) -0.018(11) 0.006(8)
CE1_12 0.069(12) 0.079(11) 0.253(19) 0.016(12) 0.021(13) -0.007(9)
CE2_12 0.062(12) 0.051(11) 0.231(16) 0.021(11) -0.020(11) -0.028(9)
OT_14 0.082(7) 0.045(5) 0.122(9) 0.014(5) 0.000(6) 0.040(5)
CT_14 0.069(11) 0.051(8) 0.23(2) 0.036(10) -0.019(12) 0.039(8)
C10_21 0.099(13) 0.107(13) 0.086(13) -0.007(10) 0.001(10) 0.022(10)
C_21 0.100(10) 0.114(10) 0.061(11) 0.006(9) 0.018(10) 0.020(8)
O_21 0.097(8) 0.098(9) 0.109(10) 0.013(7) 0.017(8) 0.015(7)
N_22 0.096(10) 0.111(9) 0.057(9) -0.001(7) 0.013(7) 0.013(7)
C2_22 0.079(10) 0.119(10) 0.094(14) -0.011(9) 0.005(9) 0.016(7)
C7_22 0.054(7) 0.111(9) 0.051(9) -0.001(7) -0.007(7) 0.023(6)
C6_22 0.055(8) 0.115(9) 0.051(9) 0.004(7) -0.007(7) 0.030(6)
N11_22 0.059(6) 0.112(9) 0.075(9) 0.006(7) 0.002(6) 0.029(6)
C10_22 0.054(7) 0.102(9) 0.093(12) 0.002(8) -0.010(7) 0.033(6)
C_22 0.057(7) 0.092(8) 0.080(11) 0.003(8) 0.001(7) 0.030(6)
O_22 0.063(6) 0.101(8) 0.081(8) -0.011(6) 0.003(6) 0.024(5)
C9_22 0.066(8) 0.111(10) 0.060(10) 0.010(8) -0.002(7) 0.040(8)
C8_22 0.060(7) 0.111(9) 0.075(11) 0.007(8) -0.004(7) 0.033(7)
OB_22 0.070(7) 0.101(8) 0.140(11) 0.011(7) 0.002(7) 0.037(7)
N_24 0.052(7) 0.091(8) 0.111(11) -0.016(7) -0.017(7) 0.031(7)
C2_24 0.068(7) 0.103(8) 0.096(12) -0.008(8) -0.009(8) 0.043(7)
C3_24 0.070(8) 0.111(11) 0.114(15) -0.029(10) -0.009(8) 0.032(7)
C4_24 0.086(10) 0.126(11) 0.063(11) -0.009(9) -0.006(8) 0.053(9)
C5_24 0.090(9) 0.127(10) 0.080(12) -0.009(9) -0.003(9) 0.050(8)
C6_24 0.084(8) 0.115(9) 0.065(10) -0.005(8) -0.013(7) 0.055(7)
C7_24 0.074(7) 0.098(8) 0.115(14) -0.017(8) -0.014(8) 0.041(6)
C8_24 0.091(9) 0.120(10) 0.17(2) -0.027(10) -0.025(10) 0.062(8)
C9_24 0.096(8) 0.112(11) 0.092(13) -0.015(9) -0.018(8) 0.058(8)
C10_24 0.085(8) 0.101(8) 0.093(13) -0.004(8) -0.009(8) 0.046(7)
N11_24 0.065(7) 0.100(7) 0.066(8) -0.007(7) -0.014(6) 0.042(6)
C_24 0.091(8) 0.088(8) 0.084(11) -0.008(8) -0.019(8) 0.051(7)
OB_24 0.102(10) 0.142(11) 0.251(19) -0.043(12) -0.038(10) 0.080(9)
O_24 0.089(8) 0.093(7) 0.148(11) -0.020(7) -0.042(8) 0.055(7)
CG_24 0.094(18) 0.167(16) 0.60(8) -0.11(2) -0.10(3) 0.091(16)
N_25 0.078(7) 0.087(8) 0.076(9) -0.006(7) -0.001(6) 0.049(7)
C2_25 0.077(8) 0.083(8) 0.095(12) 0.011(8) -0.005(7) 0.035(6)
C3_25 0.084(8) 0.094(9) 0.090(12) 0.015(8) 0.010(8) 0.038(7)
C4_25 0.080(9) 0.091(10) 0.079(11) 0.005(8) 0.006(8) 0.037(8)
C5_25 0.073(9) 0.090(8) 0.101(13) 0.006(8) 0.009(8) 0.036(7)
C6_25 0.069(7) 0.081(7) 0.079(10) -0.003(7) 0.015(7) 0.038(6)
C7_25 0.064(7) 0.078(7) 0.068(10) 0.012(7) 0.021(6) 0.030(6)
C8_25 0.061(7) 0.079(7) 0.074(10) -0.005(7) 0.023(7) 0.033(6)
C9_25 0.056(6) 0.075(7) 0.075(10) 0.003(7) 0.007(6) 0.031(6)
C10_25 0.052(6) 0.075(7) 0.061(9) 0.005(6) 0.016(6) 0.028(5)
N11_25 0.062(7) 0.078(6) 0.068(8) 0.007(6) 0.017(6) 0.034(5)
C_25 0.061(7) 0.082(7) 0.066(10) 0.009(7) 0.010(7) 0.029(6)
OB_25 0.064(6) 0.063(7) 0.195(13) -0.016(7) 0.003(7) 0.031(6)
O_25 0.070(7) 0.101(8) 0.083(8) -0.005(6) -0.009(6) 0.045(6)
N_26 0.059(6) 0.077(7) 0.092(10) 0.009(7) 0.017(6) 0.030(5)
C2_26 0.068(7) 0.081(7) 0.067(10) 0.002(7) 0.006(7) 0.027(6)
C3_26 0.069(8) 0.078(8) 0.074(11) 0.000(7) 0.024(8) 0.020(6)
C4_26 0.059(8) 0.078(9) 0.119(15) -0.016(9) 0.023(8) 0.006(7)
C5_26 0.062(9) 0.093(10) 0.17(2) -0.022(10) 0.021(10) 0.013(8)
C6_26 0.066(7) 0.109(9) 0.091(13) -0.024(8) 0.005(7) 0.025(6)
C7_26 0.063(7) 0.094(8) 0.052(9) -0.010(7) 0.004(6) 0.030(6)
C8_26 0.068(7) 0.133(10) 0.096(14) -0.022(9) 0.007(8) 0.036(7)
C9_26 0.075(8) 0.133(9) 0.070(11) -0.014(8) 0.005(8) 0.044(7)
C10_26 0.074(8) 0.119(8) 0.102(13) -0.010(8) -0.007(8) 0.054(7)
N11_26 0.062(7) 0.102(8) 0.076(9) -0.018(7) -0.011(6) 0.039(7)
C_26 0.066(7) 0.112(8) 0.050(9) -0.002(7) 0.001(7) 0.043(6)
OB_26 0.064(6) 0.150(10) 0.129(11) -0.015(8) 0.010(7) 0.020(6)
O_26 0.053(6) 0.095(8) 0.104(9) -0.012(6) -0.005(6) 0.027(6)
CG_26 0.072(9) 0.180(17) 0.149(18) -0.015(14) -0.003(10) 0.035(9)
CD_26 0.084(10) 0.163(18) 0.188(18) -0.010(15) -0.013(12) 0.022(11)
CE1_26 0.087(13) 0.22(3) 0.28(3) -0.06(2) -0.018(15) 0.036(16)
CE2_26 0.087(15) 0.133(19) 0.189(17) -0.010(15) -0.025(13) 0.019(13)
N_27 0.061(6) 0.096(7) 0.070(8) -0.009(6) -0.001(6) 0.045(6)
C2_27 0.088(8) 0.097(8) 0.084(12) -0.006(8) -0.008(7) 0.054(7)
C3_27 0.087(10) 0.110(10) 0.098(13) -0.015(9) -0.019(9) 0.063(8)
C4_27 0.113(11) 0.120(10) 0.155(19) -0.013(11) -0.016(11) 0.074(9)
C5_27 0.107(11) 0.113(12) 0.20(2) -0.013(12) -0.031(12) 0.068(10)
C6_27 0.108(8) 0.096(8) 0.079(11) -0.001(8) 0.000(8) 0.062(7)
C7_27 0.089(8) 0.096(8) 0.077(11) -0.008(7) -0.002(7) 0.058(6)
C8_27 0.110(8) 0.089(7) 0.052(9) -0.011(7) 0.004(7) 0.066(7)
C9_27 0.098(10) 0.087(8) 0.089(12) -0.007(7) 0.010(8) 0.058(7)
C10_27 0.086(8) 0.087(7) 0.064(9) -0.009(7) 0.005(7) 0.058(7)
N11_27 0.074(7) 0.084(8) 0.077(9) -0.008(6) 0.003(6) 0.049(6)
C_27 0.072(7) 0.073(7) 0.054(9) -0.014(6) -0.004(7) 0.041(6)
OB_27 0.122(8) 0.082(7) 0.161(12) -0.012(7) 0.004(8) 0.064(7)
O_27 0.076(6) 0.066(6) 0.087(8) -0.012(5) -0.006(5) 0.039(5)
CG_27 0.121(10) 0.080(9) 0.139(16) 0.001(9) -0.004(10) 0.061(8)
CD_27 0.145(13) 0.082(10) 0.22(2) 0.003(11) -0.013(14) 0.057(10)
CE1_27 0.151(13) 0.075(13) 0.25(3) -0.003(14) -0.014(15) 0.067(11)
CE2_27 0.18(2) 0.076(14) 0.24(2) 0.021(13) -0.016(17) 0.068(15)
N_28 0.065(7) 0.068(6) 0.082(9) -0.009(6) -0.009(6) 0.043(6)
C2_28 0.073(9) 0.080(7) 0.076(10) -0.001(7) -0.008(7) 0.049(6)
C7_28 0.073(7) 0.081(7) 0.055(9) 0.005(6) -0.009(7) 0.047(6)
C6_28 0.078(9) 0.084(7) 0.047(9) 0.002(7) -0.001(7) 0.044(6)
N11_28 0.070(6) 0.088(7) 0.078(9) -0.018(6) -0.012(6) 0.050(6)
C10_28 0.075(7) 0.090(8) 0.062(10) -0.010(7) -0.010(7) 0.042(6)
C_28 0.073(8) 0.105(9) 0.078(11) -0.007(8) -0.009(7) 0.043(7)
O_28 0.085(8) 0.113(9) 0.123(11) -0.017(8) -0.007(7) 0.035(6)
C9_28 0.093(9) 0.100(10) 0.052(9) -0.004(8) -0.002(7) 0.052(8)
C8_28 0.085(8) 0.078(7) 0.048(9) -0.003(7) -0.005(7) 0.042(7)
OB_28 0.073(8) 0.057(7) 0.178(13) 0.011(7) 0.037(8) 0.020(6)
N_29 0.068(7) 0.109(9) 0.085(10) -0.004(7) -0.006(7) 0.049(7)
C2_29 0.080(8) 0.144(10) 0.077(12) -0.006(9) -0.006(8) 0.068(8)
C3_29 0.085(8) 0.152(12) 0.093(13) -0.008(10) -0.007(9) 0.063(8)
C4_29 0.083(10) 0.181(14) 0.107(15) -0.004(12) -0.013(10) 0.074(11)
C5_29 0.098(10) 0.191(13) 0.16(2) -0.016(12) 0.000(11) 0.087(10)
C6_29 0.095(9) 0.177(12) 0.112(15) -0.002(10) -0.002(9) 0.094(9)
C7_29 0.070(7) 0.141(9) 0.061(10) 0.001(8) 0.004(7) 0.066(7)
C8_29 0.100(9) 0.176(12) 0.115(15) -0.018(11) -0.020(9) 0.096(9)
C9_29 0.109(9) 0.172(13) 0.106(15) -0.012(11) -0.009(9) 0.100(9)
C10_29 0.104(8) 0.140(9) 0.061(10) 0.001(8) -0.003(7) 0.083(8)
N11_29 0.081(7) 0.138(9) 0.053(8) 0.000(7) 0.009(6) 0.069(7)
C_29 0.108(8) 0.115(9) 0.062(10) 0.004(8) 0.008(7) 0.083(8)
OB_29 0.136(12) 0.243(19) 0.28(2) -0.006(16) -0.019(12) 0.144(14)
O_29 0.115(9) 0.112(8) 0.122(10) 0.013(7) 0.025(7) 0.081(8)
CG_29 0.13(2) 0.25(2) 0.40(5) 0.03(2) 0.01(2) 0.16(2)
N_30 0.091(7) 0.108(9) 0.102(10) -0.009(8) -0.012(7) 0.069(7)
C2_30 0.087(7) 0.068(7) 0.069(10) -0.001(6) 0.003(7) 0.058(6)
C3_30 0.093(8) 0.078(8) 0.099(13) 0.001(8) 0.007(8) 0.054(7)
C4_30 0.093(9) 0.060(8) 0.087(11) -0.008(7) 0.007(8) 0.049(7)
C5_30 0.078(9) 0.066(7) 0.110(13) -0.007(7) 0.006(8) 0.040(6)
C6_30 0.078(7) 0.064(6) 0.050(8) -0.006(6) 0.008(6) 0.045(6)
C7_30 0.069(6) 0.058(6) 0.053(8) 0.005(6) 0.011(6) 0.039(5)
C8_30 0.073(7) 0.078(7) 0.076(10) -0.001(7) 0.000(7) 0.047(6)
C9_30 0.064(7) 0.073(7) 0.091(11) 0.001(7) -0.002(7) 0.044(6)
C10_30 0.060(7) 0.072(7) 0.069(10) 0.004(6) 0.003(6) 0.034(5)
N11_30 0.073(7) 0.065(6) 0.059(8) 0.013(5) 0.004(6) 0.034(5)
C_30 0.057(6) 0.071(7) 0.072(10) 0.006(6) 0.001(6) 0.038(6)
OB_30 0.067(6) 0.060(6) 0.126(9) 0.004(6) -0.008(6) 0.027(5)
O_30 0.065(6) 0.067(6) 0.083(7) 0.002(5) -0.001(5) 0.032(5)
N_31 0.061(6) 0.069(7) 0.103(10) 0.025(7) 0.022(6) 0.037(5)
C2_31 0.061(7) 0.070(7) 0.158(17) 0.011(8) 0.013(8) 0.025(6)
C3_31 0.064(8) 0.075(8) 0.096(12) 0.009(8) 0.000(8) 0.029(6)
C4_31 0.058(8) 0.071(10) 0.28(3) -0.012(11) 0.016(11) 0.027(7)
C5_31 0.060(9) 0.081(10) 0.23(2) 0.004(11) 0.013(11) 0.029(8)
C6_31 0.064(7) 0.086(8) 0.167(18) 0.001(9) 0.017(8) 0.035(6)
C7_31 0.068(7) 0.082(8) 0.097(12) 0.009(8) 0.008(7) 0.035(6)
C8_31 0.065(8) 0.083(8) 0.141(16) 0.003(9) 0.010(8) 0.029(6)
C9_31 0.058(7) 0.086(8) 0.080(11) 0.019(7) 0.014(7) 0.033(6)
C10_31 0.068(7) 0.086(7) 0.102(13) 0.006(7) 0.002(8) 0.038(6)
N11_31 0.089(8) 0.102(8) 0.052(7) 0.015(6) 0.009(6) 0.057(7)
C_31 0.060(7) 0.084(7) 0.086(11) 0.012(7) 0.019(7) 0.036(6)
OB_31 0.063(7) 0.079(8) 0.30(2) -0.018(9) 0.028(9) 0.031(6)
O_31 0.069(7) 0.101(9) 0.155(12) -0.001(8) 0.006(7) 0.048(7)
N_32 0.059(6) 0.074(6) 0.084(9) 0.001(6) 0.014(6) 0.040(5)
C2_32 0.075(7) 0.083(7) 0.072(10) 0.013(7) 0.016(6) 0.055(6)
C3_32 0.092(10) 0.103(9) 0.096(12) 0.002(8) -0.001(8) 0.074(8)
C4_32 0.102(9) 0.100(9) 0.119(14) 0.009(9) 0.013(9) 0.080(8)
C5_32 0.104(9) 0.092(10) 0.095(12) 0.008(8) 0.016(9) 0.066(8)
C6_32 0.083(7) 0.072(7) 0.081(10) 0.004(7) 0.018(7) 0.049(6)
C7_32 0.072(7) 0.074(7) 0.072(9) -0.002(6) 0.014(6) 0.052(6)
C8_32 0.087(8) 0.079(7) 0.091(11) -0.002(7) 0.012(7) 0.050(6)
C9_32 0.094(10) 0.087(8) 0.088(11) -0.003(7) 0.008(8) 0.056(7)
C10_32 0.077(8) 0.089(8) 0.077(10) -0.006(7) 0.000(7) 0.056(7)
N11_32 0.077(7) 0.082(8) 0.112(10) -0.005(7) 0.001(7) 0.056(6)
C_32 0.083(8) 0.101(8) 0.077(11) 0.000(8) 0.008(8) 0.064(7)
OB_32 0.106(7) 0.068(6) 0.110(9) 0.000(6) 0.016(7) 0.041(6)
O_32 0.076(7) 0.107(9) 0.119(9) -0.006(7) 0.007(6) 0.059(7)
CG_32 0.108(9) 0.103(11) 0.134(17) -0.012(11) 0.000(10) 0.029(9)
CD_32 0.23(3) 0.101(11) 0.53(7) 0.050(19) -0.05(4) -0.017(12)
OT_34 0.096(8) 0.091(7) 0.075(7) 0.001(6) 0.003(6) 0.062(6)
CT_34 0.168(19) 0.136(15) 0.085(13) 0.020(11) 0.020(12) 0.119(15)
C10_41 0.114(15) 0.124(14) 0.097(14) 0.027(11) 0.006(11) 0.045(12)
C_41 0.102(10) 0.120(11) 0.110(15) 0.008(10) -0.024(10) 0.035(8)
O_41 0.088(8) 0.100(9) 0.129(11) -0.007(8) -0.021(8) 0.019(7)
N_42 0.081(9) 0.118(9) 0.086(10) 0.010(8) -0.013(8) 0.025(7)
C2_42 0.075(10) 0.111(9) 0.074(11) 0.021(8) 0.012(8) 0.018(7)
C7_42 0.054(7) 0.111(8) 0.036(8) 0.013(7) 0.009(6) 0.031(6)
C6_42 0.059(8) 0.107(8) 0.085(12) 0.000(8) 0.000(8) 0.034(7)
N11_42 0.053(6) 0.115(9) 0.057(8) -0.009(7) 0.002(6) 0.033(6)
C10_42 0.064(7) 0.100(9) 0.101(13) 0.006(8) 0.002(7) 0.030(6)
C_42 0.065(7) 0.087(8) 0.073(11) -0.001(8) -0.003(7) 0.026(6)
O_42 0.059(6) 0.089(7) 0.104(9) 0.012(6) -0.013(6) 0.026(5)
C9_42 0.069(8) 0.109(10) 0.048(9) 0.004(8) 0.011(7) 0.039(8)
C8_42 0.068(8) 0.105(9) 0.061(10) -0.001(8) 0.000(7) 0.034(7)
OB_42 0.080(8) 0.102(8) 0.139(11) 0.007(7) 0.006(7) 0.041(7)
N_44 0.070(8) 0.087(8) 0.080(9) 0.010(7) 0.010(7) 0.029(7)
C2_44 0.081(8) 0.119(9) 0.070(11) 0.006(8) 0.002(8) 0.044(7)
C3_44 0.079(8) 0.117(11) 0.088(13) 0.009(9) 0.007(8) 0.032(8)
C4_44 0.096(10) 0.135(11) 0.039(9) 0.000(9) 0.015(8) 0.051(9)
C5_44 0.114(10) 0.140(11) 0.047(10) -0.010(9) 0.005(9) 0.060(8)
C6_44 0.103(8) 0.136(10) 0.041(9) 0.006(8) 0.016(8) 0.062(8)
C7_44 0.091(8) 0.118(9) 0.066(11) 0.008(8) 0.010(8) 0.046(7)
C8_44 0.111(10) 0.143(11) 0.155(18) 0.008(10) 0.013(10) 0.068(9)
C9_44 0.105(9) 0.122(12) 0.126(16) 0.015(10) 0.018(9) 0.067(8)
C10_44 0.095(8) 0.113(9) 0.132(16) 0.018(9) 0.023(8) 0.056(7)
N11_44 0.082(7) 0.106(8) 0.051(8) 0.008(7) 0.018(6) 0.048(6)
C_44 0.094(8) 0.097(9) 0.092(12) 0.021(9) 0.021(8) 0.052(7)
OB_44 0.126(11) 0.185(15) 0.178(14) 0.020(12) 0.023(10) 0.102(11)
O_44 0.121(10) 0.108(8) 0.149(12) 0.022(8) 0.032(9) 0.067(8)
CG_44 0.25(4) 0.26(4) 0.202(18) 0.03(2) 0.059(19) 0.16(3)
N_45 0.079(7) 0.092(9) 0.063(8) 0.010(7) 0.002(6) 0.043(6)
C2_45 0.075(7) 0.070(7) 0.082(11) -0.006(7) 0.008(7) 0.030(6)
C3_45 0.097(9) 0.084(9) 0.145(17) -0.009(9) -0.001(9) 0.039(7)
C4_45 0.090(9) 0.092(10) 0.107(13) -0.002(9) -0.014(9) 0.044(8)
C5_45 0.073(9) 0.088(8) 0.093(12) 0.003(8) -0.017(8) 0.037(7)
C6_45 0.067(7) 0.083(7) 0.058(9) 0.007(7) -0.019(6) 0.036(6)
C7_45 0.065(7) 0.079(7) 0.059(9) -0.010(6) -0.019(6) 0.031(6)
C8_45 0.059(7) 0.086(7) 0.066(10) 0.007(7) -0.014(6) 0.033(6)
C9_45 0.066(7) 0.077(7) 0.037(8) 0.007(6) -0.011(6) 0.028(6)
C10_45 0.067(7) 0.078(7) 0.052(9) -0.009(6) -0.019(6) 0.034(6)
N11_45 0.059(7) 0.072(6) 0.086(9) -0.011(6) -0.016(6) 0.027(5)
C_45 0.071(7) 0.083(7) 0.053(9) -0.017(7) -0.009(7) 0.030(6)
OB_45 0.057(6) 0.057(7) 0.175(12) 0.034(7) 0.004(6) 0.022(5)
O_45 0.075(7) 0.095(7) 0.067(7) -0.010(6) -0.002(5) 0.042(6)
N_46 0.066(6) 0.085(8) 0.059(8) -0.010(6) -0.016(6) 0.031(5)
C2_46 0.073(7) 0.088(8) 0.056(10) 0.000(7) 0.003(7) 0.023(6)
C3_46 0.082(9) 0.092(8) 0.027(8) -0.008(7) -0.009(7) 0.025(6)
C4_46 0.082(9) 0.095(10) 0.053(10) -0.001(8) -0.015(8) 0.018(7)
C5_46 0.085(10) 0.096(9) 0.078(12) 0.005(8) -0.019(9) 0.021(8)
C6_46 0.075(7) 0.091(8) 0.082(12) 0.016(8) 0.000(7) 0.014(6)
C7_46 0.069(7) 0.087(7) 0.043(9) 0.003(7) 0.007(6) 0.022(6)
C8_46 0.070(8) 0.109(9) 0.089(13) 0.006(9) -0.008(8) 0.018(7)
C9_46 0.077(9) 0.119(9) 0.078(12) 0.010(8) -0.009(8) 0.033(7)
C10_46 0.076(8) 0.103(8) 0.077(11) 0.003(7) 0.009(8) 0.044(7)
N11_46 0.062(7) 0.090(7) 0.059(8) 0.011(6) 0.012(6) 0.027(6)
C_46 0.063(7) 0.105(8) 0.075(11) 0.007(7) 0.001(7) 0.040(6)
OB_46 0.071(7) 0.127(10) 0.153(12) 0.008(8) -0.003(7) 0.008(6)
O_46 0.074(7) 0.121(10) 0.111(9) 0.017(7) 0.009(6) 0.052(7)
CG_46 0.064(9) 0.141(14) 0.166(18) -0.014(13) -0.003(10) 0.010(8)
CD_46 0.087(10) 0.117(14) 0.168(15) -0.041(12) 0.014(11) 0.006(10)
CE1_46 0.090(13) 0.18(2) 0.25(3) 0.00(2) 0.023(14) 0.024(14)
CE2_46 0.093(14) 0.082(13) 0.182(15) -0.028(12) 0.019(12) 0.000(11)
N_47 0.059(6) 0.090(7) 0.087(9) 0.007(7) 0.001(6) 0.043(6)
C2_47 0.077(8) 0.096(8) 0.105(13) 0.010(8) 0.008(8) 0.052(6)
C3_47 0.077(10) 0.109(9) 0.088(12) -0.003(9) -0.008(8) 0.061(8)
C4_47 0.112(11) 0.117(11) 0.25(3) 0.002(12) 0.011(13) 0.075(9)
C5_47 0.109(10) 0.116(12) 0.146(17) -0.007(11) -0.006(10) 0.073(9)
C6_47 0.097(8) 0.084(7) 0.105(13) 0.004(7) -0.004(8) 0.054(6)
C7_47 0.077(7) 0.085(7) 0.107(12) 0.009(7) -0.003(7) 0.055(6)
C8_47 0.094(7) 0.078(6) 0.075(10) 0.006(6) -0.017(7) 0.054(6)
C9_47 0.092(10) 0.079(7) 0.110(13) 0.005(7) -0.014(8) 0.054(7)
C10_47 0.072(7) 0.081(7) 0.087(11) 0.003(7) -0.007(7) 0.053(6)
N11_47 0.068(6) 0.078(8) 0.079(8) -0.002(6) -0.013(6) 0.050(6)
C_47 0.071(7) 0.078(7) 0.063(9) 0.009(7) -0.003(7) 0.049(6)
O_47 0.064(6) 0.051(6) 0.105(8) 0.002(5) 0.003(5) 0.036(5)
OB_47 0.090(17) 0.074(10) 0.30(9) 0.000(11) 0.03(2) 0.048(10)
CG_47 0.085(17) 0.054(15) 0.10(5) 0.006(16) -0.003(16) 0.046(11)
CD_47 0.066(17) 0.054(16) 0.22(4) 0.022(17) 0.002(16) 0.046(13)
CE1_47 0.03(2) 0.07(3) 0.27(5) 0.09(3) -0.01(2) -0.01(2)
CE2_47 0.069(16) 0.046(19) 0.14(3) 0.008(17) 0.004(15) 0.053(13)
OB_47 0.101(12) 0.074(8) 0.100(19) 0.007(7) -0.017(10) 0.045(7)
CG_47 0.103(13) 0.093(15) 0.17(4) 0.010(15) 0.004(14) 0.038(11)
CD_47 0.14(2) 0.088(16) 0.22(3) -0.002(16) 0.023(19) 0.018(14)
CE1_47 0.15(2) 0.11(3) 0.32(5) 0.01(3) 0.04(2) 0.030(17)
CE2_47 0.16(2) 0.097(19) 0.21(3) 0.010(16) 0.009(17) 0.061(17)
N_48 0.077(8) 0.078(6) 0.048(7) 0.005(5) 0.003(6) 0.048(6)
C2_48 0.081(9) 0.076(7) 0.095(12) 0.006(7) 0.016(8) 0.044(6)
C7_48 0.081(7) 0.070(7) 0.036(8) 0.001(6) 0.008(6) 0.042(6)
C6_48 0.068(8) 0.075(7) 0.052(9) -0.001(6) 0.001(7) 0.036(6)
N11_48 0.087(7) 0.092(8) 0.066(8) 0.011(6) 0.004(6) 0.053(6)
C10_48 0.085(7) 0.097(8) 0.050(9) 0.014(7) 0.011(7) 0.049(6)
C_48 0.077(8) 0.114(10) 0.090(12) 0.023(9) 0.013(8) 0.046(7)
O_48 0.086(8) 0.112(9) 0.142(11) 0.020(8) 0.006(7) 0.055(7)
C9_48 0.090(9) 0.096(10) 0.060(10) 0.000(8) -0.006(7) 0.047(8)
C8_48 0.076(8) 0.068(7) 0.059(9) 0.007(7) 0.007(7) 0.034(6)
OB_48 0.058(7) 0.051(6) 0.162(11) 0.008(6) -0.017(7) 0.016(5)
N_49 0.061(7) 0.108(9) 0.093(10) 0.018(8) 0.005(7) 0.037(7)
C2_49 0.075(8) 0.144(10) 0.134(17) 0.012(10) 0.004(9) 0.064(8)
C3_49 0.079(8) 0.151(13) 0.155(19) 0.010(12) 0.005(10) 0.061(9)
C4_49 0.083(11) 0.185(14) 0.143(19) 0.015(13) 0.004(10) 0.076(11)
C5_49 0.100(10) 0.189(13) 0.129(17) 0.019(12) -0.012(10) 0.088(10)
C6_49 0.096(9) 0.173(11) 0.104(14) 0.007(10) -0.007(9) 0.093(9)
C7_49 0.075(8) 0.147(10) 0.083(12) 0.007(8) -0.001(8) 0.069(7)
C8_49 0.099(9) 0.173(12) 0.151(19) 0.018(11) 0.017(10) 0.096(9)
C9_49 0.100(9) 0.158(13) 0.114(15) -0.006(11) 0.003(9) 0.089(9)
C10_49 0.107(8) 0.152(10) 0.046(10) -0.005(8) 0.003(7) 0.086(8)
N11_49 0.089(8) 0.140(9) 0.054(8) -0.005(7) -0.008(7) 0.070(7)
C_49 0.102(8) 0.141(10) 0.053(10) -0.004(9) -0.008(7) 0.088(8)
OB_49 0.117(11) 0.205(16) 0.31(2) 0.036(15) 0.031(12) 0.122(12)
O_49 0.122(10) 0.144(10) 0.120(10) -0.004(8) 0.004(8) 0.096(9)
CG_49 0.118(16) 0.193(19) 0.41(4) 0.038(19) 0.092(19) 0.108(16)
CD_49 0.128(19) 0.21(3) 0.46(4) 0.05(3) 0.11(2) 0.12(2)
CE1_49 0.15(3) 0.24(4) 0.46(4) 0.07(3) 0.12(3) 0.15(3)
N_50 0.082(7) 0.102(9) 0.098(10) -0.002(7) 0.009(7) 0.059(7)
C2_50 0.074(7) 0.063(7) 0.067(9) 0.000(6) -0.001(6) 0.041(6)
C3_50 0.089(8) 0.070(7) 0.089(12) -0.008(7) -0.003(8) 0.044(7)
C4_50 0.091(8) 0.060(8) 0.062(10) 0.005(7) 0.003(7) 0.045(7)
C5_50 0.071(9) 0.064(7) 0.090(11) -0.003(7) -0.005(7) 0.037(6)
C6_50 0.073(7) 0.063(6) 0.058(9) 0.002(6) 0.000(6) 0.032(6)
C7_50 0.067(6) 0.064(6) 0.041(8) 0.000(6) -0.009(6) 0.036(5)
C8_50 0.065(7) 0.079(7) 0.069(10) -0.008(7) 0.005(7) 0.035(6)
C9_50 0.061(7) 0.076(7) 0.091(12) -0.010(7) 0.014(7) 0.034(6)
C10_50 0.062(6) 0.065(6) 0.052(9) -0.003(6) 0.002(6) 0.028(5)
N11_50 0.076(7) 0.071(6) 0.059(8) -0.008(6) 0.010(6) 0.033(5)
C_50 0.058(6) 0.059(6) 0.056(9) 0.002(6) 0.004(6) 0.027(5)
OB_50 0.060(6) 0.053(6) 0.106(8) 0.003(5) 0.004(5) 0.023(5)
O_50 0.036(5) 0.045(5) 0.112(8) -0.005(5) -0.003(5) 0.008(4)
N_51 0.061(6) 0.067(7) 0.071(8) -0.004(6) -0.009(5) 0.034(5)
C2_51 0.062(7) 0.074(7) 0.121(14) -0.001(8) -0.005(7) 0.029(6)
C3_51 0.051(8) 0.069(7) 0.127(14) -0.003(8) -0.005(8) 0.025(6)
C4_51 0.063(8) 0.076(10) 0.24(3) 0.006(11) -0.015(10) 0.028(7)
C5_51 0.084(10) 0.101(11) 0.26(3) -0.007(12) -0.026(12) 0.047(9)
C6_51 0.053(7) 0.081(8) 0.22(2) -0.003(9) -0.016(8) 0.029(6)
C7_51 0.058(7) 0.084(8) 0.097(12) -0.007(8) -0.013(7) 0.027(6)
C8_51 0.050(7) 0.082(8) 0.175(18) -0.005(9) -0.006(8) 0.025(6)
C9_51 0.049(7) 0.079(7) 0.128(14) -0.015(8) 0.003(8) 0.026(6)
C10_51 0.049(7) 0.076(7) 0.108(13) -0.011(7) -0.014(7) 0.023(6)
N11_51 0.066(7) 0.095(8) 0.082(9) -0.011(7) -0.013(6) 0.043(7)
C_51 0.038(6) 0.074(7) 0.105(12) -0.014(7) -0.019(7) 0.024(5)
OB_51 0.054(6) 0.089(8) 0.299(19) 0.004(9) -0.020(8) 0.026(6)
O_51 0.048(6) 0.071(7) 0.215(14) 0.012(8) 0.002(7) 0.030(6)
CG_51 0.043(10) 0.142(19) 0.38(3) 0.050(18) -0.014(13) 0.025(11)
CD_51 0.139(19) 0.116(18) 0.38(3) 0.039(18) -0.041(17) 0.065(18)
CE1_51 0.28(3) 0.60(8) 0.56(5) -0.18(5) -0.18(3) 0.31(5)
CE2_51 0.114(19) 0.089(16) 0.40(3) 0.051(18) 0.00(2) 0.022(15)
N_52 0.050(6) 0.065(6) 0.075(8) -0.004(5) -0.014(5) 0.031(5)
C2_52 0.068(7) 0.067(7) 0.095(11) -0.012(7) -0.009(7) 0.038(6)
C3_52 0.081(10) 0.080(8) 0.146(17) -0.001(9) 0.016(9) 0.049(8)
C4_52 0.104(10) 0.087(9) 0.135(16) -0.006(9) -0.007(10) 0.061(8)
C5_52 0.104(9) 0.076(10) 0.127(15) -0.002(9) -0.010(9) 0.056(8)
C6_52 0.083(7) 0.063(7) 0.075(10) -0.005(6) -0.020(7) 0.041(6)
C7_52 0.068(7) 0.064(6) 0.090(10) -0.005(6) -0.016(6) 0.046(5)
C8_52 0.094(8) 0.067(7) 0.110(13) -0.002(7) -0.009(8) 0.045(6)
C9_52 0.100(10) 0.073(7) 0.125(14) -0.007(8) -0.008(9) 0.049(7)
C10_52 0.076(7) 0.074(7) 0.085(10) 0.005(7) -0.009(7) 0.050(6)
N11_52 0.081(7) 0.057(7) 0.105(10) -0.007(6) 0.001(6) 0.042(6)
C_52 0.071(8) 0.097(8) 0.095(11) -0.004(8) -0.019(7) 0.056(7)
OB_52 0.106(7) 0.059(6) 0.099(8) 0.000(5) -0.024(6) 0.035(5)
O_52 0.072(7) 0.126(10) 0.107(9) -0.004(7) -0.010(6) 0.050(7)
CG_52 0.104(9) 0.062(8) 0.114(13) 0.009(8) -0.023(9) 0.020(7)
CD_52 0.181(18) 0.061(9) 0.162(16) -0.016(10) -0.014(14) 0.017(10)
CE1_52 0.23(2) 0.115(17) 0.18(2) -0.069(15) 0.023(18) -0.023(15)
CE2_52 0.17(2) 0.120(18) 0.167(15) -0.033(13) -0.029(14) 0.056(16)
OT_54 0.086(7) 0.093(7) 0.091(8) -0.002(6) -0.010(6) 0.054(6)
CT_54 0.121(14) 0.093(12) 0.069(11) 0.003(9) 0.003(10) 0.071(11)
C10_61 0.072(11) 0.071(9) 0.107(13) 0.018(8) -0.003(9) 0.028(8)
C_61 0.077(8) 0.074(8) 0.080(11) 0.018(7) -0.001(8) 0.035(7)
O_61 0.091(8) 0.098(9) 0.166(13) 0.025(8) 0.006(8) 0.054(7)
N_62 0.091(8) 0.067(6) 0.092(9) 0.013(6) 0.003(7) 0.043(6)
C2_62 0.056(7) 0.068(7) 0.105(12) 0.018(7) 0.002(7) 0.037(6)
C7_62 0.053(6) 0.059(6) 0.073(9) 0.013(6) 0.011(6) 0.034(5)
C6_62 0.048(6) 0.070(7) 0.087(11) 0.019(6) 0.009(6) 0.041(5)
N11_62 0.053(6) 0.075(7) 0.065(8) 0.025(6) 0.020(5) 0.038(5)
C10_62 0.058(6) 0.087(8) 0.063(9) 0.006(7) 0.007(6) 0.044(6)
C_62 0.061(7) 0.088(8) 0.067(10) 0.007(7) 0.013(7) 0.049(6)
O_62 0.062(6) 0.093(7) 0.097(8) 0.022(6) 0.014(5) 0.057(5)
C9_62 0.062(8) 0.094(8) 0.046(8) 0.014(7) 0.021(6) 0.048(7)
C8_62 0.057(7) 0.081(7) 0.044(8) 0.003(6) 0.007(6) 0.040(6)
OB_62 0.053(6) 0.082(6) 0.086(7) 0.005(5) -0.016(5) 0.035(5)
N_64 0.075(8) 0.078(7) 0.064(8) 0.008(6) 0.008(6) 0.044(6)
C2_64 0.083(7) 0.098(8) 0.054(9) 0.014(7) 0.017(7) 0.063(6)
C3_64 0.086(8) 0.094(10) 0.081(11) 0.020(8) 0.014(7) 0.062(7)
C4_64 0.083(9) 0.101(9) 0.076(11) 0.018(8) 0.017(8) 0.063(8)
C5_64 0.099(8) 0.102(9) 0.077(11) 0.021(8) 0.018(8) 0.067(7)
C6_64 0.093(8) 0.097(8) 0.083(11) 0.020(7) 0.016(7) 0.069(7)
C7_64 0.090(7) 0.091(7) 0.055(9) 0.014(6) 0.019(7) 0.065(6)
C8_64 0.111(9) 0.099(8) 0.094(13) 0.012(8) 0.009(8) 0.072(7)
C9_64 0.113(9) 0.093(10) 0.071(11) 0.014(8) 0.017(8) 0.065(8)
C10_64 0.095(7) 0.087(8) 0.065(10) 0.017(7) 0.015(7) 0.058(6)
N11_64 0.090(7) 0.079(7) 0.058(8) 0.009(6) 0.024(6) 0.062(6)
C_64 0.090(8) 0.091(8) 0.057(9) 0.015(7) 0.018(7) 0.056(7)
OB_64 0.134(10) 0.109(8) 0.118(10) 0.050(7) 0.035(8) 0.090(8)
O_64 0.115(9) 0.100(8) 0.115(10) -0.008(7) 0.001(7) 0.064(7)
CG_64 0.22(2) 0.113(11) 0.17(2) 0.024(12) -0.007(17) 0.087(12)
CD_64 0.31(4) 0.14(2) 0.29(3) 0.05(2) 0.04(3) 0.14(2)
CE2_64 0.60(10) 0.35(7) 0.32(4) -0.03(3) 0.00(4) 0.34(8)
N_65 0.077(7) 0.080(8) 0.065(8) 0.016(6) 0.007(6) 0.046(6)
C2_65 0.070(7) 0.065(7) 0.041(8) 0.015(6) 0.004(6) 0.040(6)
C3_65 0.080(7) 0.063(8) 0.081(11) 0.008(7) 0.012(7) 0.041(6)
C4_65 0.065(8) 0.069(9) 0.119(14) 0.002(8) 0.006(8) 0.032(7)
C5_65 0.072(9) 0.072(8) 0.135(15) -0.002(8) 0.006(8) 0.036(6)
C6_65 0.062(7) 0.062(7) 0.118(13) -0.002(7) 0.000(7) 0.036(6)
C7_65 0.071(7) 0.073(7) 0.066(9) 0.013(6) -0.005(6) 0.043(6)
C8_65 0.059(6) 0.053(7) 0.078(10) 0.008(6) -0.012(6) 0.031(5)
C9_65 0.056(6) 0.061(8) 0.093(11) 0.004(7) -0.005(6) 0.032(6)
C10_65 0.055(6) 0.059(6) 0.082(10) 0.011(6) -0.003(6) 0.029(5)
N11_65 0.066(7) 0.055(6) 0.079(8) 0.015(5) 0.011(6) 0.032(5)
C_65 0.049(6) 0.058(6) 0.074(10) 0.004(6) 0.001(6) 0.030(5)
OB_65 0.049(6) 0.031(5) 0.160(10) 0.001(6) -0.005(6) 0.013(5)
O_65 0.041(5) 0.059(6) 0.116(8) 0.010(5) 0.004(5) 0.028(5)
N_66 0.047(5) 0.072(7) 0.066(8) 0.000(6) 0.006(5) 0.036(5)
C2_66 0.046(6) 0.086(7) 0.053(8) 0.003(6) 0.019(6) 0.037(5)
C3_66 0.062(7) 0.076(7) 0.106(13) -0.003(7) 0.005(7) 0.041(6)
C4_66 0.065(8) 0.082(9) 0.097(12) 0.002(8) 0.006(8) 0.031(7)
C5_66 0.064(9) 0.091(8) 0.119(14) 0.012(8) 0.014(8) 0.036(7)
C6_66 0.051(7) 0.092(8) 0.169(18) 0.011(8) -0.006(8) 0.039(6)
C7_66 0.049(6) 0.089(7) 0.078(10) 0.005(7) 0.008(6) 0.044(6)
C8_66 0.047(6) 0.099(8) 0.105(12) 0.011(8) 0.006(7) 0.043(6)
C9_66 0.056(7) 0.101(8) 0.082(11) 0.014(7) 0.003(6) 0.050(6)
C10_66 0.059(6) 0.094(7) 0.038(8) -0.001(6) 0.002(6) 0.045(5)
N11_66 0.055(7) 0.087(6) 0.050(7) 0.003(6) 0.010(5) 0.041(6)
C_66 0.054(6) 0.095(7) 0.057(9) -0.004(6) 0.001(6) 0.055(6)
OB_66 0.048(5) 0.137(9) 0.134(10) 0.023(7) 0.005(6) 0.056(6)
O_66 0.058(6) 0.108(8) 0.082(7) 0.015(6) 0.013(5) 0.066(6)
CG_66 0.035(7) 0.135(13) 0.20(2) 0.057(13) 0.012(9) 0.044(8)
CD_66 0.025(8) 0.135(15) 0.35(3) 0.064(17) 0.008(11) 0.028(9)
CE1_66 0.13(2) 0.24(3) 0.55(7) 0.00(3) -0.09(3) 0.11(2)
CE2_66 0.31(4) 0.28(3) 0.87(11) -0.17(5) -0.14(5) 0.18(3)
N_67 0.056(5) 0.077(6) 0.089(9) 0.002(6) 0.007(5) 0.057(5)
C2_67 0.060(7) 0.074(7) 0.090(11) 0.006(7) -0.005(6) 0.047(5)
C3_67 0.075(9) 0.087(8) 0.088(11) -0.002(7) -0.008(8) 0.061(7)
C4_67 0.085(8) 0.088(9) 0.091(12) -0.010(8) 0.001(8) 0.065(7)
C5_67 0.079(8) 0.082(9) 0.108(13) 0.003(8) 0.007(8) 0.062(8)
C6_67 0.072(6) 0.064(6) 0.047(8) 0.009(6) 0.003(6) 0.047(5)
C7_67 0.074(7) 0.061(6) 0.081(10) 0.014(6) 0.006(6) 0.051(5)
C8_67 0.067(6) 0.041(6) 0.086(10) -0.002(6) -0.004(6) 0.033(5)
C9_67 0.041(6) 0.034(5) 0.065(9) 0.003(5) 0.002(6) 0.019(5)
C10_67 0.033(5) 0.026(5) 0.073(9) 0.007(5) 0.003(5) 0.018(4)
N11_67 0.042(6) 0.058(6) 0.088(8) 0.023(5) 0.017(5) 0.036(5)
C_67 0.032(6) 0.034(5) 0.074(9) 0.009(5) 0.001(5) 0.022(5)
OB_67 0.058(5) 0.041(5) 0.154(10) -0.003(5) 0.013(6) 0.028(4)
O_67 0.027(4) 0.015(4) 0.124(8) 0.004(4) 0.007(4) 0.010(4)
CG_67 0.061(8) 0.054(10) 0.175(19) 0.007(10) 0.009(9) 0.027(8)
N_68 0.028(5) 0.031(5) 0.092(8) 0.008(5) 0.010(5) 0.018(4)
C2_68 0.027(6) 0.031(6) 0.112(11) 0.005(6) 0.005(6) 0.018(5)
C7_68 0.024(5) 0.030(5) 0.101(10) 0.012(5) 0.015(5) 0.019(4)
C6_68 0.018(5) 0.026(5) 0.064(8) 0.001(5) 0.012(5) 0.017(4)
N11_68 0.029(5) 0.039(5) 0.093(8) 0.021(5) 0.019(5) 0.027(4)
C10_68 0.030(5) 0.035(6) 0.090(10) 0.008(6) 0.017(5) 0.020(5)
C_68 0.036(6) 0.059(6) 0.082(10) 0.005(6) 0.018(6) 0.029(5)
O_68 0.032(5) 0.036(5) 0.159(10) 0.019(5) 0.010(5) 0.027(4)
C9_68 0.020(6) 0.035(6) 0.082(9) 0.002(5) 0.011(5) 0.014(5)
C8_68 0.025(5) 0.036(6) 0.107(11) 0.001(6) 0.015(6) 0.021(5)
OB_68 0.020(5) 0.020(4) 0.161(10) 0.004(5) -0.006(5) 0.001(4)
N_69 0.051(6) 0.058(6) 0.090(9) 0.007(5) 0.013(6) 0.040(5)
C2_69 0.054(6) 0.061(6) 0.077(10) 0.017(6) 0.018(6) 0.042(5)
C3_69 0.059(7) 0.075(8) 0.103(12) 0.021(8) 0.013(7) 0.046(6)
C4_69 0.059(8) 0.093(8) 0.078(10) 0.013(7) 0.014(7) 0.058(7)
C5_69 0.068(7) 0.088(7) 0.079(10) 0.010(7) 0.010(7) 0.070(6)
C6_69 0.075(7) 0.076(6) 0.066(9) 0.002(6) 0.003(6) 0.066(6)
C7_69 0.065(6) 0.062(6) 0.076(10) 0.016(6) 0.015(6) 0.056(5)
C8_69 0.096(7) 0.068(6) 0.062(9) 0.005(6) 0.003(7) 0.069(6)
C9_69 0.094(7) 0.063(8) 0.063(9) -0.009(6) -0.005(7) 0.066(7)
C10_69 0.079(7) 0.057(6) 0.073(10) 0.008(6) 0.015(6) 0.049(6)
N11_69 0.071(6) 0.054(6) 0.077(8) 0.009(5) 0.006(5) 0.051(5)
C_69 0.084(7) 0.049(6) 0.076(10) 0.008(6) 0.003(6) 0.047(6)
OB_69 0.094(7) 0.056(6) 0.157(10) 0.007(6) 0.005(6) 0.067(6)
O_69 0.073(6) 0.053(5) 0.097(8) 0.004(5) 0.010(5) 0.048(5)
CG_69 0.105(12) 0.074(8) 0.172(13) -0.008(7) 0.001(10) 0.074(8)
CD_69 0.106(12) 0.042(8) 0.168(13) -0.010(7) -0.009(9) 0.044(8)
CE1_69 0.074(11) 0.018(8) 0.162(14) -0.003(8) 0.006(9) 0.007(7)
CE2_69 0.42(5) 0.074(11) 0.31(3) -0.030(14) -0.10(3) 0.039(15)
N_70 0.044(5) 0.022(5) 0.099(9) -0.002(5) 0.007(5) 0.019(5)
C2_70 0.048(6) 0.041(6) 0.063(8) 0.005(5) -0.006(5) 0.028(5)
C3_70 0.058(6) 0.033(6) 0.059(9) 0.007(5) -0.004(6) 0.027(5)
C4_70 0.048(7) 0.010(5) 0.101(11) 0.007(6) -0.001(6) 0.010(5)
C5_70 0.062(7) 0.024(6) 0.107(11) 0.006(6) -0.008(7) 0.026(5)
C6_70 0.043(6) 0.031(5) 0.113(11) 0.005(6) 0.003(6) 0.020(5)
C7_70 0.044(6) 0.029(6) 0.105(11) 0.007(6) 0.005(6) 0.020(5)
C8_70 0.034(6) 0.027(6) 0.135(13) 0.001(6) 0.001(6) 0.019(5)
C9_70 0.037(6) 0.024(6) 0.122(12) -0.002(6) 0.003(6) 0.017(5)
C10_70 0.039(5) 0.035(6) 0.096(10) 0.002(6) 0.003(6) 0.018(5)
N11_70 0.045(6) 0.038(5) 0.085(8) 0.004(5) 0.003(5) 0.028(4)
C_70 0.022(5) 0.040(6) 0.095(10) 0.002(6) 0.007(5) 0.017(5)
OB_70 0.018(5) 0.031(5) 0.242(14) -0.026(7) -0.002(6) 0.008(4)
O_70 0.025(5) 0.045(5) 0.105(7) -0.001(5) 0.004(4) 0.022(4)
N_71 0.022(4) 0.028(5) 0.115(9) 0.009(5) 0.005(5) 0.014(4)
C2_71 0.017(5) 0.034(5) 0.104(10) 0.006(6) 0.014(5) 0.014(4)
C3_71 0.018(5) 0.032(6) 0.115(12) 0.014(6) 0.006(6) 0.013(5)
C4_71 0.013(5) 0.033(7) 0.151(14) 0.007(7) 0.006(6) 0.003(5)
C5_71 0.024(7) 0.041(6) 0.143(14) 0.005(7) 0.002(7) 0.014(5)
C6_71 0.028(5) 0.039(6) 0.107(11) 0.001(6) 0.000(6) 0.017(5)
C7_71 0.034(5) 0.035(5) 0.083(9) -0.003(5) 0.002(5) 0.022(4)
C8_71 0.035(6) 0.056(6) 0.078(9) -0.002(6) 0.007(5) 0.030(5)
C9_71 0.048(6) 0.063(6) 0.079(10) 0.004(6) -0.005(6) 0.035(5)
C10_71 0.046(6) 0.043(5) 0.070(9) 0.000(5) 0.005(6) 0.031(5)
N11_71 0.031(6) 0.035(5) 0.110(9) 0.000(5) -0.010(5) 0.016(4)
C_71 0.050(6) 0.042(6) 0.068(9) -0.002(5) -0.011(6) 0.026(5)
OB_71 0.033(4) 0.053(5) 0.144(9) 0.003(5) -0.008(5) 0.034(4)
O_71 0.052(6) 0.049(6) 0.104(8) 0.002(5) -0.008(5) 0.028(5)
CG_71 0.058(7) 0.071(9) 0.152(14) 0.002(8) -0.009(8) 0.054(7)
CD_71 0.052(7) 0.095(11) 0.156(14) -0.021(8) -0.014(8) 0.061(7)
CE1_71 0.070(11) 0.121(14) 0.179(17) 0.000(11) -0.013(10) 0.062(10)
CE2_71 0.090(12) 0.159(16) 0.168(17) -0.009(13) -0.006(11) 0.113(13)
N_72 0.056(5) 0.045(6) 0.102(9) -0.003(6) -0.001(5) 0.030(5)
C2_72 0.055(6) 0.042(5) 0.034(7) -0.003(5) -0.015(5) 0.025(5)
C3_72 0.052(7) 0.048(6) 0.081(10) -0.010(6) -0.008(6) 0.027(5)
C4_72 0.060(7) 0.050(7) 0.078(10) -0.005(6) -0.015(7) 0.027(6)
C5_72 0.061(7) 0.050(7) 0.075(10) 0.001(6) -0.016(7) 0.031(6)
C6_72 0.051(6) 0.037(6) 0.065(9) 0.003(5) -0.010(5) 0.022(5)
C7_72 0.056(6) 0.046(6) 0.054(8) 0.002(5) -0.013(5) 0.028(5)
C8_72 0.053(6) 0.059(6) 0.068(9) 0.008(6) -0.010(6) 0.031(5)
C9_72 0.052(7) 0.065(7) 0.083(10) 0.004(6) 0.000(7) 0.030(5)
C10_72 0.060(7) 0.058(6) 0.089(10) 0.005(6) 0.003(7) 0.038(5)
N11_72 0.058(6) 0.048(6) 0.069(7) 0.011(5) 0.003(5) 0.032(5)
C_72 0.080(8) 0.061(7) 0.090(11) -0.001(7) -0.012(7) 0.047(6)
OB_72 0.055(6) 0.070(6) 0.113(9) 0.006(6) -0.005(5) 0.015(5)
O_72 0.095(8) 0.081(7) 0.114(9) -0.002(6) -0.002(6) 0.063(7)
CG_72 0.052(8) 0.116(16) 0.17(2) -0.039(14) -0.012(9) 0.026(9)
OT_74 0.080(7) 0.058(6) 0.129(9) -0.010(6) 0.003(6) 0.041(5)
CT_74 0.146(19) 0.090(12) 0.23(3) -0.061(14) -0.026(18) 0.075(13)
Cl1_92 0.168(8) 0.281(11) 0.226(9) -0.024(8) 0.011(6) 0.143(8)
Cl2_92 0.215(8) 0.272(10) 0.169(7) 0.039(6) 0.022(6) 0.184(8)
Cl3_92 0.165(6) 0.261(9) 0.174(6) 0.039(6) 0.043(5) 0.161(7)
C1_92 0.37(3) 0.287(17) 0.170(12) 0.042(12) 0.057(14) 0.216(18)
Cl1_93 0.170(7) 0.221(8) 0.257(9) 0.022(7) 0.006(6) 0.139(7)
Cl2_93 0.241(10) 0.245(9) 0.184(7) -0.043(6) -0.026(6) 0.180(9)
Cl3_93 0.171(7) 0.234(9) 0.186(6) -0.034(6) -0.026(5) 0.154(7)
C1_93 0.150(18) 0.189(14) 0.179(13) -0.033(10) -0.016(11) 0.118(14)
Cl1_94 0.090(3) 0.122(4) 0.109(4) 0.024(3) 0.012(3) 0.079(3)
Cl2_94 0.112(4) 0.070(3) 0.104(3) -0.002(2) 0.002(3) 0.050(3)
Cl3_94 0.071(3) 0.055(2) 0.172(5) -0.005(3) -0.023(3) 0.044(2)
C1_94 0.088(10) 0.061(8) 0.089(9) -0.006(6) 0.006(7) 0.051(8)
C1_95 0.052(8) 0.040(7) 0.089(8) -0.004(6) -0.008(6) 0.000(6)
Cl2_95 0.046(2) 0.028(2) 0.184(5) 0.017(2) -0.006(3) -0.0002(18)
Cl1_95 0.107(4) 0.044(2) 0.133(4) 0.001(2) 0.016(3) 0.028(2)
Cl3_95 0.070(3) 0.089(3) 0.102(3) -0.004(3) -0.008(2) 0.014(2)

loop_
_atom_type_symbol
_atom_type_description
_atom_type_scat_dispersion_real
_atom_type_scat_dispersion_imag
_atom_type_scat_source
C C 0.0033 0.0016 'International Tables Vol C Tables 4.2.6.8 and 6.1.1.4'
H H 0.0000 0.0000 'International Tables Vol C Tables 4.2.6.8 and 6.1.1.4'
N N 0.0061 0.0033 'International Tables Vol C Tables 4.2.6.8 and 6.1.1.4'
O O 0.0106 0.0060 'International Tables Vol C Tables 4.2.6.8 and 6.1.1.4'
Cl Cl 0.1810 0.2070 'International Tables Vol C Tables 4.2.6.8 and 6.1.1.4'

loop_
_geom_angle_atom_site_label_1
_geom_angle_atom_site_label_2
_geom_angle_atom_site_label_3
_geom_angle
_geom_angle_site_symmetry_1
_geom_angle_site_symmetry_3
O_1 C_1 N_2 122.6(11) . .
O_1 C_1 C10_1 113.2(13) . .
N_2 C_1 C10_1 124.2(12) . .
C_1 N_2 C2_2 123.1(10) . .
C7_2 C2_2 N_2 113.0(11) . .
N11_2 C7_2 C6_2 119.3(10) . .
N11_2 C7_2 C2_2 120.9(11) . .
C6_2 C7_2 C2_2 119.9(10) . .
C8_2 C6_2 C7_2 120.0(11) . .
C7_2 N11_2 C10_2 122.8(10) . .
N11_2 C10_2 C9_2 119.0(10) . .
N11_2 C10_2 C_2 120.4(11) . .
C9_2 C10_2 C_2 120.3(11) . .
O_2 C_2 C10_2 126.3(13) . .
O_2 C_2 N_4 117.6(11) . .
C10_2 C_2 N_4 115.8(11) . .
C8_2 C9_2 C10_2 120.5(11) . .
OB_2 C8_2 C9_2 117.2(10) . .
OB_2 C8_2 C6_2 124.3(10) . .
C9_2 C8_2 C6_2 118.5(10) . .
C2_4 N_4 C_2 130.9(11) . .
N_4 C2_4 C3_4 125.5(11) . .
N_4 C2_4 C7_4 116.3(10) . .
C3_4 C2_4 C7_4 118.2(10) . .
C2_4 C3_4 C4_4 121.0(11) . .
C5_4 C4_4 C3_4 120.1(12) . .
C4_4 C5_4 C6_4 119.5(11) . .
C7_4 C6_4 C8_4 119.9(10) . .
C7_4 C6_4 C5_4 119.6(10) . .
C8_4 C6_4 C5_4 120.4(10) . .
N11_4 C7_4 C6_4 120.0(10) . .
N11_4 C7_4 C2_4 118.7(10) . .
C6_4 C7_4 C2_4 121.3(10) . .
OB_4 C8_4 C9_4 124.1(11) . .
OB_4 C8_4 C6_4 116.8(11) . .
C9_4 C8_4 C6_4 119.1(11) . .
C8_4 C9_4 C10_4 119.1(12) . .
N11_4 C10_4 C9_4 121.0(10) . .
N11_4 C10_4 C_4 115.6(9) . .
C9_4 C10_4 C_4 123.2(11) . .
C10_4 N11_4 C7_4 120.8(10) . .
O_4 C_4 N_5 121.5(10) . .
O_4 C_4 C10_4 118.7(10) . .
N_5 C_4 C10_4 119.8(10) . .
C8_4 OB_4 CG_4 114.6(14) . .
OB_4 CG_4 CD_4 115.3(14) . .
CG_4 CD_4 CE1_4 113.8(16) . .
CG_4 CD_4 CE2_4 108.6(15) . .
CE1_4 CD_4 CE2_4 107.6(15) . .
C2_5 N_5 C_4 136.8(10) . .
N_5 C2_5 C3_5 121.6(10) . .
N_5 C2_5 C7_5 117.6(10) . .
C3_5 C2_5 C7_5 120.8(9) . .
C2_5 C3_5 C4_5 119.7(11) . .
C3_5 C4_5 C5_5 120.2(12) . .
C6_5 C5_5 C4_5 121.0(11) . .
C5_5 C6_5 C8_5 124.9(10) . .
C5_5 C6_5 C7_5 118.2(9) . .
C8_5 C6_5 C7_5 116.9(9) . .
N11_5 C7_5 C2_5 117.1(9) . .
N11_5 C7_5 C6_5 123.0(9) . .
C2_5 C7_5 C6_5 120.0(9) . .
OB_5 C8_5 C6_5 122.1(9) . .
OB_5 C8_5 C9_5 119.0(9) . .
C6_5 C8_5 C9_5 118.9(9) . .
C10_5 C9_5 C8_5 121.1(10) . .
N11_5 C10_5 C9_5 119.5(9) . .
N11_5 C10_5 C_5 118.0(9) . .
C9_5 C10_5 C_5 122.4(10) . .
C10_5 N11_5 C7_5 120.6(9) . .
O_5 C_5 N_6 121.6(9) . .
O_5 C_5 C10_5 118.0(9) . .
N_6 C_5 C10_5 120.3(9) . .
C2_6 N_6 C_5 134.1(10) . .
N_6 C2_6 C3_6 125.2(10) . .
N_6 C2_6 C7_6 115.7(10) . .
C3_6 C2_6 C7_6 119.0(9) . .
C2_6 C3_6 C4_6 120.5(11) . .
C3_6 C4_6 C5_6 121.8(12) . .
C4_6 C5_6 C6_6 117.6(12) . .
C7_6 C6_6 C5_6 120.9(10) . .
C7_6 C6_6 C8_6 119.9(10) . .
C5_6 C6_6 C8_6 119.0(10) . .
N11_6 C7_6 C6_6 120.6(9) . .
N11_6 C7_6 C2_6 119.4(9) . .
C6_6 C7_6 C2_6 120.0(9) . .
OB_6 C8_6 C9_6 126.2(10) . .
OB_6 C8_6 C6_6 115.8(10) . .
C9_6 C8_6 C6_6 118.0(10) . .
C8_6 C9_6 C10_6 120.0(11) . .
N11_6 C10_6 C9_6 120.8(10) . .
N11_6 C10_6 C_6 116.1(9) . .
C9_6 C10_6 C_6 122.9(10) . .
C10_6 N11_6 C7_6 120.6(9) . .
O_6 C_6 N_7 121.1(9) . .
O_6 C_6 C10_6 120.2(10) . .
N_7 C_6 C10_6 118.6(9) . .
C8_6 OB_6 CG_6 116.0(11) . .
OB_6 CG_6 CD_6 106.2(11) . .
CE1_6 CD_6 CE2_6 109.8(14) . .
CE1_6 CD_6 CG_6 111.2(14) . .
CE2_6 CD_6 CG_6 108.1(13) . .
C2_7 N_7 C_6 134.4(9) . .
N_7 C2_7 C3_7 125.0(10) . .
N_7 C2_7 C7_7 117.1(9) . .
C3_7 C2_7 C7_7 118.0(10) . .
C2_7 C3_7 C4_7 123.3(11) . .
C3_7 C4_7 C5_7 118.2(12) . .
C6_7 C5_7 C4_7 120.6(12) . .
C5_7 C6_7 C8_7 120.8(10) . .
C5_7 C6_7 C7_7 119.7(10) . .
C8_7 C6_7 C7_7 119.4(9) . .
N11_7 C7_7 C2_7 119.9(9) . .
N11_7 C7_7 C6_7 120.1(9) . .
C2_7 C7_7 C6_7 120.0(9) . .
OB_7 C8_7 C9_7 125.0(10) . .
OB_7 C8_7 C6_7 116.6(9) . .
C9_7 C8_7 C6_7 118.3(9) . .
C8_7 C9_7 C10_7 120.3(10) . .
N11_7 C10_7 C9_7 120.4(8) . .
N11_7 C10_7 C_7 117.5(8) . .
C9_7 C10_7 C_7 122.0(9) . .
C10_7 N11_7 C7_7 121.5(9) . .
O_7 C_7 N_8 120.2(8) . .
O_7 C_7 C10_7 119.6(8) . .
N_8 C_7 C10_7 120.2(8) . .
C8_7 OB_7 CG_7 117.9(9) . .
OB_7 CG_7 CD_7 109.0(12) . .
C_7 N_8 C2_8 123.8(8) . .
C7_8 C2_8 N_8 112.2(8) . .
N11_8 C7_8 C6_8 119.6(8) . .
N11_8 C7_8 C2_8 120.1(8) . .
C6_8 C7_8 C2_8 120.3(8) . .
C8_8 C6_8 C7_8 122.1(9) . .
C10_8 N11_8 C7_8 120.2(8) . .
N11_8 C10_8 C9_8 121.3(8) . .
N11_8 C10_8 C_8 117.8(8) . .
C9_8 C10_8 C_8 120.8(8) . .
O_8 C_8 N_9 121.2(9) . .
O_8 C_8 C10_8 119.9(9) . .
N_9 C_8 C10_8 118.8(9) . .
C8_8 C9_8 C10_8 120.3(9) . .
OB_8 C8_8 C6_8 124.0(8) . .
OB_8 C8_8 C9_8 119.5(8) . .
C6_8 C8_8 C9_8 116.5(8) . .
C2_9 N_9 C_8 134.8(9) . .
N_9 C2_9 C7_9 117.5(9) . .
N_9 C2_9 C3_9 124.0(9) . .
C7_9 C2_9 C3_9 118.5(9) . .
C4_9 C3_9 C2_9 120.0(10) . .
C3_9 C4_9 C5_9 121.5(11) . .
C4_9 C5_9 C6_9 119.4(10) . .
C5_9 C6_9 C8_9 122.6(9) . .
C5_9 C6_9 C7_9 118.6(9) . .
C8_9 C6_9 C7_9 118.8(9) . .
N11_9 C7_9 C2_9 119.5(8) . .
N11_9 C7_9 C6_9 118.9(9) . .
C2_9 C7_9 C6_9 121.6(9) . .
OB_9 C8_9 C6_9 116.7(9) . .
OB_9 C8_9 C9_9 122.8(9) . .
C6_9 C8_9 C9_9 120.4(9) . .
C10_9 C9_9 C8_9 117.1(10) . .
N11_9 C10_9 C9_9 121.0(9) . .
N11_9 C10_9 C_9 117.6(8) . .
C9_9 C10_9 C_9 121.1(9) . .
C10_9 N11_9 C7_9 123.6(9) . .
O_9 C_9 N_10 121.2(9) . .
O_9 C_9 C10_9 118.5(9) . .
N_10 C_9 C10_9 120.3(9) . .
C8_9 OB_9 CG_9 116.5(11) . .
OB_9 CG_9 CD_9 113.4(12) . .
CG_9 CD_9 CE1_9 113.7(12) . .
CG_9 CD_9 CE2_9 108.7(12) . .
CE1_9 CD_9 CE2_9 112.6(12) . .
C2_10 N_10 C_9 135.2(9) . .
N_10 C2_10 C3_10 124.3(9) . .
N_10 C2_10 C7_10 116.0(8) . .
C3_10 C2_10 C7_10 119.8(8) . .
C4_10 C3_10 C2_10 120.0(10) . .
C3_10 C4_10 C5_10 119.9(10) . .
C6_10 C5_10 C4_10 120.7(10) . .
C7_10 C6_10 C5_10 119.2(9) . .
C7_10 C6_10 C8_10 117.5(8) . .
C5_10 C6_10 C8_10 123.4(9) . .
N11_10 C7_10 C6_10 122.5(8) . .
N11_10 C7_10 C2_10 117.3(8) . .
C6_10 C7_10 C2_10 120.1(8) . .
OB_10 C8_10 C9_10 118.8(9) . .
OB_10 C8_10 C6_10 121.6(9) . .
C9_10 C8_10 C6_10 119.4(9) . .
C10_10 C9_10 C8_10 120.1(9) . .
N11_10 C10_10 C9_10 121.3(8) . .
N11_10 C10_10 C_10 115.7(8) . .
C9_10 C10_10 C_10 122.9(9) . .
C10_10 N11_10 C7_10 119.2(8) . .
O_10 C_10 N_11 121.1(8) . .
O_10 C_10 C10_10 121.3(8) . .
N_11 C_10 C10_10 117.5(8) . .
C_10 N_11 C2_11 131.9(8) . .
N_11 C2_11 C3_11 127.5(8) . .
N_11 C2_11 C7_11 113.1(8) . .
C3_11 C2_11 C7_11 119.4(8) . .
C2_11 C3_11 C4_11 119.7(9) . .
C3_11 C4_11 C5_11 121.5(10) . .
C4_11 C5_11 C6_11 120.2(10) . .
C5_11 C6_11 C8_11 121.1(9) . .
C5_11 C6_11 C7_11 118.1(8) . .
C8_11 C6_11 C7_11 120.8(8) . .
N11_11 C7_11 C6_11 118.9(8) . .
N11_11 C7_11 C2_11 120.0(8) . .
C6_11 C7_11 C2_11 121.1(8) . .
OB_11 C8_11 C9_11 123.5(9) . .
OB_11 C8_11 C6_11 117.9(8) . .
C9_11 C8_11 C6_11 118.6(9) . .
C8_11 C9_11 C10_11 119.1(9) . .
N11_11 C10_11 C9_11 121.0(8) . .
N11_11 C10_11 C_11 116.7(8) . .
C9_11 C10_11 C_11 122.3(9) . .
C10_11 N11_11 C7_11 121.6(8) . .
O_11 C_11 N_12 120.4(8) . .
O_11 C_11 C10_11 119.8(9) . .
N_12 C_11 C10_11 119.8(9) . .
C8_11 OB_11 CG_11 118.6(9) . .
OB_11 CG_11 CD_11 112.4(9) . .
CG_11 CD_11 CE1_11 115.7(12) . .
CG_11 CD_11 CE2_11 111.9(11) . .
CE1_11 CD_11 CE2_11 113.5(12) . .
C2_12 N_12 C_11 135.7(9) . .
N_12 C2_12 C3_12 124.0(9) . .
N_12 C2_12 C7_12 116.9(9) . .
C3_12 C2_12 C7_12 119.1(9) . .
C2_12 C3_12 C4_12 120.4(10) . .
C3_12 C4_12 C5_12 120.8(11) . .
C6_12 C5_12 C4_12 118.6(10) . .
C7_12 C6_12 C8_12 118.6(9) . .
C7_12 C6_12 C5_12 120.2(9) . .
C8_12 C6_12 C5_12 121.1(9) . .
N11_12 C7_12 C6_12 122.0(9) . .
N11_12 C7_12 C2_12 117.1(9) . .
C6_12 C7_12 C2_12 120.8(8) . .
OB_12 C8_12 C9_12 124.7(10) . .
OB_12 C8_12 C6_12 116.6(9) . .
C9_12 C8_12 C6_12 118.5(9) . .
C8_12 C9_12 C10_12 120.0(10) . .
N11_12 C10_12 C9_12 120.7(9) . .
N11_12 C10_12 C_12 118.1(10) . .
C9_12 C10_12 C_12 121.0(10) . .
C7_12 N11_12 C10_12 120.0(9) . .
O_12 C_12 OT_14 119.7(11) . .
O_12 C_12 C10_12 121.8(12) . .
OT_14 C_12 C10_12 118.4(11) . .
C8_12 OB_12 CG_12 117.3(10) . .
OB_12 CG_12 CD_12 107.7(11) . .
CE1_12 CD_12 CG_12 107.5(13) . .
CE1_12 CD_12 CE2_12 113.0(16) . .
CG_12 CD_12 CE2_12 108.1(13) . .
C_12 OT_14 CT_14 123.2(11) . .
O_21 C_21 N_22 121.8(12) . .
O_21 C_21 C10_21 116.7(15) . .
N_22 C_21 C10_21 121.5(13) . .
C_21 N_22 C2_22 121.5(11) . .
C7_22 C2_22 N_22 111.0(12) . .
N11_22 C7_22 C6_22 120.1(11) . .
N11_22 C7_22 C2_22 119.8(12) . .
C6_22 C7_22 C2_22 120.0(11) . .
C7_22 C6_22 C8_22 118.8(11) . .
C10_22 N11_22 C7_22 122.9(11) . .
N11_22 C10_22 C9_22 119.5(11) . .
N11_22 C10_22 C_22 121.6(12) . .
C9_22 C10_22 C_22 118.9(11) . .
O_22 C_22 N_24 121.0(12) . .
O_22 C_22 C10_22 121.8(13) . .
N_24 C_22 C10_22 116.8(12) . .
C10_22 C9_22 C8_22 119.0(11) . .
OB_22 C8_22 C9_22 117.6(11) . .
OB_22 C8_22 C6_22 122.8(11) . .
C9_22 C8_22 C6_22 119.6(11) . .
C2_24 N_24 C_22 135.5(12) . .
N_24 C2_24 C3_24 122.0(12) . .
N_24 C2_24 C7_24 118.8(11) . .
C3_24 C2_24 C7_24 119.2(11) . .
C2_24 C3_24 C4_24 121.8(13) . .
C5_24 C4_24 C3_24 119.5(13) . .
C4_24 C5_24 C6_24 119.2(13) . .
C5_24 C6_24 C8_24 120.1(11) . .
C5_24 C6_24 C7_24 121.0(11) . .
C8_24 C6_24 C7_24 119.0(10) . .
N11_24 C7_24 C2_24 120.2(11) . .
N11_24 C7_24 C6_24 120.5(11) . .
C2_24 C7_24 C6_24 119.2(10) . .
OB_24 C8_24 C6_24 116.8(12) . .
OB_24 C8_24 C9_24 123.5(12) . .
C6_24 C8_24 C9_24 119.8(11) . .
C10_24 C9_24 C8_24 117.4(12) . .
N11_24 C10_24 C9_24 122.7(10) . .
N11_24 C10_24 C_24 116.4(10) . .
C9_24 C10_24 C_24 120.8(11) . .
C10_24 N11_24 C7_24 120.3(10) . .
O_24 C_24 N_25 121.0(10) . .
O_24 C_24 C10_24 118.8(10) . .
N_25 C_24 C10_24 120.1(10) . .
C8_24 OB_24 CG_24 114.9(14) . .
C2_25 N_25 C_24 136.7(11) . .
N_25 C2_25 C3_25 122.9(11) . .
N_25 C2_25 C7_25 117.6(10) . .
C3_25 C2_25 C7_25 119.3(10) . .
C2_25 C3_25 C4_25 121.4(12) . .
C3_25 C4_25 C5_25 119.1(13) . .
C4_25 C5_25 C6_25 121.0(12) . .
C5_25 C6_25 C8_25 121.9(10) . .
C5_25 C6_25 C7_25 118.9(10) . .
C8_25 C6_25 C7_25 119.2(10) . .
N11_25 C7_25 C2_25 117.8(10) . .
N11_25 C7_25 C6_25 122.0(10) . .
C2_25 C7_25 C6_25 120.2(9) . .
OB_25 C8_25 C9_25 119.4(10) . .
OB_25 C8_25 C6_25 123.0(10) . .
C9_25 C8_25 C6_25 117.6(10) . .
C10_25 C9_25 C8_25 120.6(11) . .
N11_25 C10_25 C9_25 122.2(9) . .
N11_25 C10_25 C_25 115.6(9) . .
C9_25 C10_25 C_25 122.1(10) . .
C10_25 N11_25 C7_25 118.4(10) . .
O_25 C_25 N_26 120.9(10) . .
O_25 C_25 C10_25 118.4(10) . .
N_26 C_25 C10_25 120.7(10) . .
C2_26 N_26 C_25 136.5(10) . .
N_26 C2_26 C3_26 124.2(10) . .
N_26 C2_26 C7_26 116.2(10) . .
C3_26 C2_26 C7_26 119.5(10) . .
C2_26 C3_26 C4_26 121.4(12) . .
C3_26 C4_26 C5_26 117.3(12) . .
C6_26 C5_26 C4_26 122.1(12) . .
C5_26 C6_26 C7_26 118.8(11) . .
C5_26 C6_26 C8_26 120.5(11) . .
C7_26 C6_26 C8_26 120.7(10) . .
N11_26 C7_26 C6_26 120.2(10) . .
N11_26 C7_26 C2_26 119.1(10) . .
C6_26 C7_26 C2_26 120.7(10) . .
OB_26 C8_26 C9_26 126.8(12) . .
OB_26 C8_26 C6_26 115.5(11) . .
C9_26 C8_26 C6_26 117.6(11) . .
C8_26 C9_26 C10_26 119.4(12) . .
N11_26 C10_26 C9_26 121.8(11) . .
N11_26 C10_26 C_26 116.5(10) . .
C9_26 C10_26 C_26 121.7(11) . .
C7_26 N11_26 C10_26 120.3(10) . .
O_26 C_26 N_27 120.9(10) . .
O_26 C_26 C10_26 119.9(10) . .
N_27 C_26 C10_26 119.1(10) . .
C8_26 OB_26 CG_26 115.8(12) . .
OB_26 CG_26 CD_26 107.6(14) . .
CE2_26 CD_26 CG_26 111.9(16) . .
CE2_26 CD_26 CE1_26 112.5(16) . .
CG_26 CD_26 CE1_26 109.9(15) . .
C2_27 N_27 C_26 132.6(10) . .
N_27 C2_27 C3_27 123.7(11) . .
N_27 C2_27 C7_27 116.1(10) . .
C3_27 C2_27 C7_27 120.1(10) . .
C2_27 C3_27 C4_27 117.6(12) . .
C5_27 C4_27 C3_27 122.9(14) . .
C4_27 C5_27 C6_27 119.4(13) . .
C5_27 C6_27 C7_27 119.1(11) . .
C5_27 C6_27 C8_27 120.9(11) . .
C7_27 C6_27 C8_27 120.0(10) . .
N11_27 C7_27 C6_27 119.4(10) . .
N11_27 C7_27 C2_27 119.8(10) . .
C6_27 C7_27 C2_27 120.8(10) . .
OB_27 C8_27 C6_27 118.7(11) . .
OB_27 C8_27 C9_27 123.4(11) . .
C6_27 C8_27 C9_27 117.9(10) . .
C10_27 C9_27 C8_27 119.7(11) . .
N11_27 C10_27 C9_27 119.6(10) . .
N11_27 C10_27 C_27 118.2(10) . .
C9_27 C10_27 C_27 122.1(10) . .
C10_27 N11_27 C7_27 123.3(10) . .
O_27 C_27 N_28 121.4(9) . .
O_27 C_27 C10_27 118.1(10) . .
N_28 C_27 C10_27 120.5(10) . .
C8_27 OB_27 CG_27 114.8(11) . .
OB_27 CG_27 CD_27 107.0(12) . .
CE2_27 CD_27 CE1_27 111.0(17) . .
CE2_27 CD_27 CG_27 104.7(14) . .
CE1_27 CD_27 CG_27 107.8(14) . .
C_27 N_28 C2_28 122.1(9) . .
C7_28 C2_28 N_28 113.2(10) . .
N11_28 C7_28 C6_28 119.2(10) . .
N11_28 C7_28 C2_28 119.1(10) . .
C6_28 C7_28 C2_28 121.7(10) . .
C7_28 C6_28 C8_28 120.1(11) . .
C7_28 N11_28 C10_28 122.6(10) . .
N11_28 C10_28 C9_28 119.9(10) . .
N11_28 C10_28 C_28 116.6(10) . .
C9_28 C10_28 C_28 123.4(11) . .
O_28 C_28 N_29 121.2(10) . .
O_28 C_28 C10_28 118.8(11) . .
N_29 C_28 C10_28 119.7(10) . .
C10_28 C9_28 C8_28 119.6(11) . .
OB_28 C8_28 C9_28 120.5(11) . .
OB_28 C8_28 C6_28 121.0(11) . .
C9_28 C8_28 C6_28 118.4(11) . .
C2_29 N_29 C_28 133.3(11) . .
N_29 C2_29 C3_29 123.6(11) . .
N_29 C2_29 C7_29 116.0(11) . .
C3_29 C2_29 C7_29 120.4(11) . .
C2_29 C3_29 C4_29 118.6(13) . .
C5_29 C4_29 C3_29 120.4(14) . .
C6_29 C5_29 C4_29 121.1(14) . .
C8_29 C6_29 C5_29 121.2(12) . .
C8_29 C6_29 C7_29 120.3(11) . .
C5_29 C6_29 C7_29 118.5(12) . .
N11_29 C7_29 C6_29 118.5(11) . .
N11_29 C7_29 C2_29 120.6(11) . .
C6_29 C7_29 C2_29 120.9(10) . .
OB_29 C8_29 C6_29 115.9(13) . .
OB_29 C8_29 C9_29 123.5(13) . .
C6_29 C8_29 C9_29 120.4(11) . .
C8_29 C9_29 C10_29 116.9(12) . .
N11_29 C10_29 C9_29 121.5(11) . .
N11_29 C10_29 C_29 116.4(10) . .
C9_29 C10_29 C_29 121.9(11) . .
C10_29 N11_29 C7_29 122.4(11) . .
O_29 C_29 N_30 119.5(10) . .
O_29 C_29 C10_29 119.1(11) . .
N_30 C_29 C10_29 121.3(11) . .
C8_29 OB_29 CG_29 112.4(15) . .
C2_30 N_30 C_29 135.0(11) . .
N_30 C2_30 C3_30 125.5(10) . .
N_30 C2_30 C7_30 116.8(10) . .
C3_30 C2_30 C7_30 117.5(10) . .
C2_30 C3_30 C4_30 123.1(12) . .
C5_30 C4_30 C3_30 119.3(12) . .
C4_30 C5_30 C6_30 118.6(11) . .
C7_30 C6_30 C5_30 121.8(10) . .
C7_30 C6_30 C8_30 117.8(9) . .
C5_30 C6_30 C8_30 120.4(10) . .
N11_30 C7_30 C6_30 122.9(9) . .
N11_30 C7_30 C2_30 117.3(9) . .
C6_30 C7_30 C2_30 119.8(9) . .
OB_30 C8_30 C9_30 119.2(10) . .
OB_30 C8_30 C6_30 121.7(10) . .
C9_30 C8_30 C6_30 119.2(10) . .
C8_30 C9_30 C10_30 120.1(10) . .
N11_30 C10_30 C9_30 119.9(9) . .
N11_30 C10_30 C_30 116.9(9) . .
C9_30 C10_30 C_30 123.1(10) . .
C7_30 N11_30 C10_30 120.2(9) . .
O_30 C_30 N_31 120.7(9) . .
O_30 C_30 C10_30 118.8(9) . .
N_31 C_30 C10_30 120.5(9) . .
C2_31 N_31 C_30 133.5(10) . .
N_31 C2_31 C3_31 123.3(10) . .
N_31 C2_31 C7_31 116.0(10) . .
C3_31 C2_31 C7_31 120.6(10) . .
C2_31 C3_31 C4_31 119.3(11) . .
C5_31 C4_31 C3_31 119.7(13) . .
C6_31 C5_31 C4_31 121.2(12) . .
C5_31 C6_31 C7_31 119.4(10) . .
C5_31 C6_31 C8_31 120.9(11) . .
C7_31 C6_31 C8_31 119.6(10) . .
N11_31 C7_31 C6_31 121.0(10) . .
N11_31 C7_31 C2_31 119.3(10) . .
C6_31 C7_31 C2_31 119.7(10) . .
OB_31 C8_31 C9_31 125.1(11) . .
OB_31 C8_31 C6_31 115.9(11) . .
C9_31 C8_31 C6_31 118.8(11) . .
C8_31 C9_31 C10_31 118.5(11) . .
N11_31 C10_31 C9_31 122.2(10) . .
N11_31 C10_31 C_31 116.5(10) . .
C9_31 C10_31 C_31 121.3(10) . .
C7_31 N11_31 C10_31 119.8(10) . .
O_31 C_31 N_32 123.1(10) . .
O_31 C_31 C10_31 116.0(10) . .
N_32 C_31 C10_31 120.8(10) . .
C2_32 N_32 C_31 137.8(10) . .
N_32 C2_32 C3_32 124.1(10) . .
N_32 C2_32 C7_32 117.2(9) . .
C3_32 C2_32 C7_32 118.7(10) . .
C2_32 C3_32 C4_32 119.6(12) . .
C5_32 C4_32 C3_32 121.9(12) . .
C4_32 C5_32 C6_32 119.2(12) . .
C7_32 C6_32 C8_32 119.5(10) . .
C7_32 C6_32 C5_32 119.1(10) . .
C8_32 C6_32 C5_32 121.4(10) . .
N11_32 C7_32 C6_32 119.1(10) . .
N11_32 C7_32 C2_32 119.3(10) . .
C6_32 C7_32 C2_32 121.5(9) . .
OB_32 C8_32 C9_32 121.4(11) . .
OB_32 C8_32 C6_32 118.6(10) . .
C9_32 C8_32 C6_32 120.0(10) . .
C10_32 C9_32 C8_32 118.0(11) . .
N11_32 C10_32 C9_32 120.7(11) . .
N11_32 C10_32 C_32 119.9(11) . .
C9_32 C10_32 C_32 119.4(11) . .
C10_32 N11_32 C7_32 122.6(10) . .
O_32 C_32 OT_34 116.6(12) . .
O_32 C_32 C10_32 127.4(14) . .
OT_34 C_32 C10_32 116.0(12) . .
C8_32 OB_32 CG_32 112.3(11) . .
OB_32 CG_32 CD_32 106.3(17) . .
C_32 OT_34 CT_34 121.0(14) . .
O_41 C_41 N_42 120.7(12) . .
O_41 C_41 C10_41 116.5(15) . .
N_42 C_41 C10_41 122.6(14) . .
C_41 N_42 C2_42 122.0(11) . .
C7_42 C2_42 N_42 112.2(12) . .
N11_42 C7_42 C2_42 121.0(12) . .
N11_42 C7_42 C6_42 119.1(11) . .
C2_42 C7_42 C6_42 119.6(11) . .
C8_42 C6_42 C7_42 120.2(11) . .
C10_42 N11_42 C7_42 121.8(11) . .
N11_42 C10_42 C9_42 121.1(11) . .
N11_42 C10_42 C_42 120.6(12) . .
C9_42 C10_42 C_42 118.2(11) . .
O_42 C_42 C10_42 123.3(13) . .
O_42 C_42 N_44 122.7(12) . .
C10_42 C_42 N_44 114.0(12) . .
C8_42 C9_42 C10_42 118.9(12) . .
OB_42 C8_42 C9_42 119.7(12) . .
OB_42 C8_42 C6_42 121.4(11) . .
C9_42 C8_42 C6_42 118.8(11) . .
C2_44 N_44 C_42 129.6(12) . .
N_44 C2_44 C3_44 124.1(13) . .
N_44 C2_44 C7_44 115.7(12) . .
C3_44 C2_44 C7_44 120.1(12) . .
C2_44 C3_44 C4_44 119.7(13) . .
C3_44 C4_44 C5_44 120.9(14) . .
C4_44 C5_44 C6_44 118.5(13) . .
C7_44 C6_44 C8_44 118.4(11) . .
C7_44 C6_44 C5_44 121.2(12) . .
C8_44 C6_44 C5_44 120.3(12) . .
N11_44 C7_44 C6_44 121.0(11) . .
N11_44 C7_44 C2_44 119.5(11) . .
C6_44 C7_44 C2_44 119.5(11) . .
OB_44 C8_44 C6_44 116.8(13) . .
OB_44 C8_44 C9_44 123.0(13) . .
C6_44 C8_44 C9_44 120.2(12) . .
C10_44 C9_44 C8_44 117.9(12) . .
N11_44 C10_44 C9_44 121.0(11) . .
N11_44 C10_44 C_44 117.6(10) . .
C9_44 C10_44 C_44 121.1(12) . .
C10_44 N11_44 C7_44 121.4(11) . .
O_44 C_44 N_45 121.3(10) . .
O_44 C_44 C10_44 119.4(11) . .
N_45 C_44 C10_44 119.3(11) . .
C8_44 OB_44 CG_44 104.1(16) . .
C2_45 N_45 C_44 133.5(11) . .
N_45 C2_45 C3_45 125.6(11) . .
N_45 C2_45 C7_45 115.0(10) . .
C3_45 C2_45 C7_45 119.2(10) . .
C2_45 C3_45 C4_45 120.9(13) . .
C3_45 C4_45 C5_45 120.4(13) . .
C6_45 C5_45 C4_45 119.4(12) . .
C5_45 C6_45 C7_45 120.5(10) . .
C5_45 C6_45 C8_45 120.9(10) . .
C7_45 C6_45 C8_45 118.6(10) . .
N11_45 C7_45 C6_45 122.5(10) . .
N11_45 C7_45 C2_45 117.9(10) . .
C6_45 C7_45 C2_45 119.6(9) . .
OB_45 C8_45 C9_45 118.8(10) . .
OB_45 C8_45 C6_45 123.1(10) . .
C9_45 C8_45 C6_45 118.1(10) . .
C10_45 C9_45 C8_45 119.5(11) . .
N11_45 C10_45 C9_45 122.9(10) . .
N11_45 C10_45 C_45 116.8(9) . .
C9_45 C10_45 C_45 120.4(10) . .
C10_45 N11_45 C7_45 118.2(10) . .
O_45 C_45 N_46 119.1(10) . .
O_45 C_45 C10_45 120.8(10) . .
N_46 C_45 C10_45 119.6(10) . .
C2_46 N_46 C_45 136.7(11) . .
N_46 C2_46 C3_46 124.2(11) . .
N_46 C2_46 C7_46 117.1(11) . .
C3_46 C2_46 C7_46 118.7(10) . .
C2_46 C3_46 C4_46 121.7(12) . .
C5_46 C4_46 C3_46 117.5(13) . .
C6_46 C5_46 C4_46 122.2(13) . .
C5_46 C6_46 C7_46 119.3(11) . .
C5_46 C6_46 C8_46 121.3(11) . .
C7_46 C6_46 C8_46 119.4(10) . .
N11_46 C7_46 C6_46 121.1(10) . .
N11_46 C7_46 C2_46 118.5(10) . .
C6_46 C7_46 C2_46 120.3(10) . .
OB_46 C8_46 C9_46 127.0(12) . .
OB_46 C8_46 C6_46 114.8(11) . .
C9_46 C8_46 C6_46 118.2(11) . .
C8_46 C9_46 C10_46 120.5(12) . .
N11_46 C10_46 C9_46 120.3(11) . .
N11_46 C10_46 C_46 117.5(10) . .
C9_46 C10_46 C_46 122.1(11) . .
C10_46 N11_46 C7_46 120.5(10) . .
O_46 C_46 N_47 120.5(10) . .
O_46 C_46 C10_46 120.3(11) . .
N_47 C_46 C10_46 119.1(10) . .
C8_46 OB_46 CG_46 116.2(12) . .
OB_46 CG_46 CD_46 107.8(13) . .
CE2_46 CD_46 CG_46 110.6(15) . .
CE2_46 CD_46 CE1_46 110.8(16) . .
CG_46 CD_46 CE1_46 105.9(14) . .
C2_47 N_47 C_46 134.3(10) . .
N_47 C2_47 C3_47 122.1(11) . .
N_47 C2_47 C7_47 117.0(10) . .
C3_47 C2_47 C7_47 120.8(10) . .
C4_47 C3_47 C2_47 117.3(12) . .
C5_47 C4_47 C3_47 122.2(14) . .
C6_47 C5_47 C4_47 121.1(14) . .
C5_47 C6_47 C8_47 122.9(11) . .
C5_47 C6_47 C7_47 118.0(11) . .
C8_47 C6_47 C7_47 119.1(10) . .
N11_47 C7_47 C6_47 118.4(10) . .
N11_47 C7_47 C2_47 121.0(10) . .
C6_47 C7_47 C2_47 120.5(10) . .
OB_47 C8_47 C9_47 123.4(12) . .
OB_47 C8_47 C9_47 126.1(15) . .
OB_47 C8_47 C6_47 117.5(12) . .
OB_47 C8_47 C6_47 114.9(14) . .
C9_47 C8_47 C6_47 119.1(10) . .
C10_47 C9_47 C8_47 120.5(11) . .
N11_47 C10_47 C9_47 118.0(10) . .
N11_47 C10_47 C_47 119.5(9) . .
C9_47 C10_47 C_47 122.3(10) . .
C7_47 N11_47 C10_47 124.8(10) . .
O_47 C_47 N_48 121.5(9) . .
O_47 C_47 C10_47 117.5(10) . .
N_48 C_47 C10_47 120.8(10) . .
C8_47 OB_47 CG_47 113.1(19) . .
OB_47 CG_47 CD_47 109.8(19) . .
CE1_47 CD_47 CG_47 110(2) . .
CE1_47 CD_47 CE2_47 108(2) . .
CG_47 CD_47 CE2_47 110.0(19) . .
C8_47 OB_47 CG_47 111.3(15) . .
OB_47 CG_47 CD_47 108.7(16) . .
CE2_47 CD_47 CG_47 107.4(19) . .
CE2_47 CD_47 CE1_47 108(2) . .
CG_47 CD_47 CE1_47 110(2) . .
C_47 N_48 C2_48 123.7(9) . .
C7_48 C2_48 N_48 114.2(11) . .
N11_48 C7_48 C6_48 119.4(10) . .
N11_48 C7_48 C2_48 119.0(11) . .
C6_48 C7_48 C2_48 121.6(11) . .
C7_48 C6_48 C8_48 120.2(11) . .
C7_48 N11_48 C10_48 122.0(10) . .
N11_48 C10_48 C9_48 120.3(10) . .
N11_48 C10_48 C_48 116.9(10) . .
C9_48 C10_48 C_48 122.9(11) . .
O_48 C_48 N_49 121.6(10) . .
O_48 C_48 C10_48 117.4(11) . .
N_49 C_48 C10_48 120.5(11) . .
C10_48 C9_48 C8_48 119.8(11) . .
OB_48 C8_48 C9_48 118.5(10) . .
OB_48 C8_48 C6_48 123.2(11) . .
C9_48 C8_48 C6_48 118.3(10) . .
C2_49 N_49 C_48 133.5(11) . .
N_49 C2_49 C7_49 116.6(11) . .
N_49 C2_49 C3_49 124.4(12) . .
C7_49 C2_49 C3_49 118.9(11) . .
C2_49 C3_49 C4_49 121.5(14) . .
C5_49 C4_49 C3_49 118.6(14) . .
C6_49 C5_49 C4_49 120.0(14) . .
C5_49 C6_49 C8_49 120.9(12) . .
C5_49 C6_49 C7_49 121.0(12) . .
C8_49 C6_49 C7_49 118.1(11) . .
N11_49 C7_49 C2_49 120.5(11) . .
N11_49 C7_49 C6_49 119.7(11) . .
C2_49 C7_49 C6_49 119.7(11) . .
OB_49 C8_49 C9_49 124.9(13) . .
OB_49 C8_49 C6_49 114.3(12) . .
C9_49 C8_49 C6_49 120.7(11) . .
C8_49 C9_49 C10_49 117.9(12) . .
N11_49 C10_49 C9_49 120.7(11) . .
N11_49 C10_49 C_49 116.6(10) . .
C9_49 C10_49 C_49 122.3(12) . .
C10_49 N11_49 C7_49 122.8(11) . .
O_49 C_49 N_50 120.0(10) . .
O_49 C_49 C10_49 120.0(11) . .
N_50 C_49 C10_49 119.9(11) . .
C8_49 OB_49 CG_49 111.8(15) . .
OB_49 CG_49 CD_49 107.6(17) . .
CG_49 CD_49 CE1_49 108.0(19) . .
C2_50 N_50 C_49 133.1(11) . .
N_50 C2_50 C3_50 125.2(10) . .
N_50 C2_50 C7_50 116.6(10) . .
C3_50 C2_50 C7_50 118.2(10) . .
C2_50 C3_50 C4_50 122.1(11) . .
C5_50 C4_50 C3_50 118.3(12) . .
C4_50 C5_50 C6_50 122.0(11) . .
C5_50 C6_50 C8_50 123.3(10) . .
C5_50 C6_50 C7_50 118.4(10) . .
C8_50 C6_50 C7_50 118.3(9) . .
N11_50 C7_50 C6_50 120.1(9) . .
N11_50 C7_50 C2_50 119.0(9) . .
C6_50 C7_50 C2_50 120.8(9) . .
OB_50 C8_50 C6_50 122.6(10) . .
OB_50 C8_50 C9_50 117.6(10) . .
C6_50 C8_50 C9_50 119.7(10) . .
C10_50 C9_50 C8_50 119.4(10) . .
N11_50 C10_50 C9_50 119.2(9) . .
N11_50 C10_50 C_50 116.5(9) . .
C9_50 C10_50 C_50 124.3(10) . .
C10_50 N11_50 C7_50 123.1(10) . .
O_50 C_50 N_51 121.8(9) . .
O_50 C_50 C10_50 117.2(9) . .
N_51 C_50 C10_50 121.0(9) . .
C_50 N_51 C2_51 134.1(10) . .
N_51 C2_51 C3_51 124.1(10) . .
N_51 C2_51 C7_51 118.3(10) . .
C3_51 C2_51 C7_51 117.5(10) . .
C2_51 C3_51 C4_51 122.2(12) . .
C5_51 C4_51 C3_51 120.5(13) . .
C4_51 C5_51 C6_51 117.9(13) . .
C5_51 C6_51 C8_51 119.6(11) . .
C5_51 C6_51 C7_51 121.2(11) . .
C8_51 C6_51 C7_51 119.1(10) . .
N11_51 C7_51 C6_51 120.6(10) . .
N11_51 C7_51 C2_51 118.8(10) . .
C6_51 C7_51 C2_51 120.6(10) . .
OB_51 C8_51 C9_51 125.4(11) . .
OB_51 C8_51 C6_51 116.1(11) . .
C9_51 C8_51 C6_51 118.5(10) . .
C8_51 C9_51 C10_51 119.8(11) . .
N11_51 C10_51 C9_51 120.8(10) . .
N11_51 C10_51 C_51 116.6(9) . .
C9_51 C10_51 C_51 122.5(10) . .
C10_51 N11_51 C7_51 121.1(10) . .
O_51 C_51 N_52 121.9(9) . .
O_51 C_51 C10_51 116.0(10) . .
N_52 C_51 C10_51 121.6(9) . .
C8_51 OB_51 CG_51 113.1(13) . .
OB_51 CG_51 CD_51 113.2(16) . .
CE2_51 CD_51 CG_51 111.4(17) . .
CE2_51 CD_51 CE1_51 106.6(19) . .
CG_51 CD_51 CE1_51 112(2) . .
C_51 N_52 C2_52 137.6(10) . .
N_52 C2_52 C3_52 126.5(11) . .
N_52 C2_52 C7_52 116.9(10) . .
C3_52 C2_52 C7_52 116.6(10) . .
C2_52 C3_52 C4_52 121.0(12) . .
C5_52 C4_52 C3_52 122.0(13) . .
C4_52 C5_52 C6_52 118.1(12) . .
C7_52 C6_52 C8_52 121.3(10) . .
C7_52 C6_52 C5_52 119.4(10) . .
C8_52 C6_52 C5_52 119.3(10) . .
N11_52 C7_52 C6_52 118.3(10) . .
N11_52 C7_52 C2_52 118.9(10) . .
C6_52 C7_52 C2_52 122.7(9) . .
OB_52 C8_52 C6_52 118.7(10) . .
OB_52 C8_52 C9_52 122.9(11) . .
C6_52 C8_52 C9_52 118.4(10) . .
C10_52 C9_52 C8_52 117.7(12) . .
N11_52 C10_52 C9_52 122.2(10) . .
N11_52 C10_52 C_52 117.4(11) . .
C9_52 C10_52 C_52 120.3(11) . .
C10_52 N11_52 C7_52 122.0(10) . .
O_52 C_52 OT_54 118.1(12) . .
O_52 C_52 C10_52 123.0(14) . .
OT_54 C_52 C10_52 118.9(12) . .
C8_52 OB_52 CG_52 116.5(10) . .
OB_52 CG_52 CD_52 106.7(12) . .
CE1_52 CD_52 CE2_52 110.3(16) . .
CE1_52 CD_52 CG_52 112.4(16) . .
CE2_52 CD_52 CG_52 107.4(15) . .
C_52 OT_54 CT_54 115.8(13) . .
O_61 C_61 N_62 121.9(11) . .
O_61 C_61 C10_61 115.3(12) . .
N_62 C_61 C10_61 122.8(11) . .
C_61 N_62 C2_62 124.6(10) . .
C7_62 C2_62 N_62 114.3(10) . .
N11_62 C7_62 C6_62 119.3(9) . .
N11_62 C7_62 C2_62 122.1(10) . .
C6_62 C7_62 C2_62 118.6(9) . .
C8_62 C6_62 C7_62 119.7(10) . .
C7_62 N11_62 C10_62 123.1(10) . .
N11_62 C10_62 C9_62 118.8(10) . .
N11_62 C10_62 C_62 119.7(11) . .
C9_62 C10_62 C_62 121.4(11) . .
O_62 C_62 N_64 118.1(11) . .
O_62 C_62 C10_62 123.6(12) . .
N_64 C_62 C10_62 118.2(11) . .
C10_62 C9_62 C8_62 120.8(11) . .
OB_62 C8_62 C6_62 124.1(10) . .
OB_62 C8_62 C9_62 117.8(10) . .
C6_62 C8_62 C9_62 118.2(10) . .
C2_64 N_64 C_62 133.5(12) . .
N_64 C2_64 C3_64 123.9(11) . .
N_64 C2_64 C7_64 116.8(11) . .
C3_64 C2_64 C7_64 119.3(10) . .
C2_64 C3_64 C4_64 120.8(12) . .
C5_64 C4_64 C3_64 120.5(12) . .
C4_64 C5_64 C6_64 119.4(12) . .
C8_64 C6_64 C7_64 118.5(10) . .
C8_64 C6_64 C5_64 121.5(10) . .
C7_64 C6_64 C5_64 120.0(10) . .
N11_64 C7_64 C2_64 118.7(9) . .
N11_64 C7_64 C6_64 121.3(10) . .
C2_64 C7_64 C6_64 120.0(10) . .
OB_64 C8_64 C9_64 122.8(11) . .
OB_64 C8_64 C6_64 117.6(11) . .
C9_64 C8_64 C6_64 119.5(10) . .
C8_64 C9_64 C10_64 119.0(11) . .
N11_64 C10_64 C9_64 122.0(10) . .
N11_64 C10_64 C_64 115.8(9) . .
C9_64 C10_64 C_64 121.8(11) . .
C10_64 N11_64 C7_64 119.5(9) . .
O_64 C_64 N_65 120.0(10) . .
O_64 C_64 C10_64 119.9(10) . .
N_65 C_64 C10_64 120.2(10) . .
C8_64 OB_64 CG_64 112.0(13) . .
OB_64 CG_64 CD_64 109.9(18) . .
CG_64 CD_64 CE2_64 109(2) . .
C2_65 N_65 C_64 138.2(10) . .
N_65 C2_65 C3_65 121.9(10) . .
N_65 C2_65 C7_65 117.4(10) . .
C3_65 C2_65 C7_65 120.7(9) . .
C2_65 C3_65 C4_65 118.8(11) . .
C5_65 C4_65 C3_65 120.6(12) . .
C6_65 C5_65 C4_65 121.2(12) . .
C8_65 C6_65 C5_65 124.9(10) . .
C8_65 C6_65 C7_65 117.5(9) . .
C5_65 C6_65 C7_65 117.6(10) . .
N11_65 C7_65 C2_65 116.9(9) . .
N11_65 C7_65 C6_65 122.1(9) . .
C2_65 C7_65 C6_65 121.0(9) . .
OB_65 C8_65 C6_65 121.9(9) . .
OB_65 C8_65 C9_65 118.2(9) . .
C6_65 C8_65 C9_65 119.7(10) . .
C10_65 C9_65 C8_65 119.8(10) . .
N11_65 C10_65 C9_65 120.3(9) . .
N11_65 C10_65 C_65 119.2(9) . .
C9_65 C10_65 C_65 120.5(10) . .
C10_65 N11_65 C7_65 120.5(9) . .
O_65 C_65 N_66 119.3(9) . .
O_65 C_65 C10_65 120.2(9) . .
N_66 C_65 C10_65 120.5(9) . .
C2_66 N_66 C_65 135.6(10) . .
N_66 C2_66 C3_66 125.8(10) . .
N_66 C2_66 C7_66 115.1(10) . .
C3_66 C2_66 C7_66 119.1(9) . .
C2_66 C3_66 C4_66 121.2(11) . .
C5_66 C4_66 C3_66 119.5(12) . .
C4_66 C5_66 C6_66 120.4(12) . .
C7_66 C6_66 C5_66 120.4(10) . .
C7_66 C6_66 C8_66 119.3(10) . .
C5_66 C6_66 C8_66 120.2(10) . .
N11_66 C7_66 C6_66 120.3(9) . .
N11_66 C7_66 C2_66 120.4(9) . .
C6_66 C7_66 C2_66 119.3(9) . .
OB_66 C8_66 C9_66 123.6(10) . .
OB_66 C8_66 C6_66 117.3(10) . .
C9_66 C8_66 C6_66 119.0(10) . .
C8_66 C9_66 C10_66 119.4(10) . .
N11_66 C10_66 C9_66 120.8(10) . .
N11_66 C10_66 C_66 116.2(9) . .
C9_66 C10_66 C_66 122.8(10) . .
C10_66 N11_66 C7_66 121.1(9) . .
O_66 C_66 N_67 120.8(9) . .
O_66 C_66 C10_66 119.3(9) . .
N_67 C_66 C10_66 119.8(9) . .
C8_66 OB_66 CG_66 117.0(11) . .
OB_66 CG_66 CD_66 107.0(12) . .
CE1_66 CD_66 CE2_66 116(2) . .
CE1_66 CD_66 CG_66 116.5(17) . .
CE2_66 CD_66 CG_66 110.3(19) . .
C2_67 N_67 C_66 135.9(9) . .
N_67 C2_67 C3_67 123.3(10) . .
N_67 C2_67 C7_67 118.6(9) . .
C3_67 C2_67 C7_67 118.0(9) . .
C2_67 C3_67 C4_67 122.4(11) . .
C3_67 C4_67 C5_67 119.9(11) . .
C6_67 C5_67 C4_67 118.4(11) . .
C5_67 C6_67 C7_67 121.5(9) . .
C5_67 C6_67 C8_67 120.9(9) . .
C7_67 C6_67 C8_67 117.5(8) . .
N11_67 C7_67 C6_67 122.4(9) . .
N11_67 C7_67 C2_67 117.9(9) . .
C6_67 C7_67 C2_67 119.7(8) . .
OB_67 C8_67 C9_67 124.2(9) . .
OB_67 C8_67 C6_67 117.2(8) . .
C9_67 C8_67 C6_67 118.6(9) . .
C8_67 C9_67 C10_67 122.2(9) . .
N11_67 C10_67 C9_67 118.4(8) . .
N11_67 C10_67 C_67 117.4(8) . .
C9_67 C10_67 C_67 123.9(8) . .
C7_67 N11_67 C10_67 120.9(9) . .
O_67 C_67 N_68 119.3(7) . .
O_67 C_67 C10_67 120.4(8) . .
N_68 C_67 C10_67 120.3(8) . .
C8_67 OB_67 CG_67 115.3(9) . .
C_67 N_68 C2_68 123.9(8) . .
C7_68 C2_68 N_68 112.6(8) . .
N11_68 C7_68 C6_68 118.8(8) . .
N11_68 C7_68 C2_68 121.8(8) . .
C6_68 C7_68 C2_68 119.5(8) . .
C8_68 C6_68 C7_68 120.9(8) . .
C7_68 N11_68 C10_68 123.0(8) . .
N11_68 C10_68 C9_68 119.9(8) . .
N11_68 C10_68 C_68 118.8(8) . .
C9_68 C10_68 C_68 121.2(8) . .
O_68 C_68 N_69 121.1(8) . .
O_68 C_68 C10_68 119.5(8) . .
N_69 C_68 C10_68 119.3(9) . .
C10_68 C9_68 C8_68 120.0(9) . .
OB_68 C8_68 C6_68 122.9(8) . .
OB_68 C8_68 C9_68 119.5(8) . .
C6_68 C8_68 C9_68 117.5(8) . .
C2_69 N_69 C_68 134.8(9) . .
N_69 C2_69 C3_69 124.1(9) . .
N_69 C2_69 C7_69 116.7(9) . .
C3_69 C2_69 C7_69 119.0(9) . .
C4_69 C3_69 C2_69 120.4(11) . .
C5_69 C4_69 C3_69 120.0(11) . .
C4_69 C5_69 C6_69 121.0(10) . .
C5_69 C6_69 C8_69 122.9(9) . .
C5_69 C6_69 C7_69 118.5(9) . .
C8_69 C6_69 C7_69 118.6(9) . .
N11_69 C7_69 C2_69 118.2(8) . .
N11_69 C7_69 C6_69 120.9(9) . .
C2_69 C7_69 C6_69 120.9(9) . .
OB_69 C8_69 C6_69 117.2(9) . .
OB_69 C8_69 C9_69 123.6(9) . .
C6_69 C8_69 C9_69 119.1(9) . .
C8_69 C9_69 C10_69 119.6(10) . .
N11_69 C10_69 C9_69 120.5(9) . .
N11_69 C10_69 C_69 116.7(8) . .
C9_69 C10_69 C_69 122.7(10) . .
C10_69 N11_69 C7_69 121.0(8) . .
O_69 C_69 N_70 121.4(9) . .
O_69 C_69 C10_69 118.4(9) . .
N_70 C_69 C10_69 119.9(9) . .
C8_69 OB_69 CG_69 118.1(11) . .
OB_69 CG_69 CD_69 109.7(11) . .
CG_69 CD_69 CE1_69 111.8(13) . .
CG_69 CD_69 CE2_69 109.2(16) . .
CE1_69 CD_69 CE2_69 112.7(16) . .
C2_70 N_70 C_69 135.1(9) . .
N_70 C2_70 C3_70 124.3(8) . .
N_70 C2_70 C7_70 116.4(8) . .
C3_70 C2_70 C7_70 119.2(8) . .
C4_70 C3_70 C2_70 120.9(9) . .
C3_70 C4_70 C5_70 120.3(10) . .
C6_70 C5_70 C4_70 120.3(10) . .
C5_70 C6_70 C8_70 123.8(9) . .
C5_70 C6_70 C7_70 119.2(8) . .
C8_70 C6_70 C7_70 117.0(8) . .
N11_70 C7_70 C6_70 122.3(8) . .
N11_70 C7_70 C2_70 117.8(8) . .
C6_70 C7_70 C2_70 119.9(8) . .
OB_70 C8_70 C9_70 116.5(8) . .
OB_70 C8_70 C6_70 123.7(9) . .
C9_70 C8_70 C6_70 119.4(8) . .
C10_70 C9_70 C8_70 120.0(9) . .
N11_70 C10_70 C9_70 121.0(8) . .
N11_70 C10_70 C_70 115.4(8) . .
C9_70 C10_70 C_70 123.5(9) . .
C10_70 N11_70 C7_70 120.2(8) . .
O_70 C_70 N_71 121.0(8) . .
O_70 C_70 C10_70 119.7(8) . .
N_71 C_70 C10_70 119.3(8) . .
C2_71 N_71 C_70 134.2(8) . .
N_71 C2_71 C3_71 126.1(8) . .
N_71 C2_71 C7_71 116.2(8) . .
C3_71 C2_71 C7_71 117.7(8) . .
C2_71 C3_71 C4_71 121.2(9) . .
C3_71 C4_71 C5_71 120.0(10) . .
C6_71 C5_71 C4_71 120.3(10) . .
C7_71 C6_71 C8_71 119.7(8) . .
C7_71 C6_71 C5_71 118.3(8) . .
C8_71 C6_71 C5_71 121.9(9) . .
N11_71 C7_71 C6_71 119.7(8) . .
N11_71 C7_71 C2_71 117.8(8) . .
C6_71 C7_71 C2_71 122.5(8) . .
OB_71 C8_71 C9_71 124.5(8) . .
OB_71 C8_71 C6_71 116.7(8) . .
C9_71 C8_71 C6_71 118.8(9) . .
C10_71 C9_71 C8_71 119.2(9) . .
N11_71 C10_71 C9_71 121.1(8) . .
N11_71 C10_71 C_71 116.6(8) . .
C9_71 C10_71 C_71 122.3(9) . .
C10_71 N11_71 C7_71 121.5(8) . .
O_71 C_71 N_72 120.4(8) . .
O_71 C_71 C10_71 119.9(9) . .
N_72 C_71 C10_71 119.5(9) . .
C8_71 OB_71 CG_71 116.6(9) . .
OB_71 CG_71 CD_71 110.1(9) . .
CE1_71 CD_71 CE2_71 115.4(13) . .
CE1_71 CD_71 CG_71 110.5(12) . .
CE2_71 CD_71 CG_71 110.3(11) . .
C2_72 N_72 C_71 135.1(9) . .
N_72 C2_72 C3_72 124.3(9) . .
N_72 C2_72 C7_72 116.1(8) . .
C3_72 C2_72 C7_72 119.6(9) . .
C2_72 C3_72 C4_72 119.4(10) . .
C5_72 C4_72 C3_72 122.0(11) . .
C4_72 C5_72 C6_72 118.1(10) . .
C7_72 C6_72 C8_72 120.1(8) . .
C7_72 C6_72 C5_72 119.9(9) . .
C8_72 C6_72 C5_72 120.0(9) . .
N11_72 C7_72 C6_72 120.5(9) . .
N11_72 C7_72 C2_72 118.5(9) . .
C6_72 C7_72 C2_72 120.9(8) . .
OB_72 C8_72 C9_72 125.4(10) . .
OB_72 C8_72 C6_72 116.9(9) . .
C9_72 C8_72 C6_72 117.7(9) . .
C10_72 C9_72 C8_72 119.6(10) . .
N11_72 C10_72 C9_72 121.0(9) . .
N11_72 C10_72 C_72 119.0(10) . .
C9_72 C10_72 C_72 120.0(10) . .
C7_72 N11_72 C10_72 121.1(9) . .
O_72 C_72 OT_74 116.4(11) . .
O_72 C_72 C10_72 125.2(13) . .
OT_74 C_72 C10_72 118.3(11) . .
C8_72 OB_72 CG_72 118.6(11) . .
C_72 OT_74 CT_74 119.1(14) . .
Cl1_92 C1_92 Cl2_92 110.0(12) . .
Cl1_92 C1_92 Cl3_92 110.5(11) . .
Cl2_92 C1_92 Cl3_92 110.0(11) . .
Cl3_93 C1_93 Cl1_93 109.1(10) . .
Cl3_93 C1_93 Cl2_93 109.8(9) . .
Cl1_93 C1_93 Cl2_93 111.0(10) . .
Cl3_94 C1_94 Cl1_94 110.7(6) . .
Cl3_94 C1_94 Cl2_94 110.6(7) . .
Cl1_94 C1_94 Cl2_94 109.4(7) . .
Cl2_95 C1_95 Cl1_95 110.1(6) . .
Cl2_95 C1_95 Cl3_95 108.7(7) . .
Cl1_95 C1_95 Cl3_95 107.3(7) . .

loop_
_geom_bond_atom_site_label_1
_geom_bond_atom_site_label_2
_geom_bond_distance
_geom_bond_site_symmetry_2
C10_1 C_1 1.395(12) .
C_1 O_1 1.231(12) .
C_1 N_2 1.342(11) .
N_2 C2_2 1.448(12) .
C2_2 C7_2 1.404(11) .
C7_2 N11_2 1.341(11) .
C7_2 C6_2 1.397(11) .
C6_2 C8_2 1.391(12) .
N11_2 C10_2 1.350(11) .
C10_2 C9_2 1.390(12) .
C10_2 C_2 1.390(11) .
C_2 O_2 1.240(12) .
C_2 N_4 1.442(18) .
C9_2 C8_2 1.387(12) .
C8_2 OB_2 1.368(11) .
N_4 C2_4 1.346(11) .
C2_4 C3_4 1.394(12) .
C2_4 C7_4 1.394(11) .
C3_4 C4_4 1.398(12) .
C4_4 C5_4 1.384(12) .
C5_4 C6_4 1.403(12) .
C6_4 C7_4 1.391(11) .
C6_4 C8_4 1.393(12) .
C7_4 N11_4 1.355(11) .
C8_4 OB_4 1.341(11) .
C8_4 C9_4 1.388(12) .
C9_4 C10_4 1.389(11) .
C10_4 N11_4 1.353(11) .
C10_4 C_4 1.426(11) .
C_4 O_4 1.252(11) .
C_4 N_5 1.340(10) .
OB_4 CG_4 1.431(13) .
CG_4 CD_4 1.518(14) .
CD_4 CE1_4 1.533(14) .
CD_4 CE2_4 1.544(14) .
N_5 C2_5 1.321(10) .
C2_5 C3_5 1.369(11) .
C2_5 C7_5 1.402(11) .
C3_5 C4_5 1.385(12) .
C4_5 C5_5 1.397(12) .
C5_5 C6_5 1.388(12) .
C6_5 C8_5 1.397(11) .
C6_5 C7_5 1.408(11) .
C7_5 N11_5 1.351(11) .
C8_5 OB_5 1.350(11) .
C8_5 C9_5 1.404(11) .
C9_5 C10_5 1.392(11) .
C10_5 N11_5 1.338(11) .
C10_5 C_5 1.423(11) .
C_5 O_5 1.241(10) .
C_5 N_6 1.334(10) .
N_6 C2_6 1.332(10) .
C2_6 C3_6 1.365(12) .
C2_6 C7_6 1.414(11) .
C3_6 C4_6 1.387(12) .
C4_6 C5_6 1.392(12) .
C5_6 C6_6 1.396(12) .
C6_6 C7_6 1.387(11) .
C6_6 C8_6 1.401(11) .
C7_6 N11_6 1.347(11) .
C8_6 OB_6 1.348(11) .
C8_6 C9_6 1.381(12) .
C9_6 C10_6 1.392(11) .
C10_6 N11_6 1.342(11) .
C10_6 C_6 1.433(11) .
C_6 O_6 1.237(11) .
C_6 N_7 1.355(10) .
OB_6 CG_6 1.431(12) .
CG_6 CD_6 1.542(13) .
CD_6 CE1_6 1.524(13) .
CD_6 CE2_6 1.526(13) .
N_7 C2_7 1.324(10) .
C2_7 C3_7 1.377(11) .
C2_7 C7_7 1.413(11) .
C3_7 C4_7 1.395(12) .
C4_7 C5_7 1.399(12) .
C5_7 C6_7 1.392(11) .
C6_7 C8_7 1.399(11) .
C6_7 C7_7 1.416(11) .
C7_7 N11_7 1.351(11) .
C8_7 OB_7 1.355(10) .
C8_7 C9_7 1.391(11) .
C9_7 C10_7 1.404(11) .
C10_7 N11_7 1.335(10) .
C10_7 C_7 1.434(10) .
C_7 O_7 1.256(10) .
C_7 N_8 1.341(10) .
OB_7 CG_7 1.418(12) .
CG_7 CD_7 1.519(13) .
N_8 C2_8 1.461(10) .
C2_8 C7_8 1.425(11) .
C7_8 N11_8 1.358(10) .
C7_8 C6_8 1.396(10) .
C6_8 C8_8 1.390(11) .
N11_8 C10_8 1.346(11) .
C10_8 C9_8 1.400(11) .
C10_8 C_8 1.446(10) .
C_8 O_8 1.241(10) .
C_8 N_9 1.345(10) .
C9_8 C8_8 1.398(11) .
C8_8 OB_8 1.334(10) .
N_9 C2_9 1.315(10) .
C2_9 C7_9 1.395(11) .
C2_9 C3_9 1.398(11) .
C3_9 C4_9 1.385(11) .
C4_9 C5_9 1.395(12) .
C5_9 C6_9 1.396(11) .
C6_9 C8_9 1.399(11) .
C6_9 C7_9 1.411(11) .
C7_9 N11_9 1.348(10) .
C8_9 OB_9 1.350(10) .
C8_9 C9_9 1.414(11) .
C9_9 C10_9 1.408(11) .
C10_9 N11_9 1.324(11) .
C10_9 C_9 1.428(10) .
C_9 O_9 1.250(10) .
C_9 N_10 1.349(10) .
OB_9 CG_9 1.411(12) .
CG_9 CD_9 1.502(13) .
CD_9 CE1_9 1.521(13) .
CD_9 CE2_9 1.537(12) .
N_10 C2_10 1.323(10) .
C2_10 C3_10 1.396(11) .
C2_10 C7_10 1.416(11) .
C3_10 C4_10 1.395(11) .
C4_10 C5_10 1.405(11) .
C5_10 C6_10 1.401(11) .
C6_10 C7_10 1.398(11) .
C6_10 C8_10 1.402(11) .
C7_10 N11_10 1.356(11) .
C8_10 OB_10 1.352(10) .
C8_10 C9_10 1.389(11) .
C9_10 C10_10 1.377(11) .
C10_10 N11_10 1.353(10) .
C10_10 C_10 1.438(10) .
C_10 O_10 1.225(10) .
C_10 N_11 1.348(9) .
N_11 C2_11 1.359(9) .
C2_11 C3_11 1.382(11) .
C2_11 C7_11 1.407(10) .
C3_11 C4_11 1.384(11) .
C4_11 C5_11 1.387(11) .
C5_11 C6_11 1.398(11) .
C6_11 C8_11 1.398(11) .
C6_11 C7_11 1.406(10) .
C7_11 N11_11 1.350(10) .
C8_11 OB_11 1.362(10) .
C8_11 C9_11 1.386(11) .
C9_11 C10_11 1.407(11) .
C10_11 N11_11 1.347(10) .
C10_11 C_11 1.445(10) .
C_11 O_11 1.240(10) .
C_11 N_12 1.342(10) .
OB_11 CG_11 1.402(11) .
CG_11 CD_11 1.502(12) .
CD_11 CE1_11 1.522(13) .
CD_11 CE2_11 1.525(12) .
N_12 C2_12 1.325(10) .
C2_12 C3_12 1.387(11) .
C2_12 C7_12 1.405(11) .
C3_12 C4_12 1.401(12) .
C4_12 C5_12 1.404(12) .
C5_12 C6_12 1.402(11) .
C6_12 C7_12 1.397(11) .
C6_12 C8_12 1.398(11) .
C7_12 N11_12 1.337(10) .
C8_12 OB_12 1.341(11) .
C8_12 C9_12 1.390(11) .
C9_12 C10_12 1.392(11) .
C10_12 N11_12 1.351(11) .
C10_12 C_12 1.402(12) .
C_12 O_12 1.242(12) .
C_12 OT_14 1.306(17) .
OB_12 CG_12 1.430(12) .
CG_12 CD_12 1.532(13) .
CD_12 CE1_12 1.513(14) .
CD_12 CE2_12 1.539(14) .
OT_14 CT_14 1.453(12) .
C10_21 C_21 1.410(13) .
C_21 O_21 1.225(12) .
C_21 N_22 1.344(11) .
N_22 C2_22 1.451(12) .
C2_22 C7_22 1.396(12) .
C7_22 N11_22 1.343(12) .
C7_22 C6_22 1.388(12) .
C6_22 C8_22 1.400(12) .
N11_22 C10_22 1.341(11) .
C10_22 C9_22 1.397(12) .
C10_22 C_22 1.410(12) .
C_22 O_22 1.225(12) .
C_22 N_24 1.371(18) .
C9_22 C8_22 1.398(12) .
C8_22 OB_22 1.365(11) .
N_24 C2_24 1.345(12) .
C2_24 C3_24 1.373(12) .
C2_24 C7_24 1.393(12) .
C3_24 C4_24 1.395(12) .
C4_24 C5_24 1.384(13) .
C5_24 C6_24 1.390(12) .
C6_24 C8_24 1.396(12) .
C6_24 C7_24 1.401(12) .
C7_24 N11_24 1.345(11) .
C8_24 OB_24 1.350(12) .
C8_24 C9_24 1.399(12) .
C9_24 C10_24 1.394(12) .
C10_24 N11_24 1.338(12) .
C10_24 C_24 1.418(11) .
C_24 O_24 1.228(11) .
C_24 N_25 1.345(10) .
OB_24 CG_24 1.438(14) .
N_25 C2_25 1.320(10) .
C2_25 C3_25 1.386(12) .
C2_25 C7_25 1.401(11) .
C3_25 C4_25 1.388(12) .
C4_25 C5_25 1.393(12) .
C5_25 C6_25 1.396(12) .
C6_25 C8_25 1.400(11) .
C6_25 C7_25 1.407(11) .
C7_25 N11_25 1.356(11) .
C8_25 OB_25 1.344(11) .
C8_25 C9_25 1.393(12) .
C9_25 C10_25 1.378(11) .
C10_25 N11_25 1.351(11) .
C10_25 C_25 1.432(11) .
C_25 O_25 1.232(11) .
C_25 N_26 1.342(10) .
N_26 C2_26 1.316(10) .
C2_26 C3_26 1.379(12) .
C2_26 C7_26 1.405(11) .
C3_26 C4_26 1.406(12) .
C4_26 C5_26 1.410(13) .
C5_26 C6_26 1.386(12) .
C6_26 C7_26 1.389(11) .
C6_26 C8_26 1.399(12) .
C7_26 N11_26 1.336(11) .
C8_26 OB_26 1.352(11) .
C8_26 C9_26 1.383(12) .
C9_26 C10_26 1.384(12) .
C10_26 N11_26 1.348(11) .
C10_26 C_26 1.413(11) .
C_26 O_26 1.247(11) .
C_26 N_27 1.360(10) .
OB_26 CG_26 1.446(13) .
CG_26 CD_26 1.537(14) .
CD_26 CE2_26 1.532(14) .
CD_26 CE1_26 1.537(14) .
N_27 C2_27 1.325(10) .
C2_27 C3_27 1.383(12) .
C2_27 C7_27 1.417(11) .
C3_27 C4_27 1.402(13) .
C4_27 C5_27 1.380(13) .
C5_27 C6_27 1.392(12) .
C6_27 C7_27 1.392(12) .
C6_27 C8_27 1.400(11) .
C7_27 N11_27 1.346(11) .
C8_27 OB_27 1.335(11) .
C8_27 C9_27 1.421(12) .
C9_27 C10_27 1.387(12) .
C10_27 N11_27 1.337(11) .
C10_27 C_27 1.427(11) .
C_27 O_27 1.248(11) .
C_27 N_28 1.338(10) .
OB_27 CG_27 1.440(12) .
CG_27 CD_27 1.551(13) .
CD_27 CE2_27 1.525(14) .
CD_27 CE1_27 1.531(14) .
N_28 C2_28 1.470(11) .
C2_28 C7_28 1.409(11) .
C7_28 N11_28 1.338(11) .
C7_28 C6_28 1.382(11) .
C6_28 C8_28 1.393(12) .
N11_28 C10_28 1.339(11) .
C10_28 C9_28 1.378(11) .
C10_28 C_28 1.428(11) .
C_28 O_28 1.243(11) .
C_28 N_29 1.349(11) .
C9_28 C8_28 1.391(12) .
C8_28 OB_28 1.340(11) .
N_29 C2_29 1.330(10) .
C2_29 C3_29 1.392(12) .
C2_29 C7_29 1.408(11) .
C3_29 C4_29 1.408(13) .
C4_29 C5_29 1.398(13) .
C5_29 C6_29 1.388(12) .
C6_29 C8_29 1.381(12) .
C6_29 C7_29 1.396(12) .
C7_29 N11_29 1.346(11) .
C8_29 OB_29 1.372(12) .
C8_29 C9_29 1.395(12) .
C9_29 C10_29 1.402(12) .
C10_29 N11_29 1.337(12) .
C10_29 C_29 1.414(11) .
C_29 O_29 1.244(11) .
C_29 N_30 1.344(10) .
OB_29 CG_29 1.403(14) .
N_30 C2_30 1.323(10) .
C2_30 C3_30 1.372(12) .
C2_30 C7_30 1.422(11) .
C3_30 C4_30 1.395(12) .
C4_30 C5_30 1.390(12) .
C5_30 C6_30 1.402(12) .
C6_30 C7_30 1.379(11) .
C6_30 C8_30 1.403(11) .
C7_30 N11_30 1.346(11) .
C8_30 OB_30 1.365(11) .
C8_30 C9_30 1.390(11) .
C9_30 C10_30 1.398(11) .
C10_30 N11_30 1.350(11) .
C10_30 C_30 1.420(11) .
C_30 O_30 1.240(11) .
C_30 N_31 1.347(10) .
N_31 C2_31 1.326(10) .
C2_31 C3_31 1.379(12) .
C2_31 C7_31 1.405(11) .
C3_31 C4_31 1.405(12) .
C4_31 C5_31 1.384(13) .
C5_31 C6_31 1.382(12) .
C6_31 C7_31 1.392(12) .
C6_31 C8_31 1.398(12) .
C7_31 N11_31 1.323(11) .
C8_31 OB_31 1.365(12) .
C8_31 C9_31 1.378(12) .
C9_31 C10_31 1.385(11) .
C10_31 N11_31 1.358(11) .
C10_31 C_31 1.428(11) .
C_31 O_31 1.251(11) .
C_31 N_32 1.319(10) .
N_32 C2_32 1.317(10) .
C2_32 C3_32 1.388(12) .
C2_32 C7_32 1.400(11) .
C3_32 C4_32 1.393(12) .
C4_32 C5_32 1.369(12) .
C5_32 C6_32 1.406(12) .
C6_32 C7_32 1.388(11) .
C6_32 C8_32 1.396(11) .
C7_32 N11_32 1.348(11) .
C8_32 OB_32 1.346(11) .
C8_32 C9_32 1.395(12) .
C9_32 C10_32 1.390(12) .
C10_32 N11_32 1.340(11) .
C10_32 C_32 1.393(12) .
C_32 O_32 1.220(12) .
C_32 OT_34 1.339(18) .
OB_32 CG_32 1.416(13) .
CG_32 CD_32 1.533(15) .
OT_34 CT_34 1.445(12) .
C10_41 C_41 1.407(13) .
C_41 O_41 1.244(13) .
C_41 N_42 1.338(12) .
N_42 C2_42 1.456(12) .
C2_42 C7_42 1.393(12) .
C7_42 N11_42 1.344(11) .
C7_42 C6_42 1.400(12) .
C6_42 C8_42 1.397(12) .
N11_42 C10_42 1.331(12) .
C10_42 C9_42 1.402(12) .
C10_42 C_42 1.404(12) .
C_42 O_42 1.239(12) .
C_42 N_44 1.430(19) .
C9_42 C8_42 1.380(12) .
C8_42 OB_42 1.369(11) .
N_44 C2_44 1.334(12) .
C2_44 C3_44 1.390(12) .
C2_44 C7_44 1.398(12) .
C3_44 C4_44 1.394(13) .
C4_44 C5_44 1.396(13) .
C5_44 C6_44 1.396(12) .
C6_44 C7_44 1.387(12) .
C6_44 C8_44 1.391(12) .
C7_44 N11_44 1.340(11) .
C8_44 OB_44 1.357(12) .
C8_44 C9_44 1.399(13) .
C9_44 C10_44 1.395(12) .
C10_44 N11_44 1.339(12) .
C10_44 C_44 1.418(11) .
C_44 O_44 1.231(11) .
C_44 N_45 1.347(10) .
OB_44 CG_44 1.451(14) .
N_45 C2_45 1.327(10) .
C2_45 C3_45 1.383(12) .
C2_45 C7_45 1.408(11) .
C3_45 C4_45 1.386(13) .
C4_45 C5_45 1.395(12) .
C5_45 C6_45 1.387(12) .
C6_45 C7_45 1.403(11) .
C6_45 C8_45 1.409(11) .
C7_45 N11_45 1.355(11) .
C8_45 OB_45 1.347(11) .
C8_45 C9_45 1.398(12) .
C9_45 C10_45 1.384(11) .
C10_45 N11_45 1.347(11) .
C10_45 C_45 1.426(11) .
C_45 O_45 1.264(11) .
C_45 N_46 1.344(10) .
N_46 C2_46 1.325(10) .
C2_46 C3_46 1.394(12) .
C2_46 C7_46 1.397(11) .
C3_46 C4_46 1.397(12) .
C4_46 C5_46 1.388(12) .
C5_46 C6_46 1.383(12) .
C6_46 C7_46 1.387(11) .
C6_46 C8_46 1.402(12) .
C7_46 N11_46 1.354(11) .
C8_46 OB_46 1.354(12) .
C8_46 C9_46 1.383(12) .
C9_46 C10_46 1.392(12) .
C10_46 N11_46 1.345(11) .
C10_46 C_46 1.415(11) .
C_46 O_46 1.244(11) .
C_46 N_47 1.358(10) .
OB_46 CG_46 1.425(13) .
CG_46 CD_46 1.541(14) .
CD_46 CE2_46 1.517(14) .
CD_46 CE1_46 1.542(14) .
N_47 C2_47 1.314(11) .
C2_47 C3_47 1.396(12) .
C2_47 C7_47 1.416(11) .
C3_47 C4_47 1.396(13) .
C4_47 C5_47 1.386(13) .
C5_47 C6_47 1.385(12) .
C6_47 C8_47 1.395(11) .
C6_47 C7_47 1.406(11) .
C7_47 N11_47 1.334(11) .
C8_47 OB_47 1.351(12) .
C8_47 OB_47 1.352(13) .
C8_47 C9_47 1.389(11) .
C9_47 C10_47 1.388(12) .
C10_47 N11_47 1.339(11) .
C10_47 C_47 1.435(11) .
C_47 O_47 1.252(11) .
C_47 N_48 1.337(10) .
OB_47 CG_47 1.426(15) .
CG_47 CD_47 1.529(15) .
CD_47 CE1_47 1.526(15) .
CD_47 CE2_47 1.535(15) .
OB_47 CG_47 1.434(14) .
CG_47 CD_47 1.532(15) .
CD_47 CE2_47 1.532(15) .
CD_47 CE1_47 1.537(15) .
N_48 C2_48 1.446(11) .
C2_48 C7_48 1.397(11) .
C7_48 N11_48 1.335(11) .
C7_48 C6_48 1.388(11) .
C6_48 C8_48 1.395(12) .
N11_48 C10_48 1.353(12) .
C10_48 C9_48 1.369(12) .
C10_48 C_48 1.410(11) .
C_48 O_48 1.251(12) .
C_48 N_49 1.351(11) .
C9_48 C8_48 1.392(12) .
C8_48 OB_48 1.350(11) .
N_49 C2_49 1.320(11) .
C2_49 C7_49 1.394(12) .
C2_49 C3_49 1.399(13) .
C3_49 C4_49 1.401(13) .
C4_49 C5_49 1.397(13) .
C5_49 C6_49 1.386(12) .
C6_49 C8_49 1.391(12) .
C6_49 C7_49 1.396(12) .
C7_49 N11_49 1.336(11) .
C8_49 OB_49 1.353(12) .
C8_49 C9_49 1.383(13) .
C9_49 C10_49 1.390(12) .
C10_49 N11_49 1.322(12) .
C10_49 C_49 1.420(11) .
C_49 O_49 1.237(12) .
C_49 N_50 1.356(10) .
OB_49 CG_49 1.423(14) .
CG_49 CD_49 1.540(14) .
CD_49 CE1_49 1.545(15) .
N_50 C2_50 1.326(10) .
C2_50 C3_50 1.382(12) .
C2_50 C7_50 1.415(11) .
C3_50 C4_50 1.388(12) .
C4_50 C5_50 1.388(12) .
C5_50 C6_50 1.389(12) .
C6_50 C8_50 1.394(11) .
C6_50 C7_50 1.395(11) .
C7_50 N11_50 1.339(11) .
C8_50 OB_50 1.369(11) .
C8_50 C9_50 1.397(12) .
C9_50 C10_50 1.390(11) .
C10_50 N11_50 1.337(11) .
C10_50 C_50 1.425(11) .
C_50 O_50 1.253(10) .
C_50 N_51 1.332(10) .
N_51 C2_51 1.338(10) .
C2_51 C3_51 1.370(12) .
C2_51 C7_51 1.411(11) .
C3_51 C4_51 1.400(13) .
C4_51 C5_51 1.393(13) .
C5_51 C6_51 1.394(12) .
C6_51 C8_51 1.398(12) .
C6_51 C7_51 1.398(12) .
C7_51 N11_51 1.335(11) .
C8_51 OB_51 1.347(12) .
C8_51 C9_51 1.375(12) .
C9_51 C10_51 1.393(11) .
C10_51 N11_51 1.332(11) .
C10_51 C_51 1.431(11) .
C_51 O_51 1.267(11) .
C_51 N_52 1.318(10) .
OB_51 CG_51 1.428(13) .
CG_51 CD_51 1.526(14) .
CD_51 CE2_51 1.527(14) .
CD_51 CE1_51 1.531(15) .
N_52 C2_52 1.327(10) .
C2_52 C3_52 1.377(12) .
C2_52 C7_52 1.415(11) .
C3_52 C4_52 1.405(13) .
C4_52 C5_52 1.381(13) .
C5_52 C6_52 1.402(12) .
C6_52 C7_52 1.394(11) .
C6_52 C8_52 1.394(11) .
C7_52 N11_52 1.353(11) .
C8_52 OB_52 1.336(11) .
C8_52 C9_52 1.408(12) .
C9_52 C10_52 1.393(12) .
C10_52 N11_52 1.330(11) .
C10_52 C_52 1.402(12) .
C_52 O_52 1.237(12) .
C_52 OT_54 1.374(18) .
OB_52 CG_52 1.422(12) .
CG_52 CD_52 1.552(13) .
CD_52 CE1_52 1.519(14) .
CD_52 CE2_52 1.521(14) .
OT_54 CT_54 1.435(12) .
C10_61 C_61 1.404(12) .
C_61 O_61 1.250(12) .
C_61 N_62 1.338(11) .
N_62 C2_62 1.434(11) .
C2_62 C7_62 1.413(11) .
C7_62 N11_62 1.340(11) .
C7_62 C6_62 1.398(11) .
C6_62 C8_62 1.393(11) .
N11_62 C10_62 1.351(11) .
C10_62 C9_62 1.376(12) .
C10_62 C_62 1.405(11) .
C_62 O_62 1.255(11) .
C_62 N_64 1.385(17) .
C9_62 C8_62 1.400(11) .
C8_62 OB_62 1.355(11) .
N_64 C2_64 1.338(11) .
C2_64 C3_64 1.389(12) .
C2_64 C7_64 1.400(11) .
C3_64 C4_64 1.396(12) .
C4_64 C5_64 1.383(12) .
C5_64 C6_64 1.409(12) .
C6_64 C8_64 1.395(12) .
C6_64 C7_64 1.404(11) .
C7_64 N11_64 1.353(11) .
C8_64 OB_64 1.356(11) .
C8_64 C9_64 1.383(12) .
C9_64 C10_64 1.390(11) .
C10_64 N11_64 1.342(11) .
C10_64 C_64 1.424(11) .
C_64 O_64 1.252(11) .
C_64 N_65 1.343(10) .
OB_64 CG_64 1.438(14) .
CG_64 CD_64 1.530(15) .
CD_64 CE2_64 1.535(15) .
N_65 C2_65 1.306(10) .
C2_65 C3_65 1.372(12) .
C2_65 C7_65 1.402(11) .
C3_65 C4_65 1.399(12) .
C4_65 C5_65 1.393(12) .
C5_65 C6_65 1.390(12) .
C6_65 C8_65 1.387(11) .
C6_65 C7_65 1.402(11) .
C7_65 N11_65 1.354(11) .
C8_65 OB_65 1.347(11) .
C8_65 C9_65 1.398(11) .
C9_65 C10_65 1.394(11) .
C10_65 N11_65 1.337(11) .
C10_65 C_65 1.423(11) .
C_65 O_65 1.263(10) .
C_65 N_66 1.340(10) .
N_66 C2_66 1.315(10) .
C2_66 C3_66 1.383(12) .
C2_66 C7_66 1.422(11) .
C3_66 C4_66 1.396(12) .
C4_66 C5_66 1.383(12) .
C5_66 C6_66 1.392(12) .
C6_66 C7_66 1.392(11) .
C6_66 C8_66 1.410(11) .
C7_66 N11_66 1.354(11) .
C8_66 OB_66 1.341(11) .
C8_66 C9_66 1.387(12) .
C9_66 C10_66 1.392(11) .
C10_66 N11_66 1.352(11) .
C10_66 C_66 1.428(11) .
C_66 O_66 1.243(10) .
C_66 N_67 1.346(10) .
OB_66 CG_66 1.425(12) .
CG_66 CD_66 1.523(13) .
CD_66 CE1_66 1.490(14) .
CD_66 CE2_66 1.508(15) .
N_67 C2_67 1.313(10) .
C2_67 C3_67 1.377(11) .
C2_67 C7_67 1.413(11) .
C3_67 C4_67 1.396(12) .
C4_67 C5_67 1.396(12) .
C5_67 C6_67 1.393(11) .
C6_67 C7_67 1.401(11) .
C6_67 C8_67 1.403(11) .
C7_67 N11_67 1.352(10) .
C8_67 OB_67 1.354(10) .
C8_67 C9_67 1.383(11) .
C9_67 C10_67 1.395(10) .
C10_67 N11_67 1.353(10) .
C10_67 C_67 1.431(10) .
C_67 O_67 1.245(10) .
C_67 N_68 1.342(9) .
OB_67 CG_67 1.419(12) .
N_68 C2_68 1.457(10) .
C2_68 C7_68 1.416(10) .
C7_68 N11_68 1.338(10) .
C7_68 C6_68 1.406(10) .
C6_68 C8_68 1.399(11) .
N11_68 C10_68 1.349(10) .
C10_68 C9_68 1.392(10) .
C10_68 C_68 1.428(10) .
C_68 O_68 1.237(10) .
C_68 N_69 1.340(10) .
C9_68 C8_68 1.410(11) .
C8_68 OB_68 1.343(10) .
N_69 C2_69 1.318(10) .
C2_69 C3_69 1.392(11) .
C2_69 C7_69 1.402(11) .
C3_69 C4_69 1.389(12) .
C4_69 C5_69 1.385(12) .
C5_69 C6_69 1.392(11) .
C6_69 C8_69 1.399(11) .
C6_69 C7_69 1.403(10) .
C7_69 N11_69 1.368(10) .
C8_69 OB_69 1.347(10) .
C8_69 C9_69 1.400(11) .
C9_69 C10_69 1.408(11) .
C10_69 N11_69 1.335(11) .
C10_69 C_69 1.428(10) .
C_69 O_69 1.256(11) .
C_69 N_70 1.337(10) .
OB_69 CG_69 1.420(12) .
CG_69 CD_69 1.522(13) .
CD_69 CE1_69 1.537(13) .
CD_69 CE2_69 1.539(14) .
N_70 C2_70 1.334(10) .
C2_70 C3_70 1.392(11) .
C2_70 C7_70 1.413(10) .
C3_70 C4_70 1.374(11) .
C4_70 C5_70 1.400(11) .
C5_70 C6_70 1.396(11) .
C6_70 C8_70 1.396(10) .
C6_70 C7_70 1.410(11) .
C7_70 N11_70 1.342(10) .
C8_70 OB_70 1.345(10) .
C8_70 C9_70 1.392(11) .
C9_70 C10_70 1.379(10) .
C10_70 N11_70 1.335(10) .
C10_70 C_70 1.433(10) .
C_70 O_70 1.240(10) .
C_70 N_71 1.352(9) .
N_71 C2_71 1.339(9) .
C2_71 C3_71 1.396(11) .
C2_71 C7_71 1.408(10) .
C3_71 C4_71 1.397(11) .
C4_71 C5_71 1.405(11) .
C5_71 C6_71 1.403(11) .
C6_71 C7_71 1.399(10) .
C6_71 C8_71 1.402(10) .
C7_71 N11_71 1.356(10) .
C8_71 OB_71 1.351(10) .
C8_71 C9_71 1.401(11) .
C9_71 C10_71 1.389(11) .
C10_71 N11_71 1.343(10) .
C10_71 C_71 1.438(10) .
C_71 O_71 1.250(10) .
C_71 N_72 1.336(10) .
OB_71 CG_71 1.431(11) .
CG_71 CD_71 1.534(13) .
CD_71 CE1_71 1.510(13) .
CD_71 CE2_71 1.525(12) .
N_72 C2_72 1.333(10) .
C2_72 C3_72 1.380(11) .
C2_72 C7_72 1.404(10) .
C3_72 C4_72 1.397(12) .
C4_72 C5_72 1.393(12) .
C5_72 C6_72 1.410(11) .
C6_72 C7_72 1.389(11) .
C6_72 C8_72 1.405(11) .
C7_72 N11_72 1.341(10) .
C8_72 OB_72 1.337(11) .
C8_72 C9_72 1.400(11) .
C9_72 C10_72 1.391(11) .
C10_72 N11_72 1.344(11) .
C10_72 C_72 1.399(11) .
C_72 O_72 1.241(12) .
C_72 OT_74 1.289(17) .
OB_72 CG_72 1.417(12) .
OT_74 CT_74 1.453(13) .
Cl1_92 C1_92 1.768(14) .
Cl2_92 C1_92 1.790(15) .
Cl3_92 C1_92 1.796(15) .
Cl1_93 C1_93 1.793(14) .
Cl2_93 C1_93 1.798(13) .
Cl3_93 C1_93 1.758(13) .
Cl1_94 C1_94 1.773(11) .
Cl2_94 C1_94 1.781(11) .
Cl3_94 C1_94 1.758(11) .
C1_95 Cl2_95 1.765(10) .
C1_95 Cl1_95 1.792(11) .
C1_95 Cl3_95 1.792(11) .

loop_
_geom_torsion_atom_site_label_1
_geom_torsion_atom_site_label_2
_geom_torsion_atom_site_label_3
_geom_torsion_atom_site_label_4
_geom_torsion
_geom_torsion_site_symmetry_1
_geom_torsion_site_symmetry_2
_geom_torsion_site_symmetry_3
_geom_torsion_site_symmetry_4
O_1 C_1 N_2 C2_2 -1(2) . . . .
C10_1 C_1 N_2 C2_2 177.0(15) . . . .
C_1 N_2 C2_2 C7_2 -179.9(14) . . . .
N_2 C2_2 C7_2 N11_2 30.5(18) . . . .
N_2 C2_2 C7_2 C6_2 -149.7(12) . . . .
N11_2 C7_2 C6_2 C8_2 0.3(16) . . . .
C2_2 C7_2 C6_2 C8_2 -179.5(13) . . . .
C6_2 C7_2 N11_2 C10_2 0.2(16) . . . .
C2_2 C7_2 N11_2 C10_2 180.0(12) . . . .
C7_2 N11_2 C10_2 C9_2 -0.6(16) . . . .
C7_2 N11_2 C10_2 C_2 172.8(13) . . . .
N11_2 C10_2 C_2 O_2 -175.8(15) . . . .
C9_2 C10_2 C_2 O_2 -2(2) . . . .
N11_2 C10_2 C_2 N_4 9.5(19) . . . .
C9_2 C10_2 C_2 N_4 -177.3(12) . . . .
N11_2 C10_2 C9_2 C8_2 0.5(16) . . . .
C_2 C10_2 C9_2 C8_2 -172.9(13) . . . .
C10_2 C9_2 C8_2 OB_2 -179.1(11) . . . .
C10_2 C9_2 C8_2 C6_2 0.0(16) . . . .
C7_2 C6_2 C8_2 OB_2 178.7(12) . . . .
C7_2 C6_2 C8_2 C9_2 -0.4(16) . . . .
O_2 C_2 N_4 C2_4 8(2) . . . .
C10_2 C_2 N_4 C2_4 -176.4(13) . . . .
C_2 N_4 C2_4 C3_4 -4(2) . . . .
C_2 N_4 C2_4 C7_4 175.4(14) . . . .
N_4 C2_4 C3_4 C4_4 179.7(13) . . . .
C7_4 C2_4 C3_4 C4_4 -0.1(16) . . . .
C2_4 C3_4 C4_4 C5_4 -4.2(18) . . . .
C3_4 C4_4 C5_4 C6_4 4.1(18) . . . .
C4_4 C5_4 C6_4 C7_4 0.2(17) . . . .
C4_4 C5_4 C6_4 C8_4 177.9(13) . . . .
C8_4 C6_4 C7_4 N11_4 -2.4(15) . . . .
C5_4 C6_4 C7_4 N11_4 175.3(13) . . . .
C8_4 C6_4 C7_4 C2_4 177.7(12) . . . .
C5_4 C6_4 C7_4 C2_4 -4.6(15) . . . .
N_4 C2_4 C7_4 N11_4 4.7(16) . . . .
C3_4 C2_4 C7_4 N11_4 -175.4(11) . . . .
N_4 C2_4 C7_4 C6_4 -175.3(11) . . . .
C3_4 C2_4 C7_4 C6_4 4.5(15) . . . .
C7_4 C6_4 C8_4 OB_4 -179.6(12) . . . .
C5_4 C6_4 C8_4 OB_4 2.6(18) . . . .
C7_4 C6_4 C8_4 C9_4 -0.7(16) . . . .
C5_4 C6_4 C8_4 C9_4 -178.5(13) . . . .
OB_4 C8_4 C9_4 C10_4 -177.3(14) . . . .
C6_4 C8_4 C9_4 C10_4 3.9(17) . . . .
C8_4 C9_4 C10_4 N11_4 -4.1(17) . . . .
C8_4 C9_4 C10_4 C_4 169.7(13) . . . .
C9_4 C10_4 N11_4 C7_4 0.9(17) . . . .
C_4 C10_4 N11_4 C7_4 -173.3(12) . . . .
C6_4 C7_4 N11_4 C10_4 2.3(16) . . . .
C2_4 C7_4 N11_4 C10_4 -177.7(11) . . . .
N11_4 C10_4 C_4 O_4 -162.4(13) . . . .
C9_4 C10_4 C_4 O_4 24(2) . . . .
N11_4 C10_4 C_4 N_5 17.4(19) . . . .
C9_4 C10_4 C_4 N_5 -156.7(13) . . . .
C9_4 C8_4 OB_4 CG_4 -10(2) . . . .
C6_4 C8_4 OB_4 CG_4 168.8(13) . . . .
C8_4 OB_4 CG_4 CD_4 89(2) . . . .
OB_4 CG_4 CD_4 CE1_4 46(3) . . . .
OB_4 CG_4 CD_4 CE2_4 166(2) . . . .
O_4 C_4 N_5 C2_5 -3(3) . . . .
C10_4 C_4 N_5 C2_5 177.4(14) . . . .
C_4 N_5 C2_5 C3_5 3(2) . . . .
C_4 N_5 C2_5 C7_5 -177.6(15) . . . .
N_5 C2_5 C3_5 C4_5 177.8(13) . . . .
C7_5 C2_5 C3_5 C4_5 -1.2(17) . . . .
C2_5 C3_5 C4_5 C5_5 0.0(19) . . . .
C3_5 C4_5 C5_5 C6_5 -1(2) . . . .
C4_5 C5_5 C6_5 C8_5 179.9(14) . . . .
C4_5 C5_5 C6_5 C7_5 2.8(17) . . . .
N_5 C2_5 C7_5 N11_5 4.8(15) . . . .
C3_5 C2_5 C7_5 N11_5 -176.1(11) . . . .
N_5 C2_5 C7_5 C6_5 -175.9(11) . . . .
C3_5 C2_5 C7_5 C6_5 3.2(15) . . . .
C5_5 C6_5 C7_5 N11_5 175.4(12) . . . .
C8_5 C6_5 C7_5 N11_5 -2.0(15) . . . .
C5_5 C6_5 C7_5 C2_5 -3.9(14) . . . .
C8_5 C6_5 C7_5 C2_5 178.7(11) . . . .
C5_5 C6_5 C8_5 OB_5 3.6(18) . . . .
C7_5 C6_5 C8_5 OB_5 -179.2(12) . . . .
C5_5 C6_5 C8_5 C9_5 -176.6(13) . . . .
C7_5 C6_5 C8_5 C9_5 0.6(15) . . . .
OB_5 C8_5 C9_5 C10_5 -179.9(12) . . . .
C6_5 C8_5 C9_5 C10_5 0.3(16) . . . .
C8_5 C9_5 C10_5 N11_5 0.1(17) . . . .
C8_5 C9_5 C10_5 C_5 177.3(13) . . . .
C9_5 C10_5 N11_5 C7_5 -1.5(16) . . . .
C_5 C10_5 N11_5 C7_5 -178.8(12) . . . .
C2_5 C7_5 N11_5 C10_5 -178.2(11) . . . .
C6_5 C7_5 N11_5 C10_5 2.5(16) . . . .
N11_5 C10_5 C_5 O_5 -157.6(13) . . . .
C9_5 C10_5 C_5 O_5 25.2(19) . . . .
N11_5 C10_5 C_5 N_6 21.0(19) . . . .
C9_5 C10_5 C_5 N_6 -156.2(13) . . . .
O_5 C_5 N_6 C2_6 -2(2) . . . .
C10_5 C_5 N_6 C2_6 179(100) . . . .
C_5 N_6 C2_6 C3_6 7(2) . . . .
C_5 N_6 C2_6 C7_6 -175.5(14) . . . .
N_6 C2_6 C3_6 C4_6 177.8(13) . . . .
C7_6 C2_6 C3_6 C4_6 0.5(17) . . . .
C2_6 C3_6 C4_6 C5_6 -2.1(19) . . . .
C3_6 C4_6 C5_6 C6_6 0.6(19) . . . .
C4_6 C5_6 C6_6 C7_6 2.5(18) . . . .
C4_6 C5_6 C6_6 C8_6 177.2(13) . . . .
C5_6 C6_6 C7_6 N11_6 175.3(13) . . . .
C8_6 C6_6 C7_6 N11_6 0.6(15) . . . .
C5_6 C6_6 C7_6 C2_6 -4.1(16) . . . .
C8_6 C6_6 C7_6 C2_6 -178.8(12) . . . .
N_6 C2_6 C7_6 N11_6 5.6(15) . . . .
C3_6 C2_6 C7_6 N11_6 -176.8(12) . . . .
N_6 C2_6 C7_6 C6_6 -175.0(11) . . . .
C3_6 C2_6 C7_6 C6_6 2.6(15) . . . .
C7_6 C6_6 C8_6 OB_6 178.0(12) . . . .
C5_6 C6_6 C8_6 OB_6 3.2(17) . . . .
C7_6 C6_6 C8_6 C9_6 -0.2(16) . . . .
C5_6 C6_6 C8_6 C9_6 -175.0(13) . . . .
OB_6 C8_6 C9_6 C10_6 -179.7(13) . . . .
C6_6 C8_6 C9_6 C10_6 -1.6(17) . . . .
C8_6 C9_6 C10_6 N11_6 3.2(17) . . . .
C8_6 C9_6 C10_6 C_6 178.3(13) . . . .
C9_6 C10_6 N11_6 C7_6 -2.8(16) . . . .
C_6 C10_6 N11_6 C7_6 -178.3(12) . . . .
C6_6 C7_6 N11_6 C10_6 1.0(16) . . . .
C2_6 C7_6 N11_6 C10_6 -179.7(11) . . . .
N11_6 C10_6 C_6 O_6 -169.2(13) . . . .
C9_6 C10_6 C_6 O_6 16(2) . . . .
N11_6 C10_6 C_6 N_7 14.8(19) . . . .
C9_6 C10_6 C_6 N_7 -160.5(13) . . . .
C9_6 C8_6 OB_6 CG_6 -7(2) . . . .
C6_6 C8_6 OB_6 CG_6 174.5(15) . . . .
C8_6 OB_6 CG_6 CD_6 -178.9(14) . . . .
OB_6 CG_6 CD_6 CE1_6 66(2) . . . .
OB_6 CG_6 CD_6 CE2_6 -173.0(17) . . . .
O_6 C_6 N_7 C2_7 12(3) . . . .
C10_6 C_6 N_7 C2_7 -172.4(14) . . . .
C_6 N_7 C2_7 C3_7 3(2) . . . .
C_6 N_7 C2_7 C7_7 -179(100) . . . .
N_7 C2_7 C3_7 C4_7 178.8(14) . . . .
C7_7 C2_7 C3_7 C4_7 0.5(18) . . . .
C2_7 C3_7 C4_7 C5_7 -4.1(19) . . . .
C3_7 C4_7 C5_7 C6_7 4(2) . . . .
C4_7 C5_7 C6_7 C8_7 176.3(13) . . . .
C4_7 C5_7 C6_7 C7_7 -0.8(18) . . . .
N_7 C2_7 C7_7 N11_7 6.5(16) . . . .
C3_7 C2_7 C7_7 N11_7 -175.0(12) . . . .
N_7 C2_7 C7_7 C6_7 -175.4(11) . . . .
C3_7 C2_7 C7_7 C6_7 3.1(15) . . . .
C5_7 C6_7 C7_7 N11_7 175.1(12) . . . .
C8_7 C6_7 C7_7 N11_7 -2.0(15) . . . .
C5_7 C6_7 C7_7 C2_7 -3.0(15) . . . .
C8_7 C6_7 C7_7 C2_7 179.9(12) . . . .
C5_7 C6_7 C8_7 OB_7 1.3(17) . . . .
C7_7 C6_7 C8_7 OB_7 178.4(11) . . . .
C5_7 C6_7 C8_7 C9_7 -175.4(12) . . . .
C7_7 C6_7 C8_7 C9_7 1.7(15) . . . .
OB_7 C8_7 C9_7 C10_7 -176.3(12) . . . .
C6_7 C8_7 C9_7 C10_7 0.1(15) . . . .
C8_7 C9_7 C10_7 N11_7 -1.6(15) . . . .
C8_7 C9_7 C10_7 C_7 174.7(11) . . . .
C9_7 C10_7 N11_7 C7_7 1.3(15) . . . .
C_7 C10_7 N11_7 C7_7 -175.1(11) . . . .
C2_7 C7_7 N11_7 C10_7 178.6(11) . . . .
C6_7 C7_7 N11_7 C10_7 0.5(15) . . . .
N11_7 C10_7 C_7 O_7 -175.1(11) . . . .
C9_7 C10_7 C_7 O_7 8.5(17) . . . .
N11_7 C10_7 C_7 N_8 3.5(16) . . . .
C9_7 C10_7 C_7 N_8 -172.9(11) . . . .
C9_7 C8_7 OB_7 CG_7 -12(2) . . . .
C6_7 C8_7 OB_7 CG_7 171.6(14) . . . .
C8_7 OB_7 CG_7 CD_7 -172(2) . . . .
O_7 C_7 N_8 C2_8 -2.3(19) . . . .
C10_7 C_7 N_8 C2_8 179.1(11) . . . .
C_7 N_8 C2_8 C7_8 -179.2(12) . . . .
N_8 C2_8 C7_8 N11_8 30.4(16) . . . .
N_8 C2_8 C7_8 C6_8 -149.9(11) . . . .
N11_8 C7_8 C6_8 C8_8 -1.2(15) . . . .
C2_8 C7_8 C6_8 C8_8 179.1(12) . . . .
C6_8 C7_8 N11_8 C10_8 0.9(15) . . . .
C2_8 C7_8 N11_8 C10_8 -179.4(12) . . . .
C7_8 N11_8 C10_8 C9_8 -0.3(16) . . . .
C7_8 N11_8 C10_8 C_8 178.0(12) . . . .
N11_8 C10_8 C_8 O_8 -177.1(12) . . . .
C9_8 C10_8 C_8 O_8 1.2(19) . . . .
N11_8 C10_8 C_8 N_9 5.2(18) . . . .
C9_8 C10_8 C_8 N_9 -176.5(12) . . . .
N11_8 C10_8 C9_8 C8_8 -0.1(17) . . . .
C_8 C10_8 C9_8 C8_8 -178.3(12) . . . .
C7_8 C6_8 C8_8 OB_8 -178.9(12) . . . .
C7_8 C6_8 C8_8 C9_8 0.8(15) . . . .
C10_8 C9_8 C8_8 OB_8 179.5(12) . . . .
C10_8 C9_8 C8_8 C6_8 -0.2(16) . . . .
O_8 C_8 N_9 C2_9 11(2) . . . .
C10_8 C_8 N_9 C2_9 -171.2(13) . . . .
C_8 N_9 C2_9 C7_9 170.8(14) . . . .
C_8 N_9 C2_9 C3_9 -7(2) . . . .
N_9 C2_9 C3_9 C4_9 176.6(13) . . . .
C7_9 C2_9 C3_9 C4_9 -1.3(17) . . . .
C2_9 C3_9 C4_9 C5_9 -4.1(18) . . . .
C3_9 C4_9 C5_9 C6_9 4.1(17) . . . .
C4_9 C5_9 C6_9 C8_9 -178.1(12) . . . .
C4_9 C5_9 C6_9 C7_9 1.3(15) . . . .
N_9 C2_9 C7_9 N11_9 6.4(16) . . . .
C3_9 C2_9 C7_9 N11_9 -175.5(11) . . . .
N_9 C2_9 C7_9 C6_9 -171.3(11) . . . .
C3_9 C2_9 C7_9 C6_9 6.8(15) . . . .
C5_9 C6_9 C7_9 N11_9 175.5(11) . . . .
C8_9 C6_9 C7_9 N11_9 -5.0(14) . . . .
C5_9 C6_9 C7_9 C2_9 -6.8(14) . . . .
C8_9 C6_9 C7_9 C2_9 172.7(11) . . . .
C5_9 C6_9 C8_9 OB_9 0.9(16) . . . .
C7_9 C6_9 C8_9 OB_9 -178.5(11) . . . .
C5_9 C6_9 C8_9 C9_9 -176.1(12) . . . .
C7_9 C6_9 C8_9 C9_9 4.5(15) . . . .
OB_9 C8_9 C9_9 C10_9 -176.9(12) . . . .
C6_9 C8_9 C9_9 C10_9 -0.1(15) . . . .
C8_9 C9_9 C10_9 N11_9 -3.9(16) . . . .
C8_9 C9_9 C10_9 C_9 169.9(12) . . . .
C9_9 C10_9 N11_9 C7_9 3.5(17) . . . .
C_9 C10_9 N11_9 C7_9 -170.5(11) . . . .
C2_9 C7_9 N11_9 C10_9 -176.6(11) . . . .
C6_9 C7_9 N11_9 C10_9 1.1(15) . . . .
N11_9 C10_9 C_9 O_9 -172.5(12) . . . .
C9_9 C10_9 C_9 O_9 13.6(19) . . . .
N11_9 C10_9 C_9 N_10 10.3(18) . . . .
C9_9 C10_9 C_9 N_10 -163.7(12) . . . .
C6_9 C8_9 OB_9 CG_9 172.5(12) . . . .
C9_9 C8_9 OB_9 CG_9 -10.7(18) . . . .
C8_9 OB_9 CG_9 CD_9 91.4(16) . . . .
OB_9 CG_9 CD_9 CE1_9 43.6(17) . . . .
OB_9 CG_9 CD_9 CE2_9 169.9(14) . . . .
O_9 C_9 N_10 C2_10 2(2) . . . .
C10_9 C_9 N_10 C2_10 179(100) . . . .
C_9 N_10 C2_10 C3_10 4(2) . . . .
C_9 N_10 C2_10 C7_10 -174.3(14) . . . .
N_10 C2_10 C3_10 C4_10 176.5(12) . . . .
C7_10 C2_10 C3_10 C4_10 -5.4(15) . . . .
C2_10 C3_10 C4_10 C5_10 1.2(16) . . . .
C3_10 C4_10 C5_10 C6_10 1.7(18) . . . .
C4_10 C5_10 C6_10 C7_10 -0.3(17) . . . .
C4_10 C5_10 C6_10 C8_10 -179.9(13) . . . .
C5_10 C6_10 C7_10 N11_10 178.6(13) . . . .
C8_10 C6_10 C7_10 N11_10 -1.8(15) . . . .
C5_10 C6_10 C7_10 C2_10 -3.9(15) . . . .
C8_10 C6_10 C7_10 C2_10 175.7(12) . . . .
N_10 C2_10 C7_10 N11_10 2.7(15) . . . .
C3_10 C2_10 C7_10 N11_10 -175.6(11) . . . .
N_10 C2_10 C7_10 C6_10 -174.9(11) . . . .
C3_10 C2_10 C7_10 C6_10 6.8(15) . . . .
C7_10 C6_10 C8_10 OB_10 177.7(12) . . . .
C5_10 C6_10 C8_10 OB_10 -2.7(18) . . . .
C7_10 C6_10 C8_10 C9_10 1.8(15) . . . .
C5_10 C6_10 C8_10 C9_10 -178.6(13) . . . .
OB_10 C8_10 C9_10 C10_10 -176.7(12) . . . .
C6_10 C8_10 C9_10 C10_10 -0.6(17) . . . .
C8_10 C9_10 C10_10 N11_10 -0.7(17) . . . .
C8_10 C9_10 C10_10 C_10 177.0(13) . . . .
C9_10 C10_10 N11_10 C7_10 0.7(16) . . . .
C_10 C10_10 N11_10 C7_10 -177.1(12) . . . .
C6_10 C7_10 N11_10 C10_10 0.5(16) . . . .
C2_10 C7_10 N11_10 C10_10 -177.0(11) . . . .
N11_10 C10_10 C_10 O_10 -159.6(13) . . . .
C9_10 C10_10 C_10 O_10 23(2) . . . .
N11_10 C10_10 C_10 N_11 22.9(17) . . . .
C9_10 C10_10 C_10 N_11 -154.9(13) . . . .
O_10 C_10 N_11 C2_11 5(2) . . . .
C10_10 C_10 N_11 C2_11 -177.0(12) . . . .
C_10 N_11 C2_11 C3_11 4(2) . . . .
C_10 N_11 C2_11 C7_11 -176.9(14) . . . .
N_11 C2_11 C3_11 C4_11 177.5(12) . . . .
C7_11 C2_11 C3_11 C4_11 -1.7(16) . . . .
C2_11 C3_11 C4_11 C5_11 1.3(18) . . . .
C3_11 C4_11 C5_11 C6_11 0.2(18) . . . .
C4_11 C5_11 C6_11 C8_11 -179.0(12) . . . .
C4_11 C5_11 C6_11 C7_11 -1.4(16) . . . .
C5_11 C6_11 C7_11 N11_11 -178.1(12) . . . .
C8_11 C6_11 C7_11 N11_11 -0.5(14) . . . .
C5_11 C6_11 C7_11 C2_11 1.1(14) . . . .
C8_11 C6_11 C7_11 C2_11 178.7(11) . . . .
N_11 C2_11 C7_11 N11_11 0.4(14) . . . .
C3_11 C2_11 C7_11 N11_11 179.6(11) . . . .
N_11 C2_11 C7_11 C6_11 -178.8(10) . . . .
C3_11 C2_11 C7_11 C6_11 0.5(14) . . . .
C5_11 C6_11 C8_11 OB_11 -1.9(16) . . . .
C7_11 C6_11 C8_11 OB_11 -179.4(11) . . . .
C5_11 C6_11 C8_11 C9_11 175.8(12) . . . .
C7_11 C6_11 C8_11 C9_11 -1.7(15) . . . .
OB_11 C8_11 C9_11 C10_11 179.4(12) . . . .
C6_11 C8_11 C9_11 C10_11 1.8(15) . . . .
C8_11 C9_11 C10_11 N11_11 0.2(15) . . . .
C8_11 C9_11 C10_11 C_11 178.2(11) . . . .
C9_11 C10_11 N11_11 C7_11 -2.5(16) . . . .
C_11 C10_11 N11_11 C7_11 179.4(11) . . . .
C6_11 C7_11 N11_11 C10_11 2.6(15) . . . .
C2_11 C7_11 N11_11 C10_11 -176.6(10) . . . .
N11_11 C10_11 C_11 O_11 -164.6(11) . . . .
C9_11 C10_11 C_11 O_11 17.3(18) . . . .
N11_11 C10_11 C_11 N_12 13.8(17) . . . .
C9_11 C10_11 C_11 N_12 -164.3(12) . . . .
C9_11 C8_11 OB_11 CG_11 13.3(19) . . . .
C6_11 C8_11 OB_11 CG_11 -169.1(13) . . . .
C8_11 OB_11 CG_11 CD_11 174.3(13) . . . .
OB_11 CG_11 CD_11 CE1_11 44(2) . . . .
OB_11 CG_11 CD_11 CE2_11 176.1(15) . . . .
O_11 C_11 N_12 C2_12 -3(2) . . . .
C10_11 C_11 N_12 C2_12 179(100) . . . .
C_11 N_12 C2_12 C3_12 15(2) . . . .
C_11 N_12 C2_12 C7_12 -169.0(14) . . . .
N_12 C2_12 C3_12 C4_12 175.1(12) . . . .
C7_12 C2_12 C3_12 C4_12 -0.9(14) . . . .
C2_12 C3_12 C4_12 C5_12 -0.9(16) . . . .
C3_12 C4_12 C5_12 C6_12 0.6(16) . . . .
C4_12 C5_12 C6_12 C7_12 1.5(15) . . . .
C4_12 C5_12 C6_12 C8_12 -179.8(11) . . . .
C8_12 C6_12 C7_12 N11_12 0.4(14) . . . .
C5_12 C6_12 C7_12 N11_12 179.2(11) . . . .
C8_12 C6_12 C7_12 C2_12 177.9(11) . . . .
C5_12 C6_12 C7_12 C2_12 -3.3(14) . . . .
N_12 C2_12 C7_12 N11_12 4.3(14) . . . .
C3_12 C2_12 C7_12 N11_12 -179.4(10) . . . .
N_12 C2_12 C7_12 C6_12 -173.3(10) . . . .
C3_12 C2_12 C7_12 C6_12 3.0(14) . . . .
C7_12 C6_12 C8_12 OB_12 177.6(11) . . . .
C5_12 C6_12 C8_12 OB_12 -1.1(16) . . . .
C7_12 C6_12 C8_12 C9_12 3.0(15) . . . .
C5_12 C6_12 C8_12 C9_12 -175.8(11) . . . .
OB_12 C8_12 C9_12 C10_12 -178.4(13) . . . .
C6_12 C8_12 C9_12 C10_12 -4.2(16) . . . .
C8_12 C9_12 C10_12 N11_12 2.2(17) . . . .
C8_12 C9_12 C10_12 C_12 178.1(13) . . . .
C6_12 C7_12 N11_12 C10_12 -2.6(15) . . . .
C2_12 C7_12 N11_12 C10_12 179.8(10) . . . .
C9_12 C10_12 N11_12 C7_12 1.3(16) . . . .
C_12 C10_12 N11_12 C7_12 -174.7(12) . . . .
N11_12 C10_12 C_12 O_12 179.6(14) . . . .
C9_12 C10_12 C_12 O_12 4(2) . . . .
N11_12 C10_12 C_12 OT_14 0(2) . . . .
C9_12 C10_12 C_12 OT_14 -176.0(13) . . . .
C9_12 C8_12 OB_12 CG_12 -9(2) . . . .
C6_12 C8_12 OB_12 CG_12 176.9(14) . . . .
C8_12 OB_12 CG_12 CD_12 -165.0(13) . . . .
OB_12 CG_12 CD_12 CE1_12 -55(2) . . . .
OB_12 CG_12 CD_12 CE2_12 67(2) . . . .
O_12 C_12 OT_14 CT_14 -2(2) . . . .
C10_12 C_12 OT_14 CT_14 177.6(16) . . . .
O_21 C_21 N_22 C2_22 2(3) . . . .
C10_21 C_21 N_22 C2_22 -176.8(17) . . . .
C_21 N_22 C2_22 C7_22 176.6(14) . . . .
N_22 C2_22 C7_22 N11_22 -18(2) . . . .
N_22 C2_22 C7_22 C6_22 158.1(13) . . . .
N11_22 C7_22 C6_22 C8_22 0.1(17) . . . .
C2_22 C7_22 C6_22 C8_22 -175.7(14) . . . .
C6_22 C7_22 N11_22 C10_22 0.6(17) . . . .
C2_22 C7_22 N11_22 C10_22 176.4(14) . . . .
C7_22 N11_22 C10_22 C9_22 -0.1(18) . . . .
C7_22 N11_22 C10_22 C_22 -179.2(13) . . . .
N11_22 C10_22 C_22 O_22 171.6(14) . . . .
C9_22 C10_22 C_22 O_22 -8(2) . . . .
N11_22 C10_22 C_22 N_24 -16(2) . . . .
C9_22 C10_22 C_22 N_24 164.8(14) . . . .
N11_22 C10_22 C9_22 C8_22 -1.1(17) . . . .
C_22 C10_22 C9_22 C8_22 178.1(13) . . . .
C10_22 C9_22 C8_22 OB_22 -179.6(13) . . . .
C10_22 C9_22 C8_22 C6_22 1.7(17) . . . .
C7_22 C6_22 C8_22 OB_22 -179.9(13) . . . .
C7_22 C6_22 C8_22 C9_22 -1.3(16) . . . .
O_22 C_22 N_24 C2_24 -7(3) . . . .
C10_22 C_22 N_24 C2_24 -179(100) . . . .
C_22 N_24 C2_24 C3_24 7(3) . . . .
C_22 N_24 C2_24 C7_24 -170.9(17) . . . .
N_24 C2_24 C3_24 C4_24 -177.2(15) . . . .
C7_24 C2_24 C3_24 C4_24 0.5(19) . . . .
C2_24 C3_24 C4_24 C5_24 2(2) . . . .
C3_24 C4_24 C5_24 C6_24 -1.7(19) . . . .
C4_24 C5_24 C6_24 C8_24 178.8(14) . . . .
C4_24 C5_24 C6_24 C7_24 -1.3(18) . . . .
N_24 C2_24 C7_24 N11_24 -7.2(19) . . . .
C3_24 C2_24 C7_24 N11_24 175.1(14) . . . .
N_24 C2_24 C7_24 C6_24 174.4(13) . . . .
C3_24 C2_24 C7_24 C6_24 -3.4(17) . . . .
C5_24 C6_24 C7_24 N11_24 -174.6(13) . . . .
C8_24 C6_24 C7_24 N11_24 5.4(16) . . . .
C5_24 C6_24 C7_24 C2_24 3.8(16) . . . .
C8_24 C6_24 C7_24 C2_24 -176.2(13) . . . .
C5_24 C6_24 C8_24 OB_24 -3(2) . . . .
C7_24 C6_24 C8_24 OB_24 176.6(15) . . . .
C5_24 C6_24 C8_24 C9_24 175.8(14) . . . .
C7_24 C6_24 C8_24 C9_24 -4.2(17) . . . .
OB_24 C8_24 C9_24 C10_24 179.1(17) . . . .
C6_24 C8_24 C9_24 C10_24 0.0(18) . . . .
C8_24 C9_24 C10_24 N11_24 3.4(19) . . . .
C8_24 C9_24 C10_24 C_24 -172.6(15) . . . .
C9_24 C10_24 N11_24 C7_24 -2.4(18) . . . .
C_24 C10_24 N11_24 C7_24 173.8(13) . . . .
C2_24 C7_24 N11_24 C10_24 179.5(13) . . . .
C6_24 C7_24 N11_24 C10_24 -2.1(17) . . . .
N11_24 C10_24 C_24 O_24 165.7(15) . . . .
C9_24 C10_24 C_24 O_24 -18(2) . . . .
N11_24 C10_24 C_24 N_25 -16(2) . . . .
C9_24 C10_24 C_24 N_25 160.1(14) . . . .
C6_24 C8_24 OB_24 CG_24 176(3) . . . .
C9_24 C8_24 OB_24 CG_24 -3(4) . . . .
O_24 C_24 N_25 C2_25 4(3) . . . .
C10_24 C_24 N_25 C2_25 -174.5(15) . . . .
C_24 N_25 C2_25 C3_25 -10(3) . . . .
C_24 N_25 C2_25 C7_25 175.7(16) . . . .
N_25 C2_25 C3_25 C4_25 -174.3(14) . . . .
C7_25 C2_25 C3_25 C4_25 0.3(18) . . . .
C2_25 C3_25 C4_25 C5_25 2.8(19) . . . .
C3_25 C4_25 C5_25 C6_25 -3.8(19) . . . .
C4_25 C5_25 C6_25 C8_25 -176.7(13) . . . .
C4_25 C5_25 C6_25 C7_25 1.5(17) . . . .
N_25 C2_25 C7_25 N11_25 -9.2(17) . . . .
C3_25 C2_25 C7_25 N11_25 175.9(12) . . . .
N_25 C2_25 C7_25 C6_25 172.4(12) . . . .
C3_25 C2_25 C7_25 C6_25 -2.6(16) . . . .
C5_25 C6_25 C7_25 N11_25 -176.8(12) . . . .
C8_25 C6_25 C7_25 N11_25 1.6(15) . . . .
C5_25 C6_25 C7_25 C2_25 1.6(15) . . . .
C8_25 C6_25 C7_25 C2_25 180.0(12) . . . .
C5_25 C6_25 C8_25 OB_25 -0.7(18) . . . .
C7_25 C6_25 C8_25 OB_25 -179.0(12) . . . .
C5_25 C6_25 C8_25 C9_25 178.7(12) . . . .
C7_25 C6_25 C8_25 C9_25 0.4(15) . . . .
OB_25 C8_25 C9_25 C10_25 176.7(12) . . . .
C6_25 C8_25 C9_25 C10_25 -2.7(16) . . . .
C8_25 C9_25 C10_25 N11_25 3.2(17) . . . .
C8_25 C9_25 C10_25 C_25 -175.2(12) . . . .
C9_25 C10_25 N11_25 C7_25 -1.2(16) . . . .
C_25 C10_25 N11_25 C7_25 177.3(11) . . . .
C2_25 C7_25 N11_25 C10_25 -179.6(11) . . . .
C6_25 C7_25 N11_25 C10_25 -1.2(15) . . . .
N11_25 C10_25 C_25 O_25 162.4(13) . . . .
C9_25 C10_25 C_25 O_25 -19(2) . . . .
N11_25 C10_25 C_25 N_26 -17.2(19) . . . .
C9_25 C10_25 C_25 N_26 161.2(13) . . . .
O_25 C_25 N_26 C2_26 -6(3) . . . .
C10_25 C_25 N_26 C2_26 174.1(15) . . . .
C_25 N_26 C2_26 C3_26 -8(3) . . . .
C_25 N_26 C2_26 C7_26 174.3(16) . . . .
N_26 C2_26 C3_26 C4_26 -178.3(14) . . . .
C7_26 C2_26 C3_26 C4_26 -0.7(18) . . . .
C2_26 C3_26 C4_26 C5_26 3.7(19) . . . .
C3_26 C4_26 C5_26 C6_26 -3(2) . . . .
C4_26 C5_26 C6_26 C7_26 0(2) . . . .
C4_26 C5_26 C6_26 C8_26 -177.1(15) . . . .
C5_26 C6_26 C7_26 N11_26 -177.9(14) . . . .
C8_26 C6_26 C7_26 N11_26 -0.8(16) . . . .
C5_26 C6_26 C7_26 C2_26 3.2(16) . . . .
C8_26 C6_26 C7_26 C2_26 -179.7(13) . . . .
N_26 C2_26 C7_26 N11_26 -3.9(17) . . . .
C3_26 C2_26 C7_26 N11_26 178.2(12) . . . .
N_26 C2_26 C7_26 C6_26 174.9(12) . . . .
C3_26 C2_26 C7_26 C6_26 -2.9(16) . . . .
C5_26 C6_26 C8_26 OB_26 -3.5(19) . . . .
C7_26 C6_26 C8_26 OB_26 179.5(13) . . . .
C5_26 C6_26 C8_26 C9_26 178.6(14) . . . .
C7_26 C6_26 C8_26 C9_26 1.6(17) . . . .
OB_26 C8_26 C9_26 C10_26 -178.6(15) . . . .
C6_26 C8_26 C9_26 C10_26 -0.9(18) . . . .
C8_26 C9_26 C10_26 N11_26 -0.5(19) . . . .
C8_26 C9_26 C10_26 C_26 178.9(14) . . . .
C6_26 C7_26 N11_26 C10_26 -0.6(17) . . . .
C2_26 C7_26 N11_26 C10_26 178.3(12) . . . .
C9_26 C10_26 N11_26 C7_26 1.3(18) . . . .
C_26 C10_26 N11_26 C7_26 -178.1(13) . . . .
N11_26 C10_26 C_26 O_26 167.1(14) . . . .
C9_26 C10_26 C_26 O_26 -12(2) . . . .
N11_26 C10_26 C_26 N_27 -13.0(19) . . . .
C9_26 C10_26 C_26 N_27 167.6(13) . . . .
C9_26 C8_26 OB_26 CG_26 13(2) . . . .
C6_26 C8_26 OB_26 CG_26 -165.2(15) . . . .
C8_26 OB_26 CG_26 CD_26 165.0(15) . . . .
OB_26 CG_26 CD_26 CE2_26 -77(2) . . . .
OB_26 CG_26 CD_26 CE1_26 157(2) . . . .
O_26 C_26 N_27 C2_27 -4(2) . . . .
C10_26 C_26 N_27 C2_27 176.2(14) . . . .
C_26 N_27 C2_27 C3_27 -8(2) . . . .
C_26 N_27 C2_27 C7_27 176.0(14) . . . .
N_27 C2_27 C3_27 C4_27 -172.4(15) . . . .
C7_27 C2_27 C3_27 C4_27 4.0(18) . . . .
C2_27 C3_27 C4_27 C5_27 -3(2) . . . .
C3_27 C4_27 C5_27 C6_27 0(2) . . . .
C4_27 C5_27 C6_27 C7_27 0(2) . . . .
C4_27 C5_27 C6_27 C8_27 179.2(15) . . . .
C5_27 C6_27 C7_27 N11_27 -178.2(14) . . . .
C8_27 C6_27 C7_27 N11_27 2.7(15) . . . .
C5_27 C6_27 C7_27 C2_27 1.5(16) . . . .
C8_27 C6_27 C7_27 C2_27 -177.7(12) . . . .
N_27 C2_27 C7_27 N11_27 -7.3(17) . . . .
C3_27 C2_27 C7_27 N11_27 176.1(13) . . . .
N_27 C2_27 C7_27 C6_27 173.0(12) . . . .
C3_27 C2_27 C7_27 C6_27 -3.6(16) . . . .
C5_27 C6_27 C8_27 OB_27 -4.0(18) . . . .
C7_27 C6_27 C8_27 OB_27 175.1(12) . . . .
C5_27 C6_27 C8_27 C9_27 177.6(14) . . . .
C7_27 C6_27 C8_27 C9_27 -3.2(15) . . . .
OB_27 C8_27 C9_27 C10_27 -177.3(13) . . . .
C6_27 C8_27 C9_27 C10_27 0.9(16) . . . .
C8_27 C9_27 C10_27 N11_27 2.1(17) . . . .
C8_27 C9_27 C10_27 C_27 -175.1(12) . . . .
C9_27 C10_27 N11_27 C7_27 -2.8(17) . . . .
C_27 C10_27 N11_27 C7_27 174.5(12) . . . .
C6_27 C7_27 N11_27 C10_27 0.4(16) . . . .
C2_27 C7_27 N11_27 C10_27 -179.2(12) . . . .
N11_27 C10_27 C_27 O_27 173.7(12) . . . .
C9_27 C10_27 C_27 O_27 -9.1(19) . . . .
N11_27 C10_27 C_27 N_28 -9.1(18) . . . .
C9_27 C10_27 C_27 N_28 168.1(13) . . . .
C6_27 C8_27 OB_27 CG_27 179.6(14) . . . .
C9_27 C8_27 OB_27 CG_27 -2(2) . . . .
C8_27 OB_27 CG_27 CD_27 -174.5(15) . . . .
OB_27 CG_27 CD_27 CE2_27 -58(2) . . . .
OB_27 CG_27 CD_27 CE1_27 -176.6(18) . . . .
O_27 C_27 N_28 C2_28 0(2) . . . .
C10_27 C_27 N_28 C2_28 -177.4(12) . . . .
C_27 N_28 C2_28 C7_28 -172.8(13) . . . .
N_28 C2_28 C7_28 N11_28 -31.6(17) . . . .
N_28 C2_28 C7_28 C6_28 150.7(12) . . . .
N11_28 C7_28 C6_28 C8_28 -2.9(16) . . . .
C2_28 C7_28 C6_28 C8_28 174.8(12) . . . .
C6_28 C7_28 N11_28 C10_28 -0.7(16) . . . .
C2_28 C7_28 N11_28 C10_28 -178.5(13) . . . .
C7_28 N11_28 C10_28 C9_28 3.7(17) . . . .
C7_28 N11_28 C10_28 C_28 -174.4(12) . . . .
N11_28 C10_28 C_28 O_28 175.4(14) . . . .
C9_28 C10_28 C_28 O_28 -3(2) . . . .
N11_28 C10_28 C_28 N_29 -10(2) . . . .
C9_28 C10_28 C_28 N_29 171.5(14) . . . .
N11_28 C10_28 C9_28 C8_28 -3.1(17) . . . .
C_28 C10_28 C9_28 C8_28 175.0(13) . . . .
C10_28 C9_28 C8_28 OB_28 176.7(13) . . . .
C10_28 C9_28 C8_28 C6_28 -0.4(16) . . . .
C7_28 C6_28 C8_28 OB_28 -173.7(12) . . . .
C7_28 C6_28 C8_28 C9_28 3.4(16) . . . .
O_28 C_28 N_29 C2_29 -15(3) . . . .
C10_28 C_28 N_29 C2_29 170.9(14) . . . .
C_28 N_29 C2_29 C3_29 8(2) . . . .
C_28 N_29 C2_29 C7_29 -168.8(16) . . . .
N_29 C2_29 C3_29 C4_29 -177.6(15) . . . .
C7_29 C2_29 C3_29 C4_29 -0.7(18) . . . .
C2_29 C3_29 C4_29 C5_29 3(2) . . . .
C3_29 C4_29 C5_29 C6_29 -1(2) . . . .
C4_29 C5_29 C6_29 C8_29 -179.6(16) . . . .
C4_29 C5_29 C6_29 C7_29 -2(2) . . . .
C8_29 C6_29 C7_29 N11_29 3.7(16) . . . .
C5_29 C6_29 C7_29 N11_29 -174.4(14) . . . .
C8_29 C6_29 C7_29 C2_29 -178.6(14) . . . .
C5_29 C6_29 C7_29 C2_29 3.4(16) . . . .
N_29 C2_29 C7_29 N11_29 -7.4(17) . . . .
C3_29 C2_29 C7_29 N11_29 175.5(13) . . . .
N_29 C2_29 C7_29 C6_29 174.9(12) . . . .
C3_29 C2_29 C7_29 C6_29 -2.2(17) . . . .
C5_29 C6_29 C8_29 OB_29 0(2) . . . .
C7_29 C6_29 C8_29 OB_29 -177.5(15) . . . .
C5_29 C6_29 C8_29 C9_29 176.0(15) . . . .
C7_29 C6_29 C8_29 C9_29 -2.0(18) . . . .
OB_29 C8_29 C9_29 C10_29 174.2(17) . . . .
C6_29 C8_29 C9_29 C10_29 -1.0(19) . . . .
C8_29 C9_29 C10_29 N11_29 2.4(18) . . . .
C8_29 C9_29 C10_29 C_29 -172.4(14) . . . .
C9_29 C10_29 N11_29 C7_29 -0.7(18) . . . .
C_29 C10_29 N11_29 C7_29 174.4(13) . . . .
C6_29 C7_29 N11_29 C10_29 -2.3(16) . . . .
C2_29 C7_29 N11_29 C10_29 179.9(12) . . . .
N11_29 C10_29 C_29 O_29 171.3(14) . . . .
C9_29 C10_29 C_29 O_29 -14(2) . . . .
N11_29 C10_29 C_29 N_30 -11(2) . . . .
C9_29 C10_29 C_29 N_30 163.6(14) . . . .
C6_29 C8_29 OB_29 CG_29 -158(3) . . . .
C9_29 C8_29 OB_29 CG_29 27(3) . . . .
O_29 C_29 N_30 C2_30 -3(3) . . . .
C10_29 C_29 N_30 C2_30 179(100) . . . .
C_29 N_30 C2_30 C3_30 -7(3) . . . .
C_29 N_30 C2_30 C7_30 177.0(16) . . . .
N_30 C2_30 C3_30 C4_30 -173.0(14) . . . .
C7_30 C2_30 C3_30 C4_30 2.9(18) . . . .
C2_30 C3_30 C4_30 C5_30 -1.5(19) . . . .
C3_30 C4_30 C5_30 C6_30 0.2(18) . . . .
C4_30 C5_30 C6_30 C7_30 -0.3(17) . . . .
C4_30 C5_30 C6_30 C8_30 -179.7(12) . . . .
C5_30 C6_30 C7_30 N11_30 -178.2(12) . . . .
C8_30 C6_30 C7_30 N11_30 1.2(14) . . . .
C5_30 C6_30 C7_30 C2_30 1.7(14) . . . .
C8_30 C6_30 C7_30 C2_30 -178.9(11) . . . .
N_30 C2_30 C7_30 N11_30 -6.8(15) . . . .
C3_30 C2_30 C7_30 N11_30 177.0(11) . . . .
N_30 C2_30 C7_30 C6_30 173.3(12) . . . .
C3_30 C2_30 C7_30 C6_30 -2.9(15) . . . .
C7_30 C6_30 C8_30 OB_30 177.6(11) . . . .
C5_30 C6_30 C8_30 OB_30 -3.0(17) . . . .
C7_30 C6_30 C8_30 C9_30 -0.5(15) . . . .
C5_30 C6_30 C8_30 C9_30 178.8(12) . . . .
OB_30 C8_30 C9_30 C10_30 -178.0(12) . . . .
C6_30 C8_30 C9_30 C10_30 0.2(17) . . . .
C8_30 C9_30 C10_30 N11_30 -0.4(17) . . . .
C8_30 C9_30 C10_30 C_30 -177.0(13) . . . .
C6_30 C7_30 N11_30 C10_30 -1.4(15) . . . .
C2_30 C7_30 N11_30 C10_30 178.7(11) . . . .
C9_30 C10_30 N11_30 C7_30 1.0(16) . . . .
C_30 C10_30 N11_30 C7_30 177.8(11) . . . .
N11_30 C10_30 C_30 O_30 160.5(12) . . . .
C9_30 C10_30 C_30 O_30 -23(2) . . . .
N11_30 C10_30 C_30 N_31 -18.4(19) . . . .
C9_30 C10_30 C_30 N_31 158.3(13) . . . .
O_30 C_30 N_31 C2_31 -4(3) . . . .
C10_30 C_30 N_31 C2_31 174.9(15) . . . .
C_30 N_31 C2_31 C3_31 -4(3) . . . .
C_30 N_31 C2_31 C7_31 177.0(15) . . . .
N_31 C2_31 C3_31 C4_31 -176.7(17) . . . .
C7_31 C2_31 C3_31 C4_31 1.9(19) . . . .
C2_31 C3_31 C4_31 C5_31 -2(2) . . . .
C3_31 C4_31 C5_31 C6_31 1(2) . . . .
C4_31 C5_31 C6_31 C7_31 -1(2) . . . .
C4_31 C5_31 C6_31 C8_31 175.7(17) . . . .
C5_31 C6_31 C7_31 N11_31 -179.5(15) . . . .
C8_31 C6_31 C7_31 N11_31 3.8(17) . . . .
C5_31 C6_31 C7_31 C2_31 1.2(17) . . . .
C8_31 C6_31 C7_31 C2_31 -175.6(14) . . . .
N_31 C2_31 C7_31 N11_31 -2.3(18) . . . .
C3_31 C2_31 C7_31 N11_31 178.9(14) . . . .
N_31 C2_31 C7_31 C6_31 177.1(13) . . . .
C3_31 C2_31 C7_31 C6_31 -1.7(17) . . . .
C5_31 C6_31 C8_31 OB_31 -5(2) . . . .
C7_31 C6_31 C8_31 OB_31 171.5(15) . . . .
C5_31 C6_31 C8_31 C9_31 179.0(15) . . . .
C7_31 C6_31 C8_31 C9_31 -4.3(17) . . . .
OB_31 C8_31 C9_31 C10_31 -172.8(16) . . . .
C6_31 C8_31 C9_31 C10_31 2.5(18) . . . .
C8_31 C9_31 C10_31 N11_31 -0.2(18) . . . .
C8_31 C9_31 C10_31 C_31 177.7(14) . . . .
C6_31 C7_31 N11_31 C10_31 -1.4(17) . . . .
C2_31 C7_31 N11_31 C10_31 177.9(12) . . . .
C9_31 C10_31 N11_31 C7_31 -0.4(18) . . . .
C_31 C10_31 N11_31 C7_31 -178.4(13) . . . .
N11_31 C10_31 C_31 O_31 165.9(14) . . . .
C9_31 C10_31 C_31 O_31 -12(2) . . . .
N11_31 C10_31 C_31 N_32 -17(2) . . . .
C9_31 C10_31 C_31 N_32 164.9(14) . . . .
O_31 C_31 N_32 C2_32 -16(3) . . . .
C10_31 C_31 N_32 C2_32 167.6(15) . . . .
C_31 N_32 C2_32 C3_32 3(2) . . . .
C_31 N_32 C2_32 C7_32 -176.6(16) . . . .
N_32 C2_32 C3_32 C4_32 -178.9(14) . . . .
C7_32 C2_32 C3_32 C4_32 1.1(17) . . . .
C2_32 C3_32 C4_32 C5_32 1(2) . . . .
C3_32 C4_32 C5_32 C6_32 -3(2) . . . .
C4_32 C5_32 C6_32 C7_32 2.3(17) . . . .
C4_32 C5_32 C6_32 C8_32 -176.2(13) . . . .
C8_32 C6_32 C7_32 N11_32 2.9(15) . . . .
C5_32 C6_32 C7_32 N11_32 -175.7(12) . . . .
C8_32 C6_32 C7_32 C2_32 178.3(12) . . . .
C5_32 C6_32 C7_32 C2_32 -0.3(15) . . . .
N_32 C2_32 C7_32 N11_32 -6.0(16) . . . .
C3_32 C2_32 C7_32 N11_32 174.0(12) . . . .
N_32 C2_32 C7_32 C6_32 178.5(11) . . . .
C3_32 C2_32 C7_32 C6_32 -1.5(15) . . . .
C7_32 C6_32 C8_32 OB_32 177.1(12) . . . .
C5_32 C6_32 C8_32 OB_32 -4.4(17) . . . .
C7_32 C6_32 C8_32 C9_32 -3.6(16) . . . .
C5_32 C6_32 C8_32 C9_32 175.0(13) . . . .
OB_32 C8_32 C9_32 C10_32 -179.8(13) . . . .
C6_32 C8_32 C9_32 C10_32 0.9(17) . . . .
C8_32 C9_32 C10_32 N11_32 2.5(17) . . . .
C8_32 C9_32 C10_32 C_32 -179.8(13) . . . .
C9_32 C10_32 N11_32 C7_32 -3.3(18) . . . .
C_32 C10_32 N11_32 C7_32 178.9(13) . . . .
C6_32 C7_32 N11_32 C10_32 0.6(16) . . . .
C2_32 C7_32 N11_32 C10_32 -175.0(12) . . . .
N11_32 C10_32 C_32 O_32 174.5(16) . . . .
C9_32 C10_32 C_32 O_32 -3(2) . . . .
N11_32 C10_32 C_32 OT_34 -4(2) . . . .
C9_32 C10_32 C_32 OT_34 178.2(13) . . . .
C9_32 C8_32 OB_32 CG_32 4(2) . . . .
C6_32 C8_32 OB_32 CG_32 -176.8(14) . . . .
C8_32 OB_32 CG_32 CD_32 177(3) . . . .
O_32 C_32 OT_34 CT_34 4(2) . . . .
C10_32 C_32 OT_34 CT_34 -177.8(13) . . . .
O_41 C_41 N_42 C2_42 -6(3) . . . .
C10_41 C_41 N_42 C2_42 179.5(18) . . . .
C_41 N_42 C2_42 C7_42 -179.8(15) . . . .
N_42 C2_42 C7_42 N11_42 -12.8(19) . . . .
N_42 C2_42 C7_42 C6_42 162.4(13) . . . .
N11_42 C7_42 C6_42 C8_42 -0.8(17) . . . .
C2_42 C7_42 C6_42 C8_42 -176.1(13) . . . .
C2_42 C7_42 N11_42 C10_42 176.8(13) . . . .
C6_42 C7_42 N11_42 C10_42 1.5(16) . . . .
C7_42 N11_42 C10_42 C9_42 -1.6(18) . . . .
C7_42 N11_42 C10_42 C_42 178.3(13) . . . .
N11_42 C10_42 C_42 O_42 167.1(15) . . . .
C9_42 C10_42 C_42 O_42 -13(2) . . . .
N11_42 C10_42 C_42 N_44 -14(2) . . . .
C9_42 C10_42 C_42 N_44 165.8(13) . . . .
N11_42 C10_42 C9_42 C8_42 0.9(18) . . . .
C_42 C10_42 C9_42 C8_42 -179.0(13) . . . .
C10_42 C9_42 C8_42 OB_42 -176.7(13) . . . .
C10_42 C9_42 C8_42 C6_42 -0.2(16) . . . .
C7_42 C6_42 C8_42 OB_42 176.6(13) . . . .
C7_42 C6_42 C8_42 C9_42 0.2(17) . . . .
O_42 C_42 N_44 C2_44 -2(3) . . . .
C10_42 C_42 N_44 C2_44 179.3(14) . . . .
C_42 N_44 C2_44 C3_44 6(2) . . . .
C_42 N_44 C2_44 C7_44 -172.8(14) . . . .
N_44 C2_44 C3_44 C4_44 -176.4(14) . . . .
C7_44 C2_44 C3_44 C4_44 2.3(18) . . . .
C2_44 C3_44 C4_44 C5_44 -2.0(19) . . . .
C3_44 C4_44 C5_44 C6_44 1.8(18) . . . .
C4_44 C5_44 C6_44 C7_44 -1.9(17) . . . .
C4_44 C5_44 C6_44 C8_44 178.7(13) . . . .
C8_44 C6_44 C7_44 N11_44 4.5(16) . . . .
C5_44 C6_44 C7_44 N11_44 -174.8(13) . . . .
C8_44 C6_44 C7_44 C2_44 -178.3(13) . . . .
C5_44 C6_44 C7_44 C2_44 2.3(16) . . . .
N_44 C2_44 C7_44 N11_44 -6.5(17) . . . .
C3_44 C2_44 C7_44 N11_44 174.7(13) . . . .
N_44 C2_44 C7_44 C6_44 176.3(12) . . . .
C3_44 C2_44 C7_44 C6_44 -2.5(16) . . . .
C7_44 C6_44 C8_44 OB_44 175.5(14) . . . .
C5_44 C6_44 C8_44 OB_44 -5.1(19) . . . .
C7_44 C6_44 C8_44 C9_44 -3.3(17) . . . .
C5_44 C6_44 C8_44 C9_44 176.0(14) . . . .
OB_44 C8_44 C9_44 C10_44 -178.3(16) . . . .
C6_44 C8_44 C9_44 C10_44 0.5(19) . . . .
C8_44 C9_44 C10_44 N11_44 1.3(19) . . . .
C8_44 C9_44 C10_44 C_44 -171.7(16) . . . .
C9_44 C10_44 N11_44 C7_44 -0.2(19) . . . .
C_44 C10_44 N11_44 C7_44 173.1(14) . . . .
C6_44 C7_44 N11_44 C10_44 -2.8(17) . . . .
C2_44 C7_44 N11_44 C10_44 -179.9(13) . . . .
N11_44 C10_44 C_44 O_44 163.7(16) . . . .
C9_44 C10_44 C_44 O_44 -23(2) . . . .
N11_44 C10_44 C_44 N_45 -18(2) . . . .
C9_44 C10_44 C_44 N_45 155.7(15) . . . .
C6_44 C8_44 OB_44 CG_44 -78(2) . . . .
C9_44 C8_44 OB_44 CG_44 100(3) . . . .
O_44 C_44 N_45 C2_45 0(3) . . . .
C10_44 C_44 N_45 C2_45 -178.7(15) . . . .
C_44 N_45 C2_45 C3_45 -7(2) . . . .
C_44 N_45 C2_45 C7_45 177.6(15) . . . .
N_45 C2_45 C3_45 C4_45 -177.8(15) . . . .
C7_45 C2_45 C3_45 C4_45 -3.0(19) . . . .
C2_45 C3_45 C4_45 C5_45 3(2) . . . .
C3_45 C4_45 C5_45 C6_45 -0.4(19) . . . .
C4_45 C5_45 C6_45 C7_45 -1.5(17) . . . .
C4_45 C5_45 C6_45 C8_45 177.0(13) . . . .
C5_45 C6_45 C7_45 N11_45 -177.1(12) . . . .
C8_45 C6_45 C7_45 N11_45 4.3(15) . . . .
C5_45 C6_45 C7_45 C2_45 1.1(15) . . . .
C8_45 C6_45 C7_45 C2_45 -177.4(11) . . . .
N_45 C2_45 C7_45 N11_45 -5.2(16) . . . .
C3_45 C2_45 C7_45 N11_45 179.4(13) . . . .
N_45 C2_45 C7_45 C6_45 176.4(11) . . . .
C3_45 C2_45 C7_45 C6_45 1.1(16) . . . .
C5_45 C6_45 C8_45 OB_45 -3.6(17) . . . .
C7_45 C6_45 C8_45 OB_45 174.9(12) . . . .
C5_45 C6_45 C8_45 C9_45 178.4(11) . . . .
C7_45 C6_45 C8_45 C9_45 -3.1(14) . . . .
OB_45 C8_45 C9_45 C10_45 -179.6(12) . . . .
C6_45 C8_45 C9_45 C10_45 -1.5(15) . . . .
C8_45 C9_45 C10_45 N11_45 5.3(16) . . . .
C8_45 C9_45 C10_45 C_45 -175.5(12) . . . .
C9_45 C10_45 N11_45 C7_45 -4.2(16) . . . .
C_45 C10_45 N11_45 C7_45 176.6(12) . . . .
C6_45 C7_45 N11_45 C10_45 -0.7(16) . . . .
C2_45 C7_45 N11_45 C10_45 -179.0(11) . . . .
N11_45 C10_45 C_45 O_45 155.5(13) . . . .
C9_45 C10_45 C_45 O_45 -23.8(19) . . . .
N11_45 C10_45 C_45 N_46 -15.6(18) . . . .
C9_45 C10_45 C_45 N_46 165.2(12) . . . .
O_45 C_45 N_46 C2_46 4(2) . . . .
C10_45 C_45 N_46 C2_46 175.3(14) . . . .
C_45 N_46 C2_46 C3_46 -11(2) . . . .
C_45 N_46 C2_46 C7_46 168.6(15) . . . .
N_46 C2_46 C3_46 C4_46 -179.4(13) . . . .
C7_46 C2_46 C3_46 C4_46 1.0(16) . . . .
C2_46 C3_46 C4_46 C5_46 3.4(17) . . . .
C3_46 C4_46 C5_46 C6_46 -3.8(18) . . . .
C4_46 C5_46 C6_46 C7_46 -0.2(18) . . . .
C4_46 C5_46 C6_46 C8_46 179.1(13) . . . .
C5_46 C6_46 C7_46 N11_46 -179.4(13) . . . .
C8_46 C6_46 C7_46 N11_46 1.3(15) . . . .
C5_46 C6_46 C7_46 C2_46 4.8(15) . . . .
C8_46 C6_46 C7_46 C2_46 -174.5(12) . . . .
N_46 C2_46 C7_46 N11_46 -0.6(16) . . . .
C3_46 C2_46 C7_46 N11_46 179.0(11) . . . .
N_46 C2_46 C7_46 C6_46 175.3(11) . . . .
C3_46 C2_46 C7_46 C6_46 -5.1(15) . . . .
C5_46 C6_46 C8_46 OB_46 -1.7(18) . . . .
C7_46 C6_46 C8_46 OB_46 177.6(13) . . . .
C5_46 C6_46 C8_46 C9_46 -180.0(14) . . . .
C7_46 C6_46 C8_46 C9_46 -0.7(16) . . . .
OB_46 C8_46 C9_46 C10_46 -177.9(15) . . . .
C6_46 C8_46 C9_46 C10_46 0.1(18) . . . .
C8_46 C9_46 C10_46 N11_46 -0.1(18) . . . .
C8_46 C9_46 C10_46 C_46 -175.7(14) . . . .
C9_46 C10_46 N11_46 C7_46 0.7(17) . . . .
C_46 C10_46 N11_46 C7_46 176.4(13) . . . .
C6_46 C7_46 N11_46 C10_46 -1.2(16) . . . .
C2_46 C7_46 N11_46 C10_46 174.6(12) . . . .
N11_46 C10_46 C_46 O_46 168.8(14) . . . .
C9_46 C10_46 C_46 O_46 -15(2) . . . .
N11_46 C10_46 C_46 N_47 -9(2) . . . .
C9_46 C10_46 C_46 N_47 167.1(14) . . . .
C9_46 C8_46 OB_46 CG_46 8(2) . . . .
C6_46 C8_46 OB_46 CG_46 -169.7(15) . . . .
C8_46 OB_46 CG_46 CD_46 164.3(15) . . . .
OB_46 CG_46 CD_46 CE2_46 -75(2) . . . .
OB_46 CG_46 CD_46 CE1_46 165.1(19) . . . .
O_46 C_46 N_47 C2_47 -8(3) . . . .
C10_46 C_46 N_47 C2_47 169.7(15) . . . .
C_46 N_47 C2_47 C3_47 -4(3) . . . .
C_46 N_47 C2_47 C7_47 179(100) . . . .
N_47 C2_47 C3_47 C4_47 -175.0(16) . . . .
C7_47 C2_47 C3_47 C4_47 2.0(18) . . . .
C2_47 C3_47 C4_47 C5_47 1(2) . . . .
C3_47 C4_47 C5_47 C6_47 -2(2) . . . .
C4_47 C5_47 C6_47 C8_47 -179.3(16) . . . .
C4_47 C5_47 C6_47 C7_47 1.0(19) . . . .
C5_47 C6_47 C7_47 N11_47 -177.7(14) . . . .
C8_47 C6_47 C7_47 N11_47 2.6(15) . . . .
C5_47 C6_47 C7_47 C2_47 1.8(16) . . . .
C8_47 C6_47 C7_47 C2_47 -177.9(13) . . . .
N_47 C2_47 C7_47 N11_47 -6.8(18) . . . .
C3_47 C2_47 C7_47 N11_47 176.1(13) . . . .
N_47 C2_47 C7_47 C6_47 173.7(13) . . . .
C3_47 C2_47 C7_47 C6_47 -3.4(17) . . . .
C5_47 C6_47 C8_47 OB_47 0(2) . . . .
C7_47 C6_47 C8_47 OB_47 179.8(16) . . . .
C5_47 C6_47 C8_47 OB_47 -2(4) . . . .
C7_47 C6_47 C8_47 OB_47 177(4) . . . .
C5_47 C6_47 C8_47 C9_47 177.8(14) . . . .
C7_47 C6_47 C8_47 C9_47 -2.5(15) . . . .
OB_47 C8_47 C9_47 C10_47 177.0(18) . . . .
OB_47 C8_47 C9_47 C10_47 180(4) . . . .
C6_47 C8_47 C9_47 C10_47 -0.5(17) . . . .
C8_47 C9_47 C10_47 N11_47 3.5(17) . . . .
C8_47 C9_47 C10_47 C_47 -170.9(13) . . . .
C6_47 C7_47 N11_47 C10_47 0.5(17) . . . .
C2_47 C7_47 N11_47 C10_47 -179.0(12) . . . .
C9_47 C10_47 N11_47 C7_47 -3.6(17) . . . .
C_47 C10_47 N11_47 C7_47 171.0(13) . . . .
N11_47 C10_47 C_47 O_47 173.1(12) . . . .
C9_47 C10_47 C_47 O_47 -12.5(19) . . . .
N11_47 C10_47 C_47 N_48 -1.4(19) . . . .
C9_47 C10_47 C_47 N_48 172.9(13) . . . .
C9_47 C8_47 OB_47 CG_47 -1(8) . . . .
C6_47 C8_47 OB_47 CG_47 179(5) . . . .
C8_47 OB_47 CG_47 CD_47 -172(5) . . . .
OB_47 CG_47 CD_47 CE1_47 66(6) . . . .
OB_47 CG_47 CD_47 CE2_47 -175(5) . . . .
C9_47 C8_47 OB_47 CG_47 1(4) . . . .
C6_47 C8_47 OB_47 CG_47 179(3) . . . .
C8_47 OB_47 CG_47 CD_47 177(3) . . . .
OB_47 CG_47 CD_47 CE2_47 -52(4) . . . .
OB_47 CG_47 CD_47 CE1_47 -169(4) . . . .
O_47 C_47 N_48 C2_48 2(2) . . . .
C10_47 C_47 N_48 C2_48 176.8(13) . . . .
C_47 N_48 C2_48 C7_48 -176.3(13) . . . .
N_48 C2_48 C7_48 N11_48 -27.4(18) . . . .
N_48 C2_48 C7_48 C6_48 153.3(12) . . . .
N11_48 C7_48 C6_48 C8_48 -0.9(16) . . . .
C2_48 C7_48 C6_48 C8_48 178.5(13) . . . .
C6_48 C7_48 N11_48 C10_48 -1.1(16) . . . .
C2_48 C7_48 N11_48 C10_48 179.5(13) . . . .
C7_48 N11_48 C10_48 C9_48 2.6(17) . . . .
C7_48 N11_48 C10_48 C_48 -178.3(13) . . . .
N11_48 C10_48 C_48 O_48 177.8(15) . . . .
C9_48 C10_48 C_48 O_48 -3(2) . . . .
N11_48 C10_48 C_48 N_49 -10(2) . . . .
C9_48 C10_48 C_48 N_49 169.2(14) . . . .
N11_48 C10_48 C9_48 C8_48 -2.0(17) . . . .
C_48 C10_48 C9_48 C8_48 178.9(14) . . . .
C10_48 C9_48 C8_48 OB_48 179.9(12) . . . .
C10_48 C9_48 C8_48 C6_48 0.1(16) . . . .
C7_48 C6_48 C8_48 OB_48 -178.5(12) . . . .
C7_48 C6_48 C8_48 C9_48 1.4(16) . . . .
O_48 C_48 N_49 C2_49 -19(3) . . . .
C10_48 C_48 N_49 C2_49 169.4(16) . . . .
C_48 N_49 C2_49 C7_49 -166.7(17) . . . .
C_48 N_49 C2_49 C3_49 10(3) . . . .
N_49 C2_49 C3_49 C4_49 -178.4(17) . . . .
C7_49 C2_49 C3_49 C4_49 -2(2) . . . .
C2_49 C3_49 C4_49 C5_49 5(2) . . . .
C3_49 C4_49 C5_49 C6_49 -4(2) . . . .
C4_49 C5_49 C6_49 C8_49 -178.4(16) . . . .
C4_49 C5_49 C6_49 C7_49 0(2) . . . .
N_49 C2_49 C7_49 N11_49 -5.8(19) . . . .
C3_49 C2_49 C7_49 N11_49 177.6(14) . . . .
N_49 C2_49 C7_49 C6_49 174.1(14) . . . .
C3_49 C2_49 C7_49 C6_49 -2.4(17) . . . .
C5_49 C6_49 C7_49 N11_49 -176.5(15) . . . .
C8_49 C6_49 C7_49 N11_49 1.8(16) . . . .
C5_49 C6_49 C7_49 C2_49 3.6(17) . . . .
C8_49 C6_49 C7_49 C2_49 -178.1(14) . . . .
C5_49 C6_49 C8_49 OB_49 -1(2) . . . .
C7_49 C6_49 C8_49 OB_49 -179.6(16) . . . .
C5_49 C6_49 C8_49 C9_49 176.6(15) . . . .
C7_49 C6_49 C8_49 C9_49 -1.7(18) . . . .
OB_49 C8_49 C9_49 C10_49 178.2(18) . . . .
C6_49 C8_49 C9_49 C10_49 0.5(19) . . . .
C8_49 C9_49 C10_49 N11_49 0.7(19) . . . .
C8_49 C9_49 C10_49 C_49 -171.8(15) . . . .
C9_49 C10_49 N11_49 C7_49 -0.6(19) . . . .
C_49 C10_49 N11_49 C7_49 172.3(13) . . . .
C2_49 C7_49 N11_49 C10_49 179.3(13) . . . .
C6_49 C7_49 N11_49 C10_49 -0.7(18) . . . .
N11_49 C10_49 C_49 O_49 171.3(15) . . . .
C9_49 C10_49 C_49 O_49 -16(2) . . . .
N11_49 C10_49 C_49 N_50 -11(2) . . . .
C9_49 C10_49 C_49 N_50 161.5(14) . . . .
C9_49 C8_49 OB_49 CG_49 26(3) . . . .
C6_49 C8_49 OB_49 CG_49 -156(2) . . . .
C8_49 OB_49 CG_49 CD_49 159(2) . . . .
OB_49 CG_49 CD_49 CE1_49 -83(4) . . . .
O_49 C_49 N_50 C2_50 -6(3) . . . .
C10_49 C_49 N_50 C2_50 176.9(14) . . . .
C_49 N_50 C2_50 C3_50 -4(2) . . . .
C_49 N_50 C2_50 C7_50 177.6(15) . . . .
N_50 C2_50 C3_50 C4_50 -176.4(14) . . . .
C7_50 C2_50 C3_50 C4_50 1.5(17) . . . .
C2_50 C3_50 C4_50 C5_50 0.0(18) . . . .
C3_50 C4_50 C5_50 C6_50 -0.8(18) . . . .
C4_50 C5_50 C6_50 C8_50 179.7(12) . . . .
C4_50 C5_50 C6_50 C7_50 0.0(16) . . . .
C5_50 C6_50 C7_50 N11_50 -177.2(11) . . . .
C8_50 C6_50 C7_50 N11_50 3.0(14) . . . .
C5_50 C6_50 C7_50 C2_50 1.7(14) . . . .
C8_50 C6_50 C7_50 C2_50 -178.1(11) . . . .
N_50 C2_50 C7_50 N11_50 -5.4(16) . . . .
C3_50 C2_50 C7_50 N11_50 176.5(11) . . . .
N_50 C2_50 C7_50 C6_50 175.7(11) . . . .
C3_50 C2_50 C7_50 C6_50 -2.4(15) . . . .
C5_50 C6_50 C8_50 OB_50 -2.2(18) . . . .
C7_50 C6_50 C8_50 OB_50 177.5(11) . . . .
C5_50 C6_50 C8_50 C9_50 178.6(12) . . . .
C7_50 C6_50 C8_50 C9_50 -1.6(15) . . . .
OB_50 C8_50 C9_50 C10_50 -179.2(12) . . . .
C6_50 C8_50 C9_50 C10_50 0.0(17) . . . .
C8_50 C9_50 C10_50 N11_50 0.2(17) . . . .
C8_50 C9_50 C10_50 C_50 -177.7(12) . . . .
C9_50 C10_50 N11_50 C7_50 1.2(16) . . . .
C_50 C10_50 N11_50 C7_50 179.4(11) . . . .
C6_50 C7_50 N11_50 C10_50 -2.9(16) . . . .
C2_50 C7_50 N11_50 C10_50 178.2(11) . . . .
N11_50 C10_50 C_50 O_50 160.5(12) . . . .
C9_50 C10_50 C_50 O_50 -21.5(19) . . . .
N11_50 C10_50 C_50 N_51 -21.6(18) . . . .
C9_50 C10_50 C_50 N_51 156.5(13) . . . .
O_50 C_50 N_51 C2_51 -9(2) . . . .
C10_50 C_50 N_51 C2_51 173.2(13) . . . .
C_50 N_51 C2_51 C3_51 1(2) . . . .
C_50 N_51 C2_51 C7_51 -177.2(14) . . . .
N_51 C2_51 C3_51 C4_51 -175.3(16) . . . .
C7_51 C2_51 C3_51 C4_51 2.4(19) . . . .
C2_51 C3_51 C4_51 C5_51 -3(2) . . . .
C3_51 C4_51 C5_51 C6_51 2(2) . . . .
C4_51 C5_51 C6_51 C8_51 178.9(17) . . . .
C4_51 C5_51 C6_51 C7_51 0(2) . . . .
C5_51 C6_51 C7_51 N11_51 179.1(16) . . . .
C8_51 C6_51 C7_51 N11_51 0.7(17) . . . .
C5_51 C6_51 C7_51 C2_51 -1.4(18) . . . .
C8_51 C6_51 C7_51 C2_51 -179.8(14) . . . .
N_51 C2_51 C7_51 N11_51 -2.7(18) . . . .
C3_51 C2_51 C7_51 N11_51 179.5(14) . . . .
N_51 C2_51 C7_51 C6_51 177.8(13) . . . .
C3_51 C2_51 C7_51 C6_51 0.0(17) . . . .
C5_51 C6_51 C8_51 OB_51 -4(2) . . . .
C7_51 C6_51 C8_51 OB_51 174.2(16) . . . .
C5_51 C6_51 C8_51 C9_51 178.8(16) . . . .
C7_51 C6_51 C8_51 C9_51 -2.8(18) . . . .
OB_51 C8_51 C9_51 C10_51 -173.7(17) . . . .
C6_51 C8_51 C9_51 C10_51 3.0(19) . . . .
C8_51 C9_51 C10_51 N11_51 -1.1(19) . . . .
C8_51 C9_51 C10_51 C_51 -178.7(15) . . . .
C9_51 C10_51 N11_51 C7_51 -1.1(18) . . . .
C_51 C10_51 N11_51 C7_51 176.6(13) . . . .
C6_51 C7_51 N11_51 C10_51 1.3(17) . . . .
C2_51 C7_51 N11_51 C10_51 -178.2(13) . . . .
N11_51 C10_51 C_51 O_51 161.1(14) . . . .
C9_51 C10_51 C_51 O_51 -21(2) . . . .
N11_51 C10_51 C_51 N_52 -11(2) . . . .
C9_51 C10_51 C_51 N_52 167.1(14) . . . .
C9_51 C8_51 OB_51 CG_51 -10(3) . . . .
C6_51 C8_51 OB_51 CG_51 173.4(17) . . . .
C8_51 OB_51 CG_51 CD_51 -83(2) . . . .
OB_51 CG_51 CD_51 CE2_51 -46(3) . . . .
OB_51 CG_51 CD_51 CE1_51 -165(3) . . . .
O_51 C_51 N_52 C2_52 -5(3) . . . .
C10_51 C_51 N_52 C2_52 166.4(15) . . . .
C_51 N_52 C2_52 C3_52 -3(3) . . . .
C_51 N_52 C2_52 C7_52 178.6(15) . . . .
N_52 C2_52 C3_52 C4_52 -174.0(15) . . . .
C7_52 C2_52 C3_52 C4_52 4.3(18) . . . .
C2_52 C3_52 C4_52 C5_52 -3(2) . . . .
C3_52 C4_52 C5_52 C6_52 0(2) . . . .
C4_52 C5_52 C6_52 C7_52 1.4(17) . . . .
C4_52 C5_52 C6_52 C8_52 -176.9(14) . . . .
C8_52 C6_52 C7_52 N11_52 1.4(15) . . . .
C5_52 C6_52 C7_52 N11_52 -176.8(13) . . . .
C8_52 C6_52 C7_52 C2_52 178.0(12) . . . .
C5_52 C6_52 C7_52 C2_52 -0.3(16) . . . .
N_52 C2_52 C7_52 N11_52 -7.6(16) . . . .
C3_52 C2_52 C7_52 N11_52 174.0(13) . . . .
N_52 C2_52 C7_52 C6_52 175.9(11) . . . .
C3_52 C2_52 C7_52 C6_52 -2.6(16) . . . .
C7_52 C6_52 C8_52 OB_52 179.0(12) . . . .
C5_52 C6_52 C8_52 OB_52 -2.8(18) . . . .
C7_52 C6_52 C8_52 C9_52 -0.3(16) . . . .
C5_52 C6_52 C8_52 C9_52 177.9(13) . . . .
OB_52 C8_52 C9_52 C10_52 -179.5(14) . . . .
C6_52 C8_52 C9_52 C10_52 -0.2(17) . . . .
C8_52 C9_52 C10_52 N11_52 -0.4(18) . . . .
C8_52 C9_52 C10_52 C_52 -175.8(14) . . . .
C9_52 C10_52 N11_52 C7_52 1.6(18) . . . .
C_52 C10_52 N11_52 C7_52 177.1(13) . . . .
C6_52 C7_52 N11_52 C10_52 -2.0(16) . . . .
C2_52 C7_52 N11_52 C10_52 -178.7(12) . . . .
N11_52 C10_52 C_52 O_52 -179.2(15) . . . .
C9_52 C10_52 C_52 O_52 -4(2) . . . .
N11_52 C10_52 C_52 OT_54 0(2) . . . .
C9_52 C10_52 C_52 OT_54 175.4(13) . . . .
C6_52 C8_52 OB_52 CG_52 -174.9(13) . . . .
C9_52 C8_52 OB_52 CG_52 4(2) . . . .
C8_52 OB_52 CG_52 CD_52 175.8(13) . . . .
OB_52 CG_52 CD_52 CE1_52 164(2) . . . .
OB_52 CG_52 CD_52 CE2_52 -74(2) . . . .
O_52 C_52 OT_54 CT_54 0(2) . . . .
C10_52 C_52 OT_54 CT_54 -179.3(13) . . . .
O_61 C_61 N_62 C2_62 -6(2) . . . .
C10_61 C_61 N_62 C2_62 174.8(15) . . . .
C_61 N_62 C2_62 C7_62 -173.6(14) . . . .
N_62 C2_62 C7_62 N11_62 30.7(18) . . . .
N_62 C2_62 C7_62 C6_62 -147.7(12) . . . .
N11_62 C7_62 C6_62 C8_62 -1.1(16) . . . .
C2_62 C7_62 C6_62 C8_62 177.3(12) . . . .
C6_62 C7_62 N11_62 C10_62 1.7(16) . . . .
C2_62 C7_62 N11_62 C10_62 -176.7(13) . . . .
C7_62 N11_62 C10_62 C9_62 -2.4(16) . . . .
C7_62 N11_62 C10_62 C_62 174.8(12) . . . .
N11_62 C10_62 C_62 O_62 -173.9(13) . . . .
C9_62 C10_62 C_62 O_62 3(2) . . . .
N11_62 C10_62 C_62 N_64 2.2(18) . . . .
C9_62 C10_62 C_62 N_64 179.4(12) . . . .
N11_62 C10_62 C9_62 C8_62 2.6(16) . . . .
C_62 C10_62 C9_62 C8_62 -174.6(12) . . . .
C7_62 C6_62 C8_62 OB_62 -178.3(12) . . . .
C7_62 C6_62 C8_62 C9_62 1.3(16) . . . .
C10_62 C9_62 C8_62 OB_62 177.6(11) . . . .
C10_62 C9_62 C8_62 C6_62 -2.1(15) . . . .
O_62 C_62 N_64 C2_64 0(2) . . . .
C10_62 C_62 N_64 C2_64 -175.9(13) . . . .
C_62 N_64 C2_64 C3_64 1(2) . . . .
C_62 N_64 C2_64 C7_64 -180(100) . . . .
N_64 C2_64 C3_64 C4_64 178.7(13) . . . .
C7_64 C2_64 C3_64 C4_64 -0.1(17) . . . .
C2_64 C3_64 C4_64 C5_64 -1.6(18) . . . .
C3_64 C4_64 C5_64 C6_64 1.4(18) . . . .
C4_64 C5_64 C6_64 C8_64 -177.6(13) . . . .
C4_64 C5_64 C6_64 C7_64 0.4(17) . . . .
N_64 C2_64 C7_64 N11_64 4.5(16) . . . .
C3_64 C2_64 C7_64 N11_64 -176.6(11) . . . .
N_64 C2_64 C7_64 C6_64 -176.9(11) . . . .
C3_64 C2_64 C7_64 C6_64 1.9(15) . . . .
C8_64 C6_64 C7_64 N11_64 -5.5(15) . . . .
C5_64 C6_64 C7_64 N11_64 176.4(12) . . . .
C8_64 C6_64 C7_64 C2_64 175.9(12) . . . .
C5_64 C6_64 C7_64 C2_64 -2.1(15) . . . .
C7_64 C6_64 C8_64 OB_64 -174.3(12) . . . .
C5_64 C6_64 C8_64 OB_64 3.8(18) . . . .
C7_64 C6_64 C8_64 C9_64 2.9(16) . . . .
C5_64 C6_64 C8_64 C9_64 -179.1(13) . . . .
OB_64 C8_64 C9_64 C10_64 178.5(13) . . . .
C6_64 C8_64 C9_64 C10_64 1.5(17) . . . .
C8_64 C9_64 C10_64 N11_64 -3.6(17) . . . .
C8_64 C9_64 C10_64 C_64 169.8(13) . . . .
C9_64 C10_64 N11_64 C7_64 1.0(16) . . . .
C_64 C10_64 N11_64 C7_64 -172.7(11) . . . .
C2_64 C7_64 N11_64 C10_64 -177.8(11) . . . .
C6_64 C7_64 N11_64 C10_64 3.6(15) . . . .
N11_64 C10_64 C_64 O_64 -162.6(14) . . . .
C9_64 C10_64 C_64 O_64 24(2) . . . .
N11_64 C10_64 C_64 N_65 17.8(19) . . . .
C9_64 C10_64 C_64 N_65 -155.9(13) . . . .
C9_64 C8_64 OB_64 CG_64 -8(2) . . . .
C6_64 C8_64 OB_64 CG_64 169.3(15) . . . .
C8_64 OB_64 CG_64 CD_64 -169.4(19) . . . .
OB_64 CG_64 CD_64 CE2_64 112(4) . . . .
O_64 C_64 N_65 C2_65 -3(3) . . . .
C10_64 C_64 N_65 C2_65 176.8(14) . . . .
C_64 N_65 C2_65 C3_65 2(2) . . . .
C_64 N_65 C2_65 C7_65 -177.0(15) . . . .
N_65 C2_65 C3_65 C4_65 178.4(13) . . . .
C7_65 C2_65 C3_65 C4_65 -2.7(16) . . . .
C2_65 C3_65 C4_65 C5_65 0.6(19) . . . .
C3_65 C4_65 C5_65 C6_65 0(2) . . . .
C4_65 C5_65 C6_65 C8_65 178.6(14) . . . .
C4_65 C5_65 C6_65 C7_65 1.5(18) . . . .
N_65 C2_65 C7_65 N11_65 4.8(15) . . . .
C3_65 C2_65 C7_65 N11_65 -174.1(11) . . . .
N_65 C2_65 C7_65 C6_65 -176.8(11) . . . .
C3_65 C2_65 C7_65 C6_65 4.2(15) . . . .
C8_65 C6_65 C7_65 N11_65 -2.6(15) . . . .
C5_65 C6_65 C7_65 N11_65 174.7(13) . . . .
C8_65 C6_65 C7_65 C2_65 179.2(11) . . . .
C5_65 C6_65 C7_65 C2_65 -3.5(15) . . . .
C5_65 C6_65 C8_65 OB_65 6.6(19) . . . .
C7_65 C6_65 C8_65 OB_65 -176.3(12) . . . .
C5_65 C6_65 C8_65 C9_65 -178.1(13) . . . .
C7_65 C6_65 C8_65 C9_65 -1.0(15) . . . .
OB_65 C8_65 C9_65 C10_65 178.1(12) . . . .
C6_65 C8_65 C9_65 C10_65 2.6(16) . . . .
C8_65 C9_65 C10_65 N11_65 -0.8(17) . . . .
C8_65 C9_65 C10_65 C_65 176.3(12) . . . .
C9_65 C10_65 N11_65 C7_65 -2.8(16) . . . .
C_65 C10_65 N11_65 C7_65 -179.9(12) . . . .
C2_65 C7_65 N11_65 C10_65 -177.1(11) . . . .
C6_65 C7_65 N11_65 C10_65 4.6(16) . . . .
N11_65 C10_65 C_65 O_65 -159.2(13) . . . .
C9_65 C10_65 C_65 O_65 23.7(19) . . . .
N11_65 C10_65 C_65 N_66 20.9(18) . . . .
C9_65 C10_65 C_65 N_66 -156.2(12) . . . .
O_65 C_65 N_66 C2_66 -3(2) . . . .
C10_65 C_65 N_66 C2_66 176.5(13) . . . .
C_65 N_66 C2_66 C3_66 10(2) . . . .
C_65 N_66 C2_66 C7_66 -174.0(14) . . . .
N_66 C2_66 C3_66 C4_66 176.5(13) . . . .
C7_66 C2_66 C3_66 C4_66 0.1(17) . . . .
C2_66 C3_66 C4_66 C5_66 -2.3(19) . . . .
C3_66 C4_66 C5_66 C6_66 0.9(19) . . . .
C4_66 C5_66 C6_66 C7_66 2.7(19) . . . .
C4_66 C5_66 C6_66 C8_66 178.8(14) . . . .
C5_66 C6_66 C7_66 N11_66 174.7(13) . . . .
C8_66 C6_66 C7_66 N11_66 -1.5(16) . . . .
C5_66 C6_66 C7_66 C2_66 -4.8(16) . . . .
C8_66 C6_66 C7_66 C2_66 179.0(12) . . . .
N_66 C2_66 C7_66 N11_66 7.1(15) . . . .
C3_66 C2_66 C7_66 N11_66 -176.1(12) . . . .
N_66 C2_66 C7_66 C6_66 -173.4(11) . . . .
C3_66 C2_66 C7_66 C6_66 3.4(15) . . . .
C7_66 C6_66 C8_66 OB_66 179.3(13) . . . .
C5_66 C6_66 C8_66 OB_66 3.1(18) . . . .
C7_66 C6_66 C8_66 C9_66 2.0(16) . . . .
C5_66 C6_66 C8_66 C9_66 -174.1(14) . . . .
OB_66 C8_66 C9_66 C10_66 -179.2(13) . . . .
C6_66 C8_66 C9_66 C10_66 -2.2(17) . . . .
C8_66 C9_66 C10_66 N11_66 1.8(16) . . . .
C8_66 C9_66 C10_66 C_66 177.5(12) . . . .
C9_66 C10_66 N11_66 C7_66 -1.2(15) . . . .
C_66 C10_66 N11_66 C7_66 -177.1(11) . . . .
C6_66 C7_66 N11_66 C10_66 1.0(15) . . . .
C2_66 C7_66 N11_66 C10_66 -179.5(10) . . . .
N11_66 C10_66 C_66 O_66 -165.5(11) . . . .
C9_66 C10_66 C_66 O_66 18.7(19) . . . .
N11_66 C10_66 C_66 N_67 11.1(17) . . . .
C9_66 C10_66 C_66 N_67 -164.7(12) . . . .
C9_66 C8_66 OB_66 CG_66 -7(2) . . . .
C6_66 C8_66 OB_66 CG_66 175.8(15) . . . .
C8_66 OB_66 CG_66 CD_66 -176.0(17) . . . .
OB_66 CG_66 CD_66 CE1_66 -166(3) . . . .
OB_66 CG_66 CD_66 CE2_66 -32(4) . . . .
O_66 C_66 N_67 C2_67 3(2) . . . .
C10_66 C_66 N_67 C2_67 -173.9(14) . . . .
C_66 N_67 C2_67 C3_67 7(2) . . . .
C_66 N_67 C2_67 C7_67 -175.3(14) . . . .
N_67 C2_67 C3_67 C4_67 174.0(14) . . . .
C7_67 C2_67 C3_67 C4_67 -3.5(17) . . . .
C2_67 C3_67 C4_67 C5_67 0.7(19) . . . .
C3_67 C4_67 C5_67 C6_67 1.7(18) . . . .
C4_67 C5_67 C6_67 C7_67 -1.2(16) . . . .
C4_67 C5_67 C6_67 C8_67 176.3(12) . . . .
C5_67 C6_67 C7_67 N11_67 178.0(12) . . . .
C8_67 C6_67 C7_67 N11_67 0.4(14) . . . .
C5_67 C6_67 C7_67 C2_67 -1.6(15) . . . .
C8_67 C6_67 C7_67 C2_67 -179.1(11) . . . .
N_67 C2_67 C7_67 N11_67 6.7(16) . . . .
C3_67 C2_67 C7_67 N11_67 -175.7(11) . . . .
N_67 C2_67 C7_67 C6_67 -173.7(11) . . . .
C3_67 C2_67 C7_67 C6_67 3.9(15) . . . .
C5_67 C6_67 C8_67 OB_67 0.0(16) . . . .
C7_67 C6_67 C8_67 OB_67 177.6(11) . . . .
C5_67 C6_67 C8_67 C9_67 -177.8(12) . . . .
C7_67 C6_67 C8_67 C9_67 -0.2(14) . . . .
OB_67 C8_67 C9_67 C10_67 -176.6(12) . . . .
C6_67 C8_67 C9_67 C10_67 1.0(15) . . . .
C8_67 C9_67 C10_67 N11_67 -2.0(15) . . . .
C8_67 C9_67 C10_67 C_67 172.5(12) . . . .
C6_67 C7_67 N11_67 C10_67 -1.4(15) . . . .
C2_67 C7_67 N11_67 C10_67 178.2(11) . . . .
C9_67 C10_67 N11_67 C7_67 2.1(15) . . . .
C_67 C10_67 N11_67 C7_67 -172.7(11) . . . .
N11_67 C10_67 C_67 O_67 -175.7(11) . . . .
C9_67 C10_67 C_67 O_67 9.8(18) . . . .
N11_67 C10_67 C_67 N_68 3.1(16) . . . .
C9_67 C10_67 C_67 N_68 -171.4(11) . . . .
C9_67 C8_67 OB_67 CG_67 -12.4(19) . . . .
C6_67 C8_67 OB_67 CG_67 169.9(13) . . . .
O_67 C_67 N_68 C2_68 -1.8(19) . . . .
C10_67 C_67 N_68 C2_68 179.4(11) . . . .
C_67 N_68 C2_68 C7_68 -179.3(12) . . . .
N_68 C2_68 C7_68 N11_68 31.2(17) . . . .
N_68 C2_68 C7_68 C6_68 -149.5(11) . . . .
N11_68 C7_68 C6_68 C8_68 -0.8(15) . . . .
C2_68 C7_68 C6_68 C8_68 179.7(11) . . . .
C6_68 C7_68 N11_68 C10_68 0.7(15) . . . .
C2_68 C7_68 N11_68 C10_68 -179.9(12) . . . .
C7_68 N11_68 C10_68 C9_68 0.1(15) . . . .
C7_68 N11_68 C10_68 C_68 176.7(11) . . . .
N11_68 C10_68 C_68 O_68 -175.3(12) . . . .
C9_68 C10_68 C_68 O_68 1.2(19) . . . .
N11_68 C10_68 C_68 N_69 7.0(18) . . . .
C9_68 C10_68 C_68 N_69 -176.5(12) . . . .
N11_68 C10_68 C9_68 C8_68 -0.8(15) . . . .
C_68 C10_68 C9_68 C8_68 -177.3(12) . . . .
C7_68 C6_68 C8_68 OB_68 -175.5(11) . . . .
C7_68 C6_68 C8_68 C9_68 0.1(14) . . . .
C10_68 C9_68 C8_68 OB_68 176.5(11) . . . .
C10_68 C9_68 C8_68 C6_68 0.7(15) . . . .
O_68 C_68 N_69 C2_69 10(2) . . . .
C10_68 C_68 N_69 C2_69 -172.0(13) . . . .
C_68 N_69 C2_69 C3_69 -7(2) . . . .
C_68 N_69 C2_69 C7_69 168.4(14) . . . .
N_69 C2_69 C3_69 C4_69 175.1(13) . . . .
C7_69 C2_69 C3_69 C4_69 -0.3(17) . . . .
C2_69 C3_69 C4_69 C5_69 -3.5(18) . . . .
C3_69 C4_69 C5_69 C6_69 4.4(18) . . . .
C4_69 C5_69 C6_69 C8_69 -179.4(12) . . . .
C4_69 C5_69 C6_69 C7_69 -1.4(16) . . . .
N_69 C2_69 C7_69 N11_69 8.8(15) . . . .
C3_69 C2_69 C7_69 N11_69 -175.5(11) . . . .
N_69 C2_69 C7_69 C6_69 -172.4(11) . . . .
C3_69 C2_69 C7_69 C6_69 3.3(15) . . . .
C5_69 C6_69 C7_69 N11_69 176.3(11) . . . .
C8_69 C6_69 C7_69 N11_69 -5.6(14) . . . .
C5_69 C6_69 C7_69 C2_69 -2.5(14) . . . .
C8_69 C6_69 C7_69 C2_69 175.6(11) . . . .
C5_69 C6_69 C8_69 OB_69 1.8(16) . . . .
C7_69 C6_69 C8_69 OB_69 -176.2(11) . . . .
C5_69 C6_69 C8_69 C9_69 -177.2(11) . . . .
C7_69 C6_69 C8_69 C9_69 4.8(14) . . . .
OB_69 C8_69 C9_69 C10_69 -179.3(12) . . . .
C6_69 C8_69 C9_69 C10_69 -0.3(15) . . . .
C8_69 C9_69 C10_69 N11_69 -3.6(16) . . . .
C8_69 C9_69 C10_69 C_69 171.5(12) . . . .
C9_69 C10_69 N11_69 C7_69 2.9(16) . . . .
C_69 C10_69 N11_69 C7_69 -172.5(11) . . . .
C2_69 C7_69 N11_69 C10_69 -179.4(11) . . . .
C6_69 C7_69 N11_69 C10_69 1.8(15) . . . .
N11_69 C10_69 C_69 O_69 -172.7(12) . . . .
C9_69 C10_69 C_69 O_69 12.0(19) . . . .
N11_69 C10_69 C_69 N_70 13.4(18) . . . .
C9_69 C10_69 C_69 N_70 -162.0(12) . . . .
C6_69 C8_69 OB_69 CG_69 169.6(12) . . . .
C9_69 C8_69 OB_69 CG_69 -11.4(18) . . . .
C8_69 OB_69 CG_69 CD_69 87.3(15) . . . .
OB_69 CG_69 CD_69 CE1_69 50.6(16) . . . .
OB_69 CG_69 CD_69 CE2_69 176(2) . . . .
O_69 C_69 N_70 C2_70 2(2) . . . .
C10_69 C_69 N_70 C2_70 175.5(13) . . . .
C_69 N_70 C2_70 C3_70 7(2) . . . .
C_69 N_70 C2_70 C7_70 -175.7(14) . . . .
N_70 C2_70 C3_70 C4_70 173.9(12) . . . .
C7_70 C2_70 C3_70 C4_70 -3.1(15) . . . .
C2_70 C3_70 C4_70 C5_70 1.3(16) . . . .
C3_70 C4_70 C5_70 C6_70 -0.5(17) . . . .
C4_70 C5_70 C6_70 C8_70 -178.6(12) . . . .
C4_70 C5_70 C6_70 C7_70 1.4(16) . . . .
C5_70 C6_70 C7_70 N11_70 177.6(12) . . . .
C8_70 C6_70 C7_70 N11_70 -2.4(15) . . . .
C5_70 C6_70 C7_70 C2_70 -3.2(14) . . . .
C8_70 C6_70 C7_70 C2_70 176.8(11) . . . .
N_70 C2_70 C7_70 N11_70 6.0(15) . . . .
C3_70 C2_70 C7_70 N11_70 -176.8(11) . . . .
N_70 C2_70 C7_70 C6_70 -173.2(11) . . . .
C3_70 C2_70 C7_70 C6_70 4.0(14) . . . .
C5_70 C6_70 C8_70 OB_70 -5.7(19) . . . .
C7_70 C6_70 C8_70 OB_70 174.3(12) . . . .
C5_70 C6_70 C8_70 C9_70 -179.1(12) . . . .
C7_70 C6_70 C8_70 C9_70 0.8(15) . . . .
OB_70 C8_70 C9_70 C10_70 -172.3(13) . . . .
C6_70 C8_70 C9_70 C10_70 1.6(17) . . . .
C8_70 C9_70 C10_70 N11_70 -2.7(17) . . . .
C8_70 C9_70 C10_70 C_70 175.0(12) . . . .
C9_70 C10_70 N11_70 C7_70 1.2(16) . . . .
C_70 C10_70 N11_70 C7_70 -176.7(11) . . . .
C6_70 C7_70 N11_70 C10_70 1.4(15) . . . .
C2_70 C7_70 N11_70 C10_70 -177.8(11) . . . .
N11_70 C10_70 C_70 O_70 -159.2(12) . . . .
C9_70 C10_70 C_70 O_70 22.9(19) . . . .
N11_70 C10_70 C_70 N_71 20.8(17) . . . .
C9_70 C10_70 C_70 N_71 -157.1(12) . . . .
O_70 C_70 N_71 C2_71 3(2) . . . .
C10_70 C_70 N_71 C2_71 -176.8(13) . . . .
C_70 N_71 C2_71 C3_71 4(2) . . . .
C_70 N_71 C2_71 C7_71 -175.2(14) . . . .
N_71 C2_71 C3_71 C4_71 176.2(13) . . . .
C7_71 C2_71 C3_71 C4_71 -4.4(16) . . . .
C2_71 C3_71 C4_71 C5_71 3.5(18) . . . .
C3_71 C4_71 C5_71 C6_71 -0.3(18) . . . .
C4_71 C5_71 C6_71 C7_71 -1.7(16) . . . .
C4_71 C5_71 C6_71 C8_71 -178.9(12) . . . .
C8_71 C6_71 C7_71 N11_71 -0.3(14) . . . .
C5_71 C6_71 C7_71 N11_71 -177.6(12) . . . .
C8_71 C6_71 C7_71 C2_71 177.9(11) . . . .
C5_71 C6_71 C7_71 C2_71 0.6(15) . . . .
N_71 C2_71 C7_71 N11_71 0.1(15) . . . .
C3_71 C2_71 C7_71 N11_71 -179.4(11) . . . .
N_71 C2_71 C7_71 C6_71 -178.1(11) . . . .
C3_71 C2_71 C7_71 C6_71 2.4(15) . . . .
C7_71 C6_71 C8_71 OB_71 178.7(11) . . . .
C5_71 C6_71 C8_71 OB_71 -4.1(16) . . . .
C7_71 C6_71 C8_71 C9_71 -0.8(15) . . . .
C5_71 C6_71 C8_71 C9_71 176.3(12) . . . .
OB_71 C8_71 C9_71 C10_71 -179.2(12) . . . .
C6_71 C8_71 C9_71 C10_71 0.4(15) . . . .
C8_71 C9_71 C10_71 N11_71 1.3(16) . . . .
C8_71 C9_71 C10_71 C_71 -179.4(12) . . . .
C9_71 C10_71 N11_71 C7_71 -2.5(16) . . . .
C_71 C10_71 N11_71 C7_71 178.1(11) . . . .
C6_71 C7_71 N11_71 C10_71 2.0(15) . . . .
C2_71 C7_71 N11_71 C10_71 -176.2(11) . . . .
N11_71 C10_71 C_71 O_71 -167.5(12) . . . .
C9_71 C10_71 C_71 O_71 13.2(18) . . . .
N11_71 C10_71 C_71 N_72 17.4(17) . . . .
C9_71 C10_71 C_71 N_72 -161.9(12) . . . .
C9_71 C8_71 OB_71 CG_71 8.3(18) . . . .
C6_71 C8_71 OB_71 CG_71 -171.3(12) . . . .
C8_71 OB_71 CG_71 CD_71 173.5(12) . . . .
OB_71 CG_71 CD_71 CE1_71 48.6(18) . . . .
OB_71 CG_71 CD_71 CE2_71 177.4(15) . . . .
O_71 C_71 N_72 C2_72 5(2) . . . .
C10_71 C_71 N_72 C2_72 -180(100) . . . .
C_71 N_72 C2_72 C3_72 9(2) . . . .
C_71 N_72 C2_72 C7_72 -172.4(14) . . . .
N_72 C2_72 C3_72 C4_72 176.4(12) . . . .
C7_72 C2_72 C3_72 C4_72 -1.7(15) . . . .
C2_72 C3_72 C4_72 C5_72 -1.0(17) . . . .
C3_72 C4_72 C5_72 C6_72 1.8(17) . . . .
C4_72 C5_72 C6_72 C7_72 0.1(15) . . . .
C4_72 C5_72 C6_72 C8_72 178.4(11) . . . .
C8_72 C6_72 C7_72 N11_72 0.8(14) . . . .
C5_72 C6_72 C7_72 N11_72 179.1(11) . . . .
C8_72 C6_72 C7_72 C2_72 178.9(10) . . . .
C5_72 C6_72 C7_72 C2_72 -2.8(14) . . . .
N_72 C2_72 C7_72 N11_72 3.5(14) . . . .
C3_72 C2_72 C7_72 N11_72 -178.2(10) . . . .
N_72 C2_72 C7_72 C6_72 -174.6(10) . . . .
C3_72 C2_72 C7_72 C6_72 3.6(14) . . . .
C7_72 C6_72 C8_72 OB_72 -178.5(10) . . . .
C5_72 C6_72 C8_72 OB_72 3.2(15) . . . .
C7_72 C6_72 C8_72 C9_72 0.5(14) . . . .
C5_72 C6_72 C8_72 C9_72 -177.7(11) . . . .
OB_72 C8_72 C9_72 C10_72 178.6(12) . . . .
C6_72 C8_72 C9_72 C10_72 -0.3(16) . . . .
C8_72 C9_72 C10_72 N11_72 -1.3(17) . . . .
C8_72 C9_72 C10_72 C_72 177.5(13) . . . .
C6_72 C7_72 N11_72 C10_72 -2.4(15) . . . .
C2_72 C7_72 N11_72 C10_72 179.4(10) . . . .
C9_72 C10_72 N11_72 C7_72 2.7(16) . . . .
C_72 C10_72 N11_72 C7_72 -176.1(12) . . . .
N11_72 C10_72 C_72 O_72 178.5(14) . . . .
C9_72 C10_72 C_72 O_72 0(2) . . . .
N11_72 C10_72 C_72 OT_74 2(2) . . . .
C9_72 C10_72 C_72 OT_74 -176.6(13) . . . .
C9_72 C8_72 OB_72 CG_72 -1(2) . . . .
C6_72 C8_72 OB_72 CG_72 178.3(14) . . . .
O_72 C_72 OT_74 CT_74 -4(2) . . . .
C10_72 C_72 OT_74 CT_74 173.0(17) . . . .
